data_7716720
loop_
_publ_author_name
'Bustamante-Fern&#xe1;ndez, Janire'
'Ruiz-Bilbao, Estibaliz'
'Rodr&#xed;guez-Esteban, Corina'
'Gonidec, Mathieu'
'Garc&#xed;a, Jos&#xe9; A'
'Lezama, Luis'
'Guti&#xe9;rrez-Zorrilla, Juan M'
'Oyarzabal, Itziar'
'Artetxe, Be&#xf1;at'

_publ_section_title
;
 Effect of the heteroatom on the magnetic and luminescence properties of
 hybrid lanthanide-substituted Keggin-type polyoxometalates.
;
_journal_issue 32
_journal_name_full 'Dalton transactions (Cambridge, England : 2003)'
_journal_page_first 13330
_journal_page_last 13334
_journal_paper_doi 10.1039/d4dt01379d
_journal_volume 53
_journal_year 2024
_chemical_formula_moiety 'C20 H22 Br2 Ge K3.1 Lu N2 O47.667 W11, 4.733(O1)'
_chemical_formula_sum 'C20 H50 Br2 Ge K5 Lu N2 O57 W11'
_chemical_formula_weight 3855.85
_space_group_IT_number 2
_space_group_name_Hall '-P 1'
_space_group_name_H-M_alt 'P -1'
_symmetry_cell_setting triclinic
_symmetry_Int_Tables_number 2
_symmetry_space_group_name_Hall '-P 1'
_symmetry_space_group_name_H-M 'P -1'
_atom_sites_solution_hydrogens geom
_audit_creation_date 2024-04-23T17:21:15-00:00
_audit_creation_method 'WinGX routine CIF_UPDATE'
_audit_update_record
;
2024-04-26 deposited with the CCDC.	2024-07-25 downloaded from the CCDC.
;
_cell_angle_alpha 113.4402(14)
_cell_angle_beta 95.5533(10)
_cell_angle_gamma 103.6491(13)
_cell_formula_units_Z 6
_cell_length_a 21.7984(3)
_cell_length_b 24.7149(5)
_cell_length_c 28.4125(4)
_cell_measurement_reflns_used 57755
_cell_measurement_temperature 170.00(10)
_cell_measurement_theta_max 28.618
_cell_measurement_theta_min 1.969
_cell_volume 13331.6(4)
_computing_cell_refinement 'CrysAlisPro 1.171.42.33a (Rigaku OD, 2021)'
_computing_data_collection 'CrysAlisPro 1.171.42.33a (Rigaku OD, 2021)'
_computing_data_reduction 'CrysAlisPro 1.171.42.33a (Rigaku OD, 2021)'
_computing_molecular_graphics 'Olex2 1.5 (Dolomanov et al., 2009)'
_computing_publication_material 'Olex2 1.5 (Dolomanov et al., 2009)'
_computing_structure_refinement 'SHELXL 2018/3 (Sheldrick, 2015)'
_computing_structure_solution 'olex2.solve 1.5 (Bourhis et al., 2015)'
_diffrn_ambient_environment N~2~
_diffrn_ambient_temperature 170.15
_diffrn_detector 'Hybrid Pixel Array Detector'
_diffrn_detector_area_resol_mean 10
_diffrn_detector_type HyPix
_diffrn_measured_fraction_theta_full 0.999
_diffrn_measured_fraction_theta_max 0.999
_diffrn_measurement_device 'four-circle diffractometer'
_diffrn_measurement_device_type 'SuperNova, Dual, Cu at home/near, HyPix'
_diffrn_measurement_method '\w scans'
_diffrn_orient_matrix_type 'CrysAlisPro convention (1999,Acta A55,543-557)'
_diffrn_orient_matrix_UB_11 -0.0096979
_diffrn_orient_matrix_UB_12 0.0247204
_diffrn_orient_matrix_UB_13 -0.0017229
_diffrn_orient_matrix_UB_21 0.0021407
_diffrn_orient_matrix_UB_22 0.0136023
_diffrn_orient_matrix_UB_23 0.0275233
_diffrn_orient_matrix_UB_31 0.0328073
_diffrn_orient_matrix_UB_32 0.0167195
_diffrn_orient_matrix_UB_33 0.0039177
_diffrn_radiation_monochromator mirror
_diffrn_radiation_probe x-ray
_diffrn_radiation_type MoK\a
_diffrn_radiation_wavelength 0.71073
_diffrn_reflns_av_R_equivalents 0.053
_diffrn_reflns_av_unetI/netI 0.0891
_diffrn_reflns_Laue_measured_fraction_full 0.999
_diffrn_reflns_Laue_measured_fraction_max 0.999
_diffrn_reflns_limit_h_max 26
_diffrn_reflns_limit_h_min -26
_diffrn_reflns_limit_k_max 30
_diffrn_reflns_limit_k_min -30
_diffrn_reflns_limit_l_max 35
_diffrn_reflns_limit_l_min -33
_diffrn_reflns_number 158544
_diffrn_reflns_point_group_measured_fraction_full 0.999
_diffrn_reflns_point_group_measured_fraction_max 0.999
_diffrn_reflns_theta_full 25.242
_diffrn_reflns_theta_max 26
_diffrn_reflns_theta_min 1.844
_diffrn_source 'micro-focus sealed X-ray tube'
_diffrn_source_type 'SuperNova (Mo) X-ray Source'
_exptl_absorpt_coefficient_mu 16.822
_exptl_absorpt_correction_T_max 1
_exptl_absorpt_correction_T_min 0.33064
_exptl_absorpt_correction_type multi-scan
_exptl_absorpt_process_details
;
        CrysAlisPro 1.171.42.33a (Rigaku Oxford Diffraction, 2021)
        Empirical absorption correction using spherical harmonics,
        implemented in SCALE3 ABSPACK scaling algorithm.
;
_exptl_crystal_colour yellow
_exptl_crystal_density_diffrn 2.882
_exptl_crystal_description prism
_exptl_crystal_F_000 10332
_exptl_crystal_size_max 0.245
_exptl_crystal_size_mid 0.2
_exptl_crystal_size_min 0.126
_refine_diff_density_max 4.283
_refine_diff_density_min -3.432
_refine_diff_density_rms 0.315
_refine_ls_extinction_method none
_refine_ls_goodness_of_fit_ref 1.024
_refine_ls_hydrogen_treatment constr
_refine_ls_matrix_type full
_refine_ls_number_parameters 2118
_refine_ls_number_reflns 52368
_refine_ls_number_restraints 12
_refine_ls_restrained_S_all 1.025
_refine_ls_R_factor_all 0.0876
_refine_ls_R_factor_gt 0.0561
_refine_ls_shift/su_max 0.001
_refine_ls_shift/su_mean 0
_refine_ls_structure_factor_coef Fsqd
_refine_ls_weighting_details 'w=1/[\s^2^(Fo^2^)+(0.0700P)^2^+273.6086P] where P=(Fo^2^+2Fc^2^)/3'
_refine_ls_weighting_scheme calc
_refine_ls_wR_factor_gt 0.1423
_refine_ls_wR_factor_ref 0.1574
_reflns_Friedel_coverage 0
_reflns_number_gt 37169
_reflns_number_total 52368
_reflns_threshold_expression 'I > 2\s(I)'
_cod_data_source_file d4dt01379d2.cif
_cod_data_source_block b20240080
_cod_depositor_comments 'Adding full bibliography for 7716716--7716725.cif.'
_cod_database_code 7716720

loop_
_symmetry_equiv_pos_as_xyz
'x, y, z'
'-x, -y, -z'

loop_
_atom_site_label
_atom_site_type_symbol
_atom_site_fract_x
_atom_site_fract_y
_atom_site_fract_z
_atom_site_U_iso_or_equiv
_atom_site_adp_type
_atom_site_occupancy
_atom_site_site_symmetry_order
_atom_site_calc_flag
_atom_site_refinement_flags_posn
_atom_site_refinement_flags_adp
_atom_site_refinement_flags_occupancy
_atom_site_disorder_assembly
_atom_site_disorder_group
W2A W 0.73826(4) 0.85046(3) 0.88521(3) 0.04269(17) Uani 1 1 d . . . . .
W3A W 0.60782(3) 0.76388(4) 0.79334(3) 0.04147(17) Uani 1 1 d . . . . .
W4A W 0.68878(3) 0.58547(3) 0.73737(3) 0.03693(15) Uani 1 1 d . . . . .
W5A W 0.83341(3) 0.68239(3) 0.83998(3) 0.03662(15) Uani 1 1 d . . . . .
W6A W 0.89998(3) 0.82953(4) 0.86284(3) 0.04891(19) Uani 1 1 d . . . . .
W7A W 0.82015(5) 0.89664(4) 0.78928(4) 0.0621(2) Uani 1 1 d . . . . .
W8A W 0.68715(4) 0.80818(5) 0.69515(4) 0.0613(2) Uani 1 1 d . . . . .
W9A W 0.61952(3) 0.64348(4) 0.66519(3) 0.04826(19) Uani 1 1 d . . . . .
W10A W 0.76181(3) 0.61860(4) 0.64686(3) 0.04847(19) Uani 1 1 d . . . . .
W11A W 0.91024(3) 0.71607(4) 0.75115(3) 0.04445(18) Uani 1 1 d . . . . .
W12A W 0.83083(4) 0.78497(5) 0.67613(4) 0.0615(2) Uani 1 1 d . . . . .
Lu1A Lu 0.66368(3) 0.69277(3) 0.87633(3) 0.03264(15) Uani 1 1 d . . . . .
Br1A Br 0.91403(14) 0.64753(16) 1.06133(11) 0.0972(9) Uani 1 1 d . . . . .
Br2A Br 0.41350(11) 0.65977(11) 1.04965(8) 0.0727(7) Uani 1 1 d . . . . .
Ge1A Ge 0.75572(8) 0.74172(8) 0.76727(7) 0.0370(4) Uani 1 1 d . . . . .
K1 K 1.06731(18) 0.70163(18) 0.66470(15) 0.0452(9) Uani 1 1 d . . . . .
K2 K 0.6843(5) 0.6875(5) 0.5586(3) 0.158(4) Uani 1 1 d . . . . .
K3 K 0.7109(6) 0.4976(7) 0.4881(4) 0.095(4) Uani 0.5 1 d . . P . .
K4 K 0.479(2) 0.752(3) 0.6796(13) 0.24(2) Uani 0.3 1 d . . P . .
K5 K 0.8406(5) 0.5352(6) 0.7271(5) 0.144(4) Uani 0.7 1 d . U P . .
O2A O 0.7557(6) 0.9228(6) 0.9377(5) 0.055(3) Uani 1 1 d . . . . .
O3A O 0.5337(6) 0.7756(6) 0.7827(5) 0.053(3) Uani 1 1 d . . . . .
O4A O 0.6655(5) 0.5109(5) 0.7316(5) 0.045(3) Uani 1 1 d . . . . .
O5A O 0.8586(5) 0.6421(6) 0.8710(5) 0.050(3) Uani 1 1 d . . . . .
O6A O 0.9599(6) 0.8860(7) 0.9126(5) 0.068(4) Uani 1 1 d . . . . .
O7A O 0.8570(8) 0.9752(7) 0.8147(7) 0.080(5) Uani 1 1 d . . . . .
O8A O 0.6354(8) 0.8265(8) 0.6576(6) 0.078(5) Uani 1 1 d . . . . .
O9A O 0.5471(6) 0.6115(8) 0.6216(5) 0.068(4) Uani 1 1 d . . . . .
O10A O 0.7836(6) 0.5753(7) 0.5906(5) 0.066(4) Uani 1 1 d . . . . .
O11A O 0.9787(6) 0.7046(6) 0.7288(5) 0.053(3) Uani 1 1 d . . . . .
O12A O 0.8737(8) 0.7887(8) 0.6287(6) 0.087(5) Uani 1 1 d . . . . .
O13A O 0.7107(5) 0.7999(5) 0.9151(4) 0.037(3) Uani 1 1 d . . . . .
O14A O 0.6526(6) 0.8428(6) 0.8524(5) 0.050(3) Uani 1 1 d . . . . .
O15A O 0.5941(5) 0.7187(5) 0.8285(4) 0.036(3) Uani 1 1 d . . . . .
O16A O 0.6593(5) 0.6291(5) 0.7905(4) 0.035(2) Uani 1 1 d . . . . .
O17A O 0.7687(5) 0.7037(5) 0.8684(4) 0.038(3) Uani 1 1 d . . . . .
O18A O 0.8242(5) 0.8399(5) 0.8874(5) 0.047(3) Uani 1 1 d . . . . .
O19A O 0.7685(6) 0.8858(6) 0.8339(5) 0.054(3) Uani 1 1 d . . . . .
O20A O 0.6464(6) 0.8062(7) 0.7474(5) 0.057(4) Uani 1 1 d . . . . .
O21A O 0.5985(5) 0.6919(6) 0.7276(4) 0.041(3) Uani 1 1 d . . . . .
O22A O 0.7763(5) 0.6176(5) 0.7771(4) 0.034(2) Uani 1 1 d . . . . .
O23A O 0.8956(5) 0.7640(5) 0.8833(4) 0.044(3) Uani 1 1 d . . . . .
O24A O 0.8815(6) 0.8712(6) 0.8214(5) 0.054(3) Uani 1 1 d . . . . .
O25A O 0.7474(7) 0.8884(6) 0.7398(6) 0.067(4) Uani 1 1 d . . . . .
O26A O 0.6543(6) 0.7209(8) 0.6603(5) 0.068(4) Uani 1 1 d . . . . .
O27A O 0.6169(5) 0.5787(5) 0.6858(4) 0.044(3) Uani 1 1 d . . . . .
O28A O 0.7315(5) 0.5614(6) 0.6722(4) 0.049(3) Uani 1 1 d . . . . .
O29A O 0.9021(5) 0.6746(6) 0.7933(5) 0.048(3) Uani 1 1 d . . . . .
O30A O 0.9506(6) 0.7927(6) 0.8125(5) 0.054(3) Uani 1 1 d . . . . .
O31A O 0.8608(7) 0.8686(7) 0.7275(6) 0.068(4) Uani 1 1 d . . . . .
O32A O 0.7533(7) 0.7985(7) 0.6522(5) 0.068(4) Uani 1 1 d . . . . .
O33A O 0.6740(6) 0.6095(6) 0.6175(4) 0.055(3) Uani 1 1 d . . . . .
O34A O 0.8428(5) 0.6512(6) 0.6960(5) 0.047(3) Uani 1 1 d . . . . .
O35A O 0.8885(6) 0.7668(6) 0.7189(5) 0.052(3) Uani 1 1 d . . . . .
O36A O 0.7862(6) 0.6996(7) 0.6470(5) 0.055(3) Uani 1 1 d . . . . .
O37A O 0.7090(5) 0.7630(5) 0.8120(4) 0.034(2) Uani 1 1 d . . . . .
O38A O 0.7712(6) 0.7927(6) 0.7382(5) 0.050(3) Uani 1 1 d . . . . .
O39A O 0.7182(5) 0.6675(5) 0.7170(4) 0.038(3) Uani 1 1 d . . . . .
O40A O 0.8291(5) 0.7428(5) 0.7961(4) 0.039(3) Uani 1 1 d . . . . .
O1LA O 0.6884(5) 0.6004(5) 0.8721(5) 0.047(3) Uani 1 1 d . . . . .
O2LA O 0.7069(5) 0.7114(5) 0.9576(4) 0.039(3) Uani 1 1 d . . . . .
O3LA O 0.5987(5) 0.7371(5) 0.9282(4) 0.033(2) Uani 1 1 d . . . . .
O4LA O 0.5720(5) 0.6135(5) 0.8646(4) 0.040(3) Uani 1 1 d . . . . .
O1W O 0.9382(7) 0.6781(7) 0.6100(6) 0.067(4) Uiso 1 1 d . . . . .
O2W O 1.0986(6) 0.7097(6) 0.5762(5) 0.052(3) Uiso 1 1 d . . . . .
O3W O 0.7697(11) 0.6411(11) 0.5139(9) 0.102(7) Uiso 0.8 1 d . . P . .
O4W O 0.6113(17) 0.4803(18) 0.5618(14) 0.099(11) Uiso 0.5 1 d . . P . .
O5W O 0.360(2) 0.724(2) 0.6800(19) 0.103(14) Uiso 0.4 1 d . . P . .
O6W O 0.561(2) 0.890(2) 0.7368(19) 0.102(14) Uiso 0.4 1 d . . P . .
O7W O 0.749(2) 0.464(2) 0.7750(18) 0.100(14) Uiso 0.4 1 d . . P . .
O8W O 0.615(3) 0.553(3) 0.497(2) 0.097(18) Uiso 0.3 1 d . . P . .
O9W O 0.549(2) 0.697(2) 0.545(2) 0.074(14) Uiso 0.3 1 d . . P . .
N1A N 0.7752(6) 0.8315(6) 1.0203(5) 0.036(3) Uiso 1 1 d . . . . .
H1A H 0.746356 0.799957 0.985979 0.043 Uiso 1 1 calc R U . . .
N2A N 0.6285(6) 0.8542(6) 0.9996(5) 0.033(3) Uiso 1 1 d . . . . .
H2A H 0.636855 0.823471 0.967169 0.039 Uiso 1 1 calc R U . . .
C1A C 0.7281(8) 0.5937(9) 0.9014(7) 0.047(4) Uiso 1 1 d . . . . .
H1AA H 0.736446 0.554858 0.888314 0.056 Uiso 1 1 calc R U . . .
C2A C 0.7638(8) 0.6387(8) 0.9540(7) 0.044(4) Uiso 1 1 d . . . . .
C3A C 0.7535(7) 0.6959(7) 0.9788(6) 0.036(4) Uiso 1 1 d . . . . .
C4A C 0.7930(7) 0.7408(7) 1.0292(6) 0.036(4) Uiso 1 1 d . . . . .
C5A C 0.8404(8) 0.7253(9) 1.0510(7) 0.047(4) Uiso 1 1 d . . . . .
H5A H 0.868516 0.754777 1.083455 0.057 Uiso 1 1 calc R U . . .
C6A C 0.8483(9) 0.6666(10) 1.0264(8) 0.056(5) Uiso 1 1 d . . . . .
C7A C 0.8138(9) 0.6256(9) 0.9796(7) 0.053(5) Uiso 1 1 d . . . . .
H7A H 0.822347 0.587171 0.962954 0.063 Uiso 1 1 calc R U . . .
C8A C 0.7805(8) 0.7995(8) 1.0559(7) 0.045(4) Uiso 1 1 d . . . . .
H8AA H 0.81591 0.826825 1.087037 0.054 Uiso 1 1 calc R U . . .
H8AB H 0.73978 0.792458 1.068346 0.054 Uiso 1 1 calc R U . . .
C9A C 0.7461(8) 0.8827(8) 1.0416(7) 0.041(4) Uiso 1 1 d . . . . .
H9AA H 0.749125 0.904681 1.019045 0.049 Uiso 1 1 calc R U . . .
H9AB H 0.772027 0.912449 1.077101 0.049 Uiso 1 1 calc R U . . .
C10A C 0.6756(7) 0.8626(8) 1.0454(6) 0.039(4) Uiso 1 1 d . . . . .
H10A H 0.666796 0.823189 1.048591 0.047 Uiso 1 1 calc R U . . .
H10B H 0.668942 0.894058 1.077728 0.047 Uiso 1 1 calc R U . . .
C11A C 0.5601(8) 0.8283(8) 1.0036(7) 0.043(4) Uiso 1 1 d . . . . .
H11A H 0.554359 0.854757 1.038719 0.052 Uiso 1 1 calc R U . . .
H11B H 0.530306 0.832051 0.977283 0.052 Uiso 1 1 calc R U . . .
C12A C 0.5398(7) 0.7635(7) 0.9962(6) 0.035(4) Uiso 1 1 d . . . . .
C13A C 0.5575(7) 0.7186(7) 0.9537(5) 0.027(3) Uiso 1 1 d . . . . .
C14A C 0.5290(7) 0.6560(7) 0.9414(6) 0.033(3) Uiso 1 1 d . . . . .
C15A C 0.4846(8) 0.6387(8) 0.9698(6) 0.039(4) Uiso 1 1 d . . . . .
H15A H 0.463567 0.5963 0.96006 0.047 Uiso 1 1 calc R U . . .
C16A C 0.4727(8) 0.6833(8) 1.0111(7) 0.042(4) Uiso 1 1 d . . . . .
C17A C 0.5005(7) 0.7447(7) 1.0244(6) 0.034(3) Uiso 1 1 d . . . . .
H17A H 0.492034 0.774909 1.054249 0.041 Uiso 1 1 calc R U . . .
C18A C 0.5365(7) 0.6071(7) 0.8932(6) 0.033(3) Uiso 1 1 d . . . . .
H18A H 0.510398 0.566101 0.883763 0.039 Uiso 1 1 calc R U . . .
C19A C 0.8408(9) 0.8543(10) 1.0097(8) 0.062(5) Uiso 1 1 d . . . . .
H19A H 0.835709 0.867241 0.981561 0.092 Uiso 1 1 calc R U . . .
H19B H 0.860845 0.820875 0.99913 0.092 Uiso 1 1 calc R U . . .
H19C H 0.868335 0.889431 1.041696 0.092 Uiso 1 1 calc R U . . .
C20A C 0.6331(9) 0.9113(9) 0.9932(7) 0.051(5) Uiso 1 1 d . . . . .
H20A H 0.629114 0.943457 1.025858 0.076 Uiso 1 1 calc R U . . .
H20B H 0.598318 0.903085 0.964471 0.076 Uiso 1 1 calc R U . . .
H20C H 0.675001 0.925324 0.985169 0.076 Uiso 1 1 calc R U . . .
W2B W 0.20280(3) 0.06299(3) 0.69509(3) 0.04246(17) Uani 1 1 d . . . . .
W3B W 0.19696(3) 0.04570(3) 0.80335(2) 0.03266(14) Uani 1 1 d . . . . .
W4B W 0.42585(3) 0.06106(3) 0.83367(3) 0.03881(16) Uani 1 1 d . . . . .
W5B W 0.43180(4) 0.08071(3) 0.71371(3) 0.04890(19) Uani 1 1 d . . . . .
W6B W 0.31065(4) -0.00305(4) 0.60786(3) 0.0572(2) Uani 1 1 d . . . . .
W7B W 0.16550(4) -0.10932(3) 0.61592(3) 0.04587(18) Uani 1 1 d . . . . .
W8B W 0.16003(3) -0.12768(3) 0.72624(3) 0.03832(16) Uani 1 1 d . . . . .
W9B W 0.29789(3) -0.04092(3) 0.84013(3) 0.03593(15) Uani 1 1 d . . . . .
W10B W 0.39921(3) -0.09473(3) 0.76552(3) 0.04641(18) Uani 1 1 d . . . . .
W11B W 0.40657(4) -0.07428(4) 0.64323(3) 0.0594(2) Uani 1 1 d . . . . .
W12B W 0.26015(4) -0.18325(3) 0.64996(3) 0.04641(18) Uani 1 1 d . . . . .
Lu1B Lu 0.33545(3) 0.17382(3) 0.81166(3) 0.03432(15) Uani 1 1 d . . . . .
Br1B Br 0.59089(13) 0.34384(14) 0.70346(13) 0.0967(9) Uani 1 1 d . . . . .
Br2B Br 0.29360(17) 0.49373(12) 0.98134(9) 0.0992(10) Uani 1 1 d . . . . .
Ge1B Ge 0.29670(8) -0.02013(7) 0.72402(6) 0.0316(4) Uani 1 1 d . . . . .
K6 K -0.0060(3) -0.1186(3) 0.7710(4) 0.121(3) Uani 1 1 d . . . . .
K7 K 0.1042(5) -0.2337(5) 0.4578(4) 0.101(3) Uani 0.6 1 d . . P . .
O2B O 0.1477(6) 0.0774(6) 0.6561(5) 0.055(3) Uani 1 1 d . . . . .
O3B O 0.1378(5) 0.0502(5) 0.8412(4) 0.041(3) Uani 1 1 d . . . . .
O4B O 0.4941(6) 0.1093(6) 0.8818(5) 0.052(3) Uani 1 1 d . . . . .
O5B O 0.5031(6) 0.1354(6) 0.7215(5) 0.066(4) Uani 1 1 d . . . . .
O6B O 0.2956(8) 0.0038(6) 0.5503(5) 0.074(5) Uani 1 1 d . . . . .
O7B O 0.1049(7) -0.1383(6) 0.5612(5) 0.064(4) Uani 1 1 d . . . . .
O8B O 0.0952(6) -0.1686(6) 0.7410(5) 0.052(3) Uani 1 1 d . . . . .
O9B O 0.2762(6) -0.0527(5) 0.8926(5) 0.048(3) Uani 1 1 d . . . . .
O10B O 0.4435(6) -0.1424(6) 0.7689(6) 0.066(4) Uani 1 1 d . . . . .
O11B O 0.4528(7) -0.1165(7) 0.6075(6) 0.079(5) Uani 1 1 d . . . . .
O12B O 0.2632(7) -0.2575(6) 0.6167(5) 0.061(4) Uani 1 1 d . . . . .
O13B O 0.2533(6) 0.1387(5) 0.7373(4) 0.043(3) Uani 1 1 d . . . . .
O14B O 0.1528(5) 0.0560(5) 0.7464(4) 0.041(3) Uani 1 1 d . . . . .
O15B O 0.2515(5) 0.1217(5) 0.8358(4) 0.035(2) Uani 1 1 d . . . . .
O16B O 0.3777(5) 0.1104(5) 0.8366(4) 0.038(3) Uani 1 1 d . . . . .
O17B O 0.3811(5) 0.1232(5) 0.7446(4) 0.045(3) Uani 1 1 d . . . . .
O18B O 0.2637(6) 0.0436(6) 0.6504(5) 0.052(3) Uani 1 1 d . . . . .
O19B O 0.1618(5) -0.0316(5) 0.6543(4) 0.045(3) Uani 1 1 d . . . . .
O20B O 0.1563(5) -0.0489(5) 0.7557(4) 0.039(3) Uani 1 1 d . U . . .
O21B O 0.2516(5) 0.0120(5) 0.8361(4) 0.032(2) Uani 1 1 d . . . . .
O22B O 0.4519(5) 0.0627(5) 0.7713(5) 0.047(3) Uani 1 1 d . . . . .
O23B O 0.3886(6) 0.0639(6) 0.6434(5) 0.058(4) Uani 1 1 d . . . . .
O24B O 0.2396(6) -0.0746(5) 0.5940(4) 0.050(3) Uani 1 1 d . . . . .
O25B O 0.1167(5) -0.1408(5) 0.6574(4) 0.044(3) Uani 1 1 d . . . . .
O26B O 0.2291(5) -0.1062(5) 0.7830(4) 0.037(3) Uani 1 1 d . . . . .
O27B O 0.3761(5) 0.0254(4) 0.8745(4) 0.033(2) Uani 1 1 d . . . . .
O28B O 0.4550(6) -0.0192(6) 0.8120(5) 0.054(3) Uani 1 1 d . . . . .
O29B O 0.4637(6) 0.0052(6) 0.6722(5) 0.060(4) Uani 1 1 d . . . . .
O30B O 0.3621(7) -0.0580(6) 0.5888(4) 0.058(4) Uani 1 1 d . . . . .
O31B O 0.1976(6) -0.1813(5) 0.5989(4) 0.047(3) Uani 1 1 d . . . . .
O32B O 0.1927(5) -0.1972(5) 0.6863(4) 0.042(3) Uani 1 1 d . . . . .
O33B O 0.3495(5) -0.0968(5) 0.8181(4) 0.041(3) Uani 1 1 d . . . . .
O34B O 0.4243(6) -0.0790(6) 0.7081(5) 0.054(3) Uani 1 1 d . . . . .
O35B O 0.3265(6) -0.1381(6) 0.6283(5) 0.056(3) Uani 1 1 d . . . . .
O36B O 0.3210(5) -0.1536(5) 0.7138(5) 0.046(3) Uani 1 1 d . . . . .
O37B O 0.2590(5) 0.0358(5) 0.7451(4) 0.036(2) Uani 1 1 d . . . . .
O38B O 0.2383(5) -0.0915(5) 0.6881(4) 0.037(3) Uani 1 1 d . . . . .
O39B O 0.3427(5) -0.0239(5) 0.7757(4) 0.034(2) Uani 1 1 d . . . . .
O40B O 0.3470(6) -0.0072(5) 0.6838(4) 0.045(3) Uani 1 1 d . . . . .
O1LB O 0.4515(6) 0.2178(6) 0.8401(4) 0.050(3) Uani 1 1 d . . . . .
O2LB O 0.3648(5) 0.2476(5) 0.7835(4) 0.040(3) Uani 1 1 d . . . . .
O3LB O 0.2656(5) 0.2318(5) 0.8336(4) 0.041(3) Uani 1 1 d . . . . .
O4LB O 0.3671(5) 0.2392(5) 0.9009(4) 0.037(3) Uani 1 1 d . . . . .
O10W O 0.0207(14) -0.0516(14) 0.7100(12) 0.118(10) Uiso 0.7 1 d . . P . .
N1B N 0.2906(6) 0.2260(6) 0.6930(5) 0.041(3) Uiso 1 1 d . . . . .
H1B H 0.29829 0.213409 0.721919 0.049 Uiso 1 1 calc R U . . .
N2B N 0.1754(6) 0.2372(6) 0.7660(5) 0.041(3) Uiso 1 1 d . . . . .
H2B H 0.203632 0.213979 0.773787 0.05 Uiso 1 1 calc R U . . .
C1B C 0.4916(8) 0.2443(8) 0.8231(7) 0.043(4) Uiso 1 1 d . . . . .
H1BA H 0.535759 0.25025 0.835838 0.052 Uiso 1 1 calc R U . . .
C2B C 0.4772(9) 0.2677(9) 0.7845(7) 0.049(4) Uiso 1 1 d . . . . .
C3B C 0.4155(8) 0.2677(8) 0.7667(7) 0.043(4) Uiso 1 1 d . . . . .
C4B C 0.4066(9) 0.2881(9) 0.7283(7) 0.049(4) Uiso 1 1 d . . . . .
C5B C 0.4586(10) 0.3080(10) 0.7073(8) 0.061(5) Uiso 1 1 d . . . . .
H5B H 0.451467 0.318076 0.678652 0.073 Uiso 1 1 calc R U . . .
C6B C 0.5212(9) 0.3128(9) 0.7296(7) 0.051(5) Uiso 1 1 d . . . . .
C7B C 0.5304(9) 0.2937(9) 0.7663(7) 0.049(4) Uiso 1 1 d . . . . .
H7B H 0.573132 0.297329 0.780891 0.059 Uiso 1 1 calc R U . . .
C8B C 0.3419(8) 0.2893(8) 0.7083(7) 0.044(4) Uiso 1 1 d . . . . .
H8BA H 0.342858 0.297974 0.6772 0.053 Uiso 1 1 calc R U . . .
H8BB H 0.330076 0.322658 0.73564 0.053 Uiso 1 1 calc R U . . .
C9B C 0.2238(8) 0.2301(8) 0.6873(6) 0.042(4) Uiso 1 1 d . . . . .
H9BA H 0.217054 0.246228 0.661061 0.05 Uiso 1 1 calc R U . . .
H9BB H 0.193354 0.187835 0.673209 0.05 Uiso 1 1 calc R U . . .
C10B C 0.2071(8) 0.2690(7) 0.7355(6) 0.037(4) Uiso 1 1 d . . . . .
H10E H 0.178025 0.290184 0.726199 0.044 Uiso 1 1 calc R U . . .
H10F H 0.247223 0.301387 0.75892 0.044 Uiso 1 1 calc R U . . .
C11B C 0.1666(8) 0.2821(8) 0.8173(7) 0.047(4) Uiso 1 1 d . . . . .
H11E H 0.146381 0.310898 0.810568 0.056 Uiso 1 1 calc R U . . .
H11F H 0.136198 0.258715 0.831232 0.056 Uiso 1 1 calc R U . . .
C12B C 0.2269(8) 0.3189(8) 0.8583(6) 0.039(4) Uiso 1 1 d . . . . .
C13B C 0.2727(7) 0.2880(7) 0.8664(6) 0.032(3) Uiso 1 1 d . . . . .
C14B C 0.3225(7) 0.3224(8) 0.9123(6) 0.038(4) Uiso 1 1 d . . . . .
C15B C 0.3277(8) 0.3834(8) 0.9468(7) 0.042(4) Uiso 1 1 d . . . . .
H15B H 0.360021 0.404808 0.978276 0.051 Uiso 1 1 calc R U . . .
C16B C 0.2863(9) 0.4115(9) 0.9349(7) 0.049(4) Uiso 1 1 d . . . . .
C17B C 0.2366(8) 0.3794(8) 0.8908(7) 0.044(4) Uiso 1 1 d . . . . .
H17B H 0.208403 0.400212 0.883101 0.052 Uiso 1 1 calc R U . . .
C18B C 0.3643(8) 0.2916(8) 0.9277(7) 0.041(4) Uiso 1 1 d . . . . .
H18B H 0.391971 0.313885 0.961581 0.05 Uiso 1 1 calc R U . . .
C19B C 0.2994(9) 0.1780(9) 0.6443(7) 0.053(5) Uiso 1 1 d . . . . .
H19G H 0.263746 0.13978 0.632486 0.08 Uiso 1 1 calc R U . . .
H19H H 0.340459 0.17012 0.651402 0.08 Uiso 1 1 calc R U . . .
H19I H 0.299671 0.192603 0.616854 0.08 Uiso 1 1 calc R U . . .
C20B C 0.1093(9) 0.1906(9) 0.7337(8) 0.057(5) Uiso 1 1 d . . . . .
H20G H 0.08063 0.212503 0.725962 0.085 Uiso 1 1 calc R U . . .
H20H H 0.090243 0.169123 0.753704 0.085 Uiso 1 1 calc R U . . .
H20I H 0.114994 0.160363 0.700675 0.085 Uiso 1 1 calc R U . . .
W2C W 0.21970(3) 0.34773(3) 0.62853(2) 0.03053(14) Uani 1 1 d . . . . .
W3C W 0.27105(3) 0.49078(3) 0.64347(2) 0.02892(13) Uani 1 1 d . . . . .
W4C W 0.15732(3) 0.56429(3) 0.78320(2) 0.03373(15) Uani 1 1 d . . . . .
W5C W 0.09989(3) 0.40614(3) 0.76796(2) 0.03482(15) Uani 1 1 d . . . . .
W6C W 0.05380(3) 0.28654(3) 0.64798(3) 0.03567(15) Uani 1 1 d . . . . .
W7C W 0.06806(3) 0.31574(3) 0.53129(2) 0.03168(14) Uani 1 1 d . . . . .
W8C W 0.12156(3) 0.46082(3) 0.54497(2) 0.02822(13) Uani 1 1 d . . . . .
W9C W 0.16293(3) 0.59199(3) 0.67737(2) 0.03037(14) Uani 1 1 d . . . . .
W10C W 0.01861(3) 0.54073(3) 0.70100(2) 0.03288(14) Uani 1 1 d . . . . .
W11C W -0.03991(3) 0.37891(3) 0.68487(3) 0.03623(15) Uani 1 1 d . . . . .
W12C W -0.02566(3) 0.40997(3) 0.56726(2) 0.03095(14) Uani 1 1 d . . . . .
Lu1C Lu 0.28435(3) 0.46957(3) 0.76686(2) 0.03170(15) Uani 1 1 d . . . . .
Br1C Br 0.61329(10) 0.45309(14) 0.88354(12) 0.0964(10) Uani 1 1 d . . . . .
Br2C Br 0.36448(12) 0.79685(12) 0.99994(9) 0.0785(7) Uani 1 1 d . . . . .
Ge1C Ge 0.11483(7) 0.43753(7) 0.65902(5) 0.0239(3) Uani 1 1 d . . . . .
K8 K -0.17123(19) 0.37362(18) 0.44079(14) 0.0489(10) Uani 1 1 d . . . . .
K9 K 0.0970(2) 0.4427(3) 0.39276(18) 0.0729(15) Uani 1 1 d . . . . .
K10 K 0.2573(4) 0.7724(4) 0.7628(4) 0.148(3) Uani 1 1 d . . . . .
K11 K 0.0123(6) 0.1473(7) 0.3851(6) 0.217(10) Uani 0.7 1 d . . P . .
K12 K -0.0145(7) 0.5120(7) 0.8241(5) 0.109(4) Uani 0.5 1 d . . P . .
O2C O 0.2454(5) 0.2831(5) 0.5943(4) 0.039(3) Uani 1 1 d . . . . .
O3C O 0.3304(5) 0.5257(5) 0.6187(4) 0.037(3) Uani 1 1 d . . . . .
O4C O 0.1778(6) 0.6170(6) 0.8488(4) 0.051(3) Uani 1 1 d . . . . .
O5C O 0.0998(6) 0.4042(6) 0.8283(4) 0.051(3) Uani 1 1 d . . . . .
O6C O 0.0353(6) 0.2095(6) 0.6309(5) 0.049(3) Uani 1 1 d . . . . .
O7C O 0.0532(5) 0.2483(5) 0.4763(4) 0.042(3) Uani 1 1 d . . . . .
O8C O 0.1411(5) 0.4886(5) 0.4998(4) 0.037(3) Uani 1 1 d . . . . .
O9C O 0.1946(5) 0.6598(5) 0.6721(4) 0.040(3) Uani 1 1 d . . . . .
O10C O -0.0431(5) 0.5733(6) 0.7084(4) 0.042(3) Uani 1 1 d . . . . .
O11C O -0.1196(5) 0.3614(6) 0.6880(5) 0.049(3) Uani 1 1 d . . . . .
O12C O -0.1012(5) 0.4040(5) 0.5370(4) 0.039(3) Uani 1 1 d . . . . .
O13C O 0.2643(5) 0.3766(5) 0.6933(4) 0.033(2) Uani 1 1 d . . . . .
O14C O 0.2746(5) 0.4066(5) 0.6088(4) 0.033(2) Uani 1 1 d . . . . .
O15C O 0.3151(4) 0.5066(5) 0.7055(4) 0.033(2) Uani 1 1 d . . . . .
O16C O 0.2233(5) 0.5348(5) 0.7721(4) 0.034(2) Uani 1 1 d . . . . .
O17C O 0.1804(5) 0.4153(5) 0.7607(4) 0.034(2) Uani 1 1 d . . . . .
O18C O 0.1415(5) 0.3077(5) 0.6451(4) 0.032(2) Uani 1 1 d . . . . .
O19C O 0.1504(5) 0.3299(5) 0.5636(4) 0.034(2) Uani 1 1 d . . . . .
O20C O 0.2001(5) 0.4630(5) 0.5765(4) 0.032(2) Uani 1 1 d . . . . .
O21C O 0.2300(5) 0.5551(5) 0.6700(4) 0.033(2) Uani 1 1 d . . . . .
O22C O 0.1062(5) 0.4894(5) 0.7852(4) 0.035(2) Uani 1 1 d . . . . .
O23C O 0.0737(5) 0.3157(5) 0.7226(4) 0.036(2) Uani 1 1 d . . . . .
O24C O 0.0358(5) 0.2884(5) 0.5806(4) 0.032(2) Uani 1 1 d . . . . .
O25C O 0.0993(5) 0.3739(5) 0.5014(4) 0.035(2) Uani 1 1 d . . . . .
O26C O 0.1272(5) 0.5362(5) 0.6041(4) 0.032(2) Uani 1 1 d . . . . .
O27C O 0.1842(5) 0.6216(5) 0.7518(4) 0.031(2) Uani 1 1 d . . . . .
O28C O 0.0676(5) 0.5783(5) 0.7689(4) 0.038(3) Uani 1 1 d . . . . .
O29C O 0.0003(5) 0.3918(6) 0.7503(4) 0.042(3) Uani 1 1 d . . . . .
O30C O -0.0310(5) 0.2980(5) 0.6542(4) 0.039(3) Uani 1 1 d . . . . .
O31C O -0.0145(5) 0.3337(5) 0.5216(4) 0.033(2) Uani 1 1 d . . . . .
O32C O 0.0273(4) 0.4483(5) 0.5319(3) 0.030(2) Uani 1 1 d . . . . .
O33C O 0.0771(5) 0.5979(5) 0.6834(4) 0.038(3) Uani 1 1 d . . . . .
O34C O -0.0180(4) 0.4666(5) 0.7067(4) 0.035(2) Uani 1 1 d . . . . .
O35C O -0.0450(5) 0.3769(5) 0.6150(4) 0.039(3) Uani 1 1 d . . . . .
O36C O -0.0053(5) 0.4886(5) 0.6256(4) 0.037(3) Uani 1 1 d . . . . .
O37C O 0.1929(4) 0.4342(5) 0.6624(4) 0.031(2) Uani 1 1 d . . . . .
O38C O 0.0772(4) 0.4137(5) 0.5940(4) 0.029(2) Uani 1 1 d . . . . .
O39C O 0.1130(4) 0.5128(4) 0.6950(3) 0.024(2) Uani 1 1 d . . . . .
O40C O 0.0699(5) 0.3908(5) 0.6831(4) 0.035(2) Uani 1 1 d . . . . .
O1LC O 0.3103(5) 0.4135(5) 0.8110(4) 0.039(3) Uani 1 1 d . . . . .
O2LC O 0.3822(4) 0.4549(5) 0.7518(4) 0.034(2) Uani 1 1 d . . . . .
O3LC O 0.3586(5) 0.5599(5) 0.8203(4) 0.040(3) Uani 1 1 d . . . . .
O4LC O 0.2567(5) 0.5033(6) 0.8543(4) 0.043(3) Uani 1 1 d . . . . .
O11W O 0.1272(9) 0.7301(9) 0.7735(8) 0.076(5) Uiso 0.8 1 d . . P . .
O12W O -0.0224(5) 0.4176(5) 0.4254(4) 0.039(3) Uiso 1 1 d . . . . .
O13W O -0.2941(10) 0.3848(11) 0.4088(9) 0.126(7) Uiso 1 1 d . . . . .
O14W O 0.1722(10) 0.8345(10) 0.8458(8) 0.087(6) Uiso 0.8 1 d . . P . .
O15W O 0.3718(12) 0.8375(12) 0.8768(10) 0.092(7) Uiso 0.7 1 d . . P . .
O16W O 0.2576(16) 0.7468(16) 0.8604(13) 0.134(11) Uiso 0.7 1 d . . P . .
O17W O 0.1821(16) 0.5324(16) 0.3768(13) 0.084(9) Uiso 0.5 1 d . . P . .
O18W O -0.1073(19) 0.397(2) 0.8107(16) 0.115(13) Uiso 0.5 1 d . . P . .
O19W O 0.093(2) 0.594(2) 0.911(2) 0.110(16) Uiso 0.4 1 d . . P . .
N1C N 0.4618(6) 0.5097(6) 0.7063(5) 0.033(3) Uiso 1 1 d . . . . .
H1C H 0.416879 0.49619 0.711298 0.039 Uiso 1 1 calc R U . . .
N2C N 0.4065(6) 0.6316(6) 0.7739(5) 0.038(3) Uiso 1 1 d . . . . .
H2C H 0.379777 0.591175 0.771239 0.045 Uiso 1 1 calc R U . . .
C1C C 0.3633(8) 0.4147(8) 0.8325(7) 0.042(4) Uiso 1 1 d . . . . .
H1CA H 0.362431 0.398787 0.857997 0.051 Uiso 1 1 calc R U . . .
C2C C 0.4243(8) 0.4367(8) 0.8235(6) 0.039(4) Uiso 1 1 d . . . . .
C3C C 0.4306(7) 0.4539(7) 0.7812(6) 0.035(4) Uiso 1 1 d . . . . .
C4C C 0.4946(8) 0.4677(8) 0.7704(6) 0.038(4) Uiso 1 1 d . . . . .
C5C C 0.5466(8) 0.4697(8) 0.8013(7) 0.043(4) Uiso 1 1 d . . . . .
H5C H 0.5884 0.482008 0.79492 0.052 Uiso 1 1 calc R U . . .
C6C C 0.5394(9) 0.4535(9) 0.8432(7) 0.050(5) Uiso 1 1 d . . . . .
C7C C 0.4806(7) 0.4355(8) 0.8538(6) 0.039(4) Uiso 1 1 d . . . . .
H7C H 0.476664 0.42228 0.880868 0.047 Uiso 1 1 calc R U . . .
C8C C 0.5001(7) 0.4715(8) 0.7202(6) 0.037(4) Uiso 1 1 d . . . . .
H8CA H 0.485569 0.429 0.6915 0.044 Uiso 1 1 calc R U . . .
H8CB H 0.546319 0.489465 0.721538 0.044 Uiso 1 1 calc R U . . .
C9C C 0.4903(7) 0.5772(7) 0.7424(6) 0.033(3) Uiso 1 1 d . . . . .
H9CA H 0.533839 0.591831 0.736291 0.039 Uiso 1 1 calc R U . . .
H9CB H 0.495689 0.582426 0.779057 0.039 Uiso 1 1 calc R U . . .
C10C C 0.4505(8) 0.6182(8) 0.7360(6) 0.039(4) Uiso 1 1 d . . . . .
H10C H 0.480407 0.657903 0.740786 0.047 Uiso 1 1 calc R U . . .
H10D H 0.424153 0.59778 0.699805 0.047 Uiso 1 1 calc R U . . .
C11C C 0.4426(8) 0.6705(8) 0.8303(6) 0.039(4) Uiso 1 1 d . . . . .
H11C H 0.478409 0.654787 0.837718 0.047 Uiso 1 1 calc R U . . .
H11D H 0.461478 0.713798 0.836081 0.047 Uiso 1 1 calc R U . . .
C12C C 0.3982(8) 0.6685(8) 0.8665(6) 0.038(4) Uiso 1 1 d . . . . .
C13C C 0.3574(7) 0.6109(7) 0.8593(6) 0.032(3) Uiso 1 1 d . . . . .
C14C C 0.3157(8) 0.6101(8) 0.8949(6) 0.038(4) Uiso 1 1 d . . . . .
C15C C 0.3193(8) 0.6663(8) 0.9376(7) 0.048(4) Uiso 1 1 d . . . . .
H15C H 0.293307 0.666508 0.962548 0.058 Uiso 1 1 calc R U . . .
C16C C 0.3599(9) 0.7198(9) 0.9426(7) 0.049(4) Uiso 1 1 d . . . . .
C17C C 0.4000(9) 0.7223(9) 0.9073(7) 0.051(5) Uiso 1 1 d . . . . .
H17C H 0.427673 0.760779 0.91176 0.061 Uiso 1 1 calc R U . . .
C18C C 0.2708(8) 0.5549(8) 0.8896(7) 0.041(4) Uiso 1 1 d . . . . .
H18C H 0.24899 0.559032 0.917624 0.05 Uiso 1 1 calc R U . . .
C19C C 0.4572(8) 0.4979(8) 0.6506(6) 0.045(4) Uiso 1 1 d . . . . .
H19D H 0.42901 0.519622 0.641775 0.068 Uiso 1 1 calc R U . . .
H19E H 0.439266 0.453436 0.628141 0.068 Uiso 1 1 calc R U . . .
H19F H 0.500386 0.512979 0.644958 0.068 Uiso 1 1 calc R U . . .
C20C C 0.3624(9) 0.6620(9) 0.7598(8) 0.057(5) Uiso 1 1 d . . . . .
H20D H 0.387474 0.701756 0.761938 0.085 Uiso 1 1 calc R U . . .
H20E H 0.333086 0.668993 0.784203 0.085 Uiso 1 1 calc R U . . .
H20F H 0.337197 0.635597 0.723942 0.085 Uiso 1 1 calc R U . . .
O20W O 0.2686(12) -0.1813(13) 0.5139(10) 0.098(8) Uiso 0.7 1 d . . P . .
O21W O 0.0768(8) 0.8053(8) 0.8418(7) 0.088(5) Uiso 1 1 d . . . . .
O22W O 0.5576(10) 0.0110(10) 0.7574(8) 0.070(6) Uiso 0.7 1 d . . P . .
O23W O 0.1800(7) 0.2232(7) 0.4817(6) 0.071(4) Uiso 1 1 d . . . . .
O24W O 0.3603(11) 0.3567(12) 0.5491(10) 0.106(7) Uiso 0.8 1 d . . P . .
O25W O 0.1200(6) 0.1641(7) 0.5371(5) 0.063(4) Uiso 1 1 d . . . . .
O26W O 0.2391(9) 0.5916(9) 1.0957(7) 0.097(5) Uiso 1 1 d . . . . .
O27W O 0.5241(6) 1.0185(6) 1.0139(5) 0.059(3) Uiso 1 1 d . . . . .
O28W O 0.4977(10) 0.8441(10) 0.8821(8) 0.120(7) Uiso 1 1 d . . . . .
O29W O 1.0159(9) 0.6616(9) 0.8396(7) 0.099(6) Uiso 1 1 d . . . . .
O30W O 0.9736(16) 0.6491(16) 0.9334(13) 0.085(10) Uiso 0.5 1 d . . P . .
O31W O 0.9741(16) 0.7751(17) 0.9751(14) 0.091(10) Uiso 0.5 1 d . . P . .
O32W O 1 1 1 0.109(14) Uiso 0.6 2 d S . P . .
O33W O 0.6583(13) 0.9408(14) 0.8231(11) 0.067(8) Uiso 0.5 1 d . . P . .
O34W O 0.5553(17) 0.9643(17) 0.8814(14) 0.095(11) Uiso 0.5 1 d . . P . .
O35W O 0.1133(16) 0.9360(16) 0.8669(13) 0.087(10) Uiso 0.5 1 d . . P . .
O36W O 0.0610(19) 0.9610(19) 0.8609(16) 0.108(12) Uiso 0.5 1 d . . P . .
O37W O 0.1101(18) 0.5011(19) 0.9296(15) 0.107(12) Uiso 0.5 1 d . . P . .
O38W O 1.0812(19) 0.8776(19) 0.9866(16) 0.110(12) Uiso 0.5 1 d . . P . .
O39W O 0.462(2) 0.340(2) 0.5964(18) 0.101(14) Uiso 0.4 1 d . . P . .
O40W O 0.6042(19) 0.4248(19) 0.6188(16) 0.110(12) Uiso 0.5 1 d . . P . .
O41W O 0.718(2) 1.026(2) 0.9104(19) 0.107(15) Uiso 0.4 1 d . . P . .
O42W O 0.935(2) 0.861(2) 1.1627(19) 0.108(15) Uiso 0.4 1 d . . P . .
O43W O -0.009(2) 0.136(2) 0.5077(19) 0.108(15) Uiso 0.4 1 d . . P . .
O44W O 0.992(2) 0.848(2) 1.0794(18) 0.097(14) Uiso 0.4 1 d . . P . .

loop_
_atom_site_aniso_label
_atom_site_aniso_U_11
_atom_site_aniso_U_22
_atom_site_aniso_U_33
_atom_site_aniso_U_23
_atom_site_aniso_U_13
_atom_site_aniso_U_12
W2A 0.0506(4) 0.0347(4) 0.0469(4) 0.0189(3) 0.0231(3) 0.0131(3)
W3A 0.0439(4) 0.0535(4) 0.0442(4) 0.0295(4) 0.0214(3) 0.0255(3)
W4A 0.0293(3) 0.0412(4) 0.0347(3) 0.0103(3) 0.0106(3) 0.0104(3)
W5A 0.0275(3) 0.0403(4) 0.0397(4) 0.0155(3) 0.0098(3) 0.0083(3)
W6A 0.0400(4) 0.0397(4) 0.0570(5) 0.0147(4) 0.0184(3) 0.0023(3)
W7A 0.0770(6) 0.0530(5) 0.0812(6) 0.0436(5) 0.0477(5) 0.0250(4)
W8A 0.0762(6) 0.0857(7) 0.0652(5) 0.0562(5) 0.0426(5) 0.0476(5)
W9A 0.0426(4) 0.0738(6) 0.0348(4) 0.0239(4) 0.0145(3) 0.0257(4)
W10A 0.0417(4) 0.0663(5) 0.0378(4) 0.0177(4) 0.0202(3) 0.0211(4)
W11A 0.0347(4) 0.0494(4) 0.0515(4) 0.0217(4) 0.0218(3) 0.0119(3)
W12A 0.0687(5) 0.0789(6) 0.0692(6) 0.0499(5) 0.0459(5) 0.0350(5)
Lu1A 0.0311(3) 0.0339(4) 0.0326(3) 0.0131(3) 0.0100(3) 0.0104(3)
Br1A 0.0991(19) 0.147(3) 0.0896(18) 0.0686(19) 0.0192(15) 0.085(2)
Br2A 0.0671(13) 0.0768(15) 0.0446(11) 0.0141(10) 0.0255(10) -0.0140(11)
Ge1A 0.0366(9) 0.0434(10) 0.0391(9) 0.0212(8) 0.0194(7) 0.0156(8)
K1 0.046(2) 0.041(2) 0.045(2) 0.0143(17) 0.0122(17) 0.0143(17)
K2 0.177(8) 0.255(12) 0.094(5) 0.088(7) 0.072(5) 0.116(8)
K3 0.095(8) 0.127(11) 0.047(6) 0.040(7) 0.000(5) 0.007(7)
K4 0.28(5) 0.42(7) 0.11(2) 0.12(4) 0.04(3) 0.21(5)
K5 0.103(6) 0.132(7) 0.185(8) 0.037(6) 0.096(6) 0.044(5)
O2A 0.063(8) 0.039(7) 0.057(8) 0.016(6) 0.022(6) 0.007(6)
O3A 0.068(8) 0.058(8) 0.053(8) 0.033(7) 0.021(6) 0.035(7)
O4A 0.035(6) 0.046(7) 0.051(7) 0.015(6) 0.014(5) 0.015(5)
O5A 0.041(6) 0.067(9) 0.045(7) 0.022(6) 0.012(5) 0.025(6)
O6A 0.050(8) 0.061(9) 0.066(9) 0.010(7) 0.016(7) -0.003(7)
O7A 0.102(12) 0.054(9) 0.101(12) 0.042(9) 0.056(10) 0.024(9)
O8A 0.099(11) 0.106(13) 0.082(11) 0.068(10) 0.050(9) 0.059(10)
O9A 0.055(8) 0.112(13) 0.032(7) 0.027(8) 0.005(6) 0.025(8)
O10A 0.055(8) 0.092(11) 0.049(8) 0.027(8) 0.023(6) 0.021(8)
O11A 0.046(7) 0.059(8) 0.056(8) 0.023(7) 0.020(6) 0.018(6)
O12A 0.107(12) 0.109(14) 0.079(11) 0.058(10) 0.062(10) 0.045(11)
O13A 0.046(6) 0.034(6) 0.030(6) 0.014(5) 0.012(5) 0.007(5)
O14A 0.063(8) 0.053(8) 0.050(7) 0.031(6) 0.022(6) 0.028(6)
O15A 0.035(6) 0.050(7) 0.028(5) 0.017(5) 0.014(4) 0.016(5)
O16A 0.031(5) 0.032(6) 0.040(6) 0.015(5) 0.009(5) 0.007(5)
O17A 0.034(6) 0.037(6) 0.041(6) 0.018(5) 0.012(5) 0.001(5)
O18A 0.041(6) 0.043(7) 0.049(7) 0.015(6) 0.019(5) 0.006(5)
O19A 0.075(9) 0.047(8) 0.055(8) 0.027(6) 0.032(7) 0.027(7)
O20A 0.067(8) 0.084(10) 0.057(8) 0.055(8) 0.031(7) 0.038(8)
O21A 0.042(6) 0.060(8) 0.037(6) 0.026(6) 0.021(5) 0.030(6)
O22A 0.030(5) 0.038(6) 0.040(6) 0.015(5) 0.020(5) 0.018(5)
O23A 0.038(6) 0.034(6) 0.040(6) 0.002(5) 0.008(5) 0.003(5)
O24A 0.054(7) 0.048(8) 0.069(9) 0.030(7) 0.024(6) 0.019(6)
O25A 0.084(10) 0.051(9) 0.090(11) 0.040(8) 0.047(8) 0.034(8)
O26A 0.061(8) 0.133(14) 0.037(7) 0.048(8) 0.027(6) 0.050(9)
O27A 0.033(6) 0.051(7) 0.032(6) 0.004(5) 0.009(5) 0.008(5)
O28A 0.034(6) 0.073(9) 0.037(6) 0.015(6) 0.015(5) 0.026(6)
O29A 0.032(6) 0.060(8) 0.047(7) 0.019(6) 0.011(5) 0.012(6)
O30A 0.047(7) 0.055(8) 0.067(8) 0.031(7) 0.030(6) 0.013(6)
O31A 0.079(10) 0.063(9) 0.082(10) 0.038(8) 0.058(8) 0.028(8)
O32A 0.083(10) 0.094(11) 0.071(9) 0.058(9) 0.056(8) 0.051(9)
O33A 0.058(8) 0.079(10) 0.033(6) 0.024(7) 0.021(6) 0.029(7)
O34A 0.043(7) 0.054(8) 0.054(7) 0.026(6) 0.024(6) 0.022(6)
O35A 0.052(7) 0.058(8) 0.061(8) 0.034(7) 0.033(6) 0.023(6)
O36A 0.063(8) 0.083(10) 0.043(7) 0.034(7) 0.033(6) 0.046(7)
O37A 0.038(6) 0.039(6) 0.038(6) 0.024(5) 0.020(5) 0.018(5)
O38A 0.059(8) 0.060(8) 0.056(8) 0.041(7) 0.028(6) 0.028(7)
O39A 0.029(5) 0.050(7) 0.040(6) 0.022(5) 0.016(5) 0.011(5)
O40A 0.043(6) 0.034(6) 0.032(6) 0.009(5) 0.013(5) 0.005(5)
O1LA 0.040(6) 0.043(7) 0.054(7) 0.023(6) 0.003(5) 0.006(5)
O2LA 0.043(6) 0.055(7) 0.031(6) 0.023(5) 0.015(5) 0.023(6)
O3LA 0.034(6) 0.037(6) 0.036(6) 0.018(5) 0.014(5) 0.016(5)
O4LA 0.040(6) 0.039(7) 0.030(6) 0.011(5) 0.010(5) 0.001(5)
W2B 0.0502(4) 0.0344(4) 0.0345(4) 0.0175(3) -0.0084(3) 0.0005(3)
W3B 0.0306(3) 0.0308(3) 0.0342(3) 0.0147(3) 0.0029(3) 0.0056(3)
W4B 0.0368(3) 0.0332(4) 0.0397(4) 0.0101(3) 0.0039(3) 0.0107(3)
W5B 0.0508(4) 0.0388(4) 0.0447(4) 0.0115(3) 0.0187(3) 0.0002(3)
W6B 0.0769(6) 0.0467(5) 0.0326(4) 0.0154(3) 0.0131(4) -0.0060(4)
W7B 0.0547(4) 0.0351(4) 0.0317(3) 0.0111(3) -0.0028(3) -0.0040(3)
W8B 0.0415(4) 0.0289(3) 0.0377(4) 0.0137(3) 0.0059(3) 0.0008(3)
W9B 0.0438(4) 0.0322(4) 0.0337(3) 0.0164(3) 0.0049(3) 0.0124(3)
W10B 0.0415(4) 0.0349(4) 0.0546(4) 0.0097(3) 0.0081(3) 0.0151(3)
W11B 0.0623(5) 0.0429(5) 0.0537(5) 0.0045(4) 0.0298(4) 0.0046(4)
W12B 0.0529(4) 0.0305(4) 0.0417(4) 0.0072(3) 0.0102(3) 0.0028(3)
Lu1B 0.0359(4) 0.0322(4) 0.0327(3) 0.0164(3) 0.0017(3) 0.0045(3)
Br1B 0.0762(16) 0.106(2) 0.143(3) 0.080(2) 0.0634(17) 0.0265(15)
Br2B 0.177(3) 0.0614(15) 0.0442(12) -0.0002(11) -0.0199(14) 0.0689(18)
Ge1B 0.0353(8) 0.0262(8) 0.0268(8) 0.0088(7) 0.0063(7) 0.0029(7)
K6 0.095(4) 0.106(5) 0.204(8) 0.094(6) 0.080(5) 0.035(4)
K7 0.098(7) 0.099(8) 0.076(6) 0.020(6) 0.018(5) 0.011(6)
O2B 0.075(9) 0.042(7) 0.043(7) 0.020(6) -0.005(6) 0.015(7)
O3B 0.034(6) 0.038(7) 0.043(6) 0.012(5) 0.007(5) 0.006(5)
O4B 0.046(7) 0.040(7) 0.058(8) 0.011(6) -0.005(6) 0.016(6)
O5B 0.055(8) 0.053(9) 0.069(9) 0.017(7) 0.024(7) -0.005(7)
O6B 0.112(12) 0.050(8) 0.037(7) 0.016(6) 0.013(7) -0.011(8)
O7B 0.077(9) 0.047(8) 0.052(8) 0.019(7) -0.006(7) 0.001(7)
O8B 0.045(7) 0.049(8) 0.064(8) 0.031(7) 0.015(6) 0.006(6)
O9B 0.062(8) 0.038(7) 0.055(7) 0.028(6) 0.015(6) 0.019(6)
O10B 0.058(8) 0.046(8) 0.079(10) 0.010(7) 0.003(7) 0.025(7)
O11B 0.072(9) 0.060(10) 0.076(10) -0.004(8) 0.045(8) 0.013(8)
O12B 0.074(9) 0.042(8) 0.050(8) 0.007(6) 0.017(7) 0.011(7)
O13B 0.056(7) 0.038(7) 0.031(6) 0.016(5) -0.001(5) 0.006(6)
O14B 0.039(6) 0.036(6) 0.044(6) 0.019(5) -0.004(5) 0.006(5)
O15B 0.031(5) 0.037(6) 0.043(6) 0.023(5) 0.004(5) 0.010(5)
O16B 0.035(6) 0.035(6) 0.038(6) 0.015(5) 0.007(5) 0.004(5)
O17B 0.047(7) 0.035(6) 0.040(6) 0.019(5) -0.005(5) -0.008(5)
O18B 0.059(8) 0.046(8) 0.047(7) 0.029(6) 0.002(6) -0.003(6)
O19B 0.048(7) 0.040(7) 0.036(6) 0.017(5) -0.004(5) -0.001(5)
O20B 0.043(5) 0.026(5) 0.042(5) 0.014(4) 0.002(4) 0.003(4)
O21B 0.041(6) 0.028(6) 0.028(5) 0.010(4) 0.009(4) 0.017(5)
O22B 0.041(6) 0.035(7) 0.058(8) 0.016(6) 0.014(6) 0.004(5)
O23B 0.067(8) 0.060(9) 0.037(7) 0.022(6) 0.014(6) -0.002(7)
O24B 0.062(8) 0.039(7) 0.027(6) 0.006(5) 0.005(5) -0.009(6)
O25B 0.054(7) 0.034(6) 0.031(6) 0.014(5) 0.000(5) -0.002(5)
O26B 0.038(6) 0.028(6) 0.051(7) 0.025(5) 0.017(5) 0.006(5)
O27B 0.038(6) 0.022(5) 0.036(6) 0.011(5) 0.000(5) 0.009(5)
O28B 0.049(7) 0.054(8) 0.055(8) 0.019(7) 0.009(6) 0.020(6)
O29B 0.054(8) 0.052(8) 0.067(9) 0.018(7) 0.035(7) 0.008(6)
O30B 0.081(9) 0.042(7) 0.035(7) 0.004(6) 0.023(6) 0.006(7)
O31B 0.060(7) 0.029(6) 0.043(7) 0.016(5) 0.005(6) -0.003(5)
O32B 0.045(6) 0.029(6) 0.041(6) 0.009(5) 0.005(5) 0.003(5)
O33B 0.048(7) 0.042(7) 0.041(6) 0.023(6) 0.004(5) 0.021(6)
O34B 0.051(7) 0.042(7) 0.070(9) 0.023(7) 0.022(6) 0.013(6)
O35B 0.062(8) 0.040(7) 0.053(8) 0.012(6) 0.023(6) 0.002(6)
O36B 0.045(7) 0.021(6) 0.051(7) 0.001(5) 0.004(5) 0.000(5)
O37B 0.036(6) 0.036(6) 0.032(6) 0.015(5) 0.008(5) 0.003(5)
O38B 0.049(6) 0.032(6) 0.023(5) 0.008(5) 0.012(5) 0.006(5)
O39B 0.035(6) 0.026(6) 0.036(6) 0.009(5) 0.008(5) 0.009(5)
O40B 0.065(8) 0.034(6) 0.025(5) 0.011(5) 0.013(5) -0.003(6)
O1LB 0.055(7) 0.049(8) 0.036(6) 0.017(6) -0.001(5) 0.006(6)
O2LB 0.040(6) 0.029(6) 0.049(7) 0.018(5) 0.007(5) 0.006(5)
O3LB 0.031(6) 0.036(6) 0.048(7) 0.020(5) -0.007(5) -0.003(5)
O4LB 0.039(6) 0.033(6) 0.036(6) 0.016(5) -0.002(5) 0.006(5)
W2C 0.0319(3) 0.0368(4) 0.0276(3) 0.0154(3) 0.0067(2) 0.0160(3)
W3C 0.0254(3) 0.0383(4) 0.0264(3) 0.0164(3) 0.0056(2) 0.0113(3)
W4C 0.0337(3) 0.0435(4) 0.0231(3) 0.0109(3) 0.0040(2) 0.0171(3)
W5C 0.0302(3) 0.0513(4) 0.0310(3) 0.0235(3) 0.0092(3) 0.0153(3)
W6C 0.0343(3) 0.0392(4) 0.0366(3) 0.0208(3) 0.0062(3) 0.0091(3)
W7C 0.0338(3) 0.0334(3) 0.0257(3) 0.0109(3) 0.0023(2) 0.0112(3)
W8C 0.0289(3) 0.0347(3) 0.0227(3) 0.0135(3) 0.0036(2) 0.0114(3)
W9C 0.0314(3) 0.0319(3) 0.0264(3) 0.0109(3) 0.0029(2) 0.0114(3)
W10C 0.0307(3) 0.0429(4) 0.0274(3) 0.0132(3) 0.0066(2) 0.0186(3)
W11C 0.0256(3) 0.0514(4) 0.0364(3) 0.0237(3) 0.0083(3) 0.0109(3)
W12C 0.0259(3) 0.0384(4) 0.0270(3) 0.0136(3) 0.0013(2) 0.0099(3)
Lu1C 0.0281(3) 0.0416(4) 0.0275(3) 0.0160(3) 0.0055(3) 0.0126(3)
Br1C 0.0406(11) 0.129(2) 0.146(2) 0.110(2) -0.0233(13) -0.0011(13)
Br2C 0.0905(16) 0.0692(15) 0.0535(12) -0.0016(11) 0.0127(11) 0.0362(13)
Ge1C 0.0229(7) 0.0294(8) 0.0216(7) 0.0118(6) 0.0056(6) 0.0104(6)
K8 0.057(2) 0.040(2) 0.037(2) 0.0137(17) -0.0034(17) 0.0040(18)
K9 0.050(2) 0.134(5) 0.053(3) 0.052(3) 0.014(2) 0.040(3)
K10 0.144(7) 0.134(7) 0.126(7) 0.042(6) -0.002(5) 0.006(6)
K11 0.109(9) 0.167(14) 0.200(15) -0.055(11) 0.055(9) -0.035(9)
K12 0.139(12) 0.120(11) 0.089(9) 0.044(8) 0.063(8) 0.062(10)
O2C 0.041(6) 0.044(7) 0.033(6) 0.015(5) 0.011(5) 0.017(5)
O3C 0.027(5) 0.048(7) 0.041(6) 0.024(5) 0.011(5) 0.010(5)
O4C 0.053(7) 0.058(8) 0.031(6) 0.009(6) 0.007(5) 0.020(6)
O5C 0.051(7) 0.080(10) 0.039(7) 0.039(7) 0.015(5) 0.025(7)
O6C 0.055(7) 0.048(8) 0.050(7) 0.030(6) 0.012(6) 0.008(6)
O7C 0.047(7) 0.045(7) 0.035(6) 0.015(5) 0.010(5) 0.022(6)
O8C 0.042(6) 0.052(7) 0.029(5) 0.026(5) 0.011(5) 0.021(5)
O9C 0.040(6) 0.035(6) 0.045(6) 0.017(5) 0.003(5) 0.014(5)
O10C 0.042(6) 0.056(8) 0.037(6) 0.020(6) 0.011(5) 0.033(6)
O11C 0.030(6) 0.070(9) 0.057(8) 0.038(7) 0.011(5) 0.012(6)
O12C 0.035(6) 0.057(8) 0.025(5) 0.014(5) 0.002(4) 0.021(5)
O13C 0.031(5) 0.043(7) 0.029(5) 0.019(5) 0.003(4) 0.012(5)
O14C 0.038(6) 0.036(6) 0.036(6) 0.021(5) 0.010(5) 0.018(5)
O15C 0.018(5) 0.051(7) 0.031(5) 0.019(5) 0.003(4) 0.011(5)
O16C 0.035(6) 0.036(6) 0.027(5) 0.012(5) 0.010(4) 0.006(5)
O17C 0.031(5) 0.049(7) 0.035(6) 0.025(5) 0.013(4) 0.022(5)
O18C 0.033(5) 0.040(6) 0.033(6) 0.021(5) 0.007(4) 0.017(5)
O19C 0.037(6) 0.042(6) 0.030(5) 0.020(5) 0.008(4) 0.016(5)
O20C 0.032(5) 0.034(6) 0.026(5) 0.013(5) 0.005(4) 0.007(5)
O21C 0.038(6) 0.028(6) 0.031(5) 0.010(5) 0.002(4) 0.015(5)
O22C 0.031(5) 0.050(7) 0.028(5) 0.014(5) 0.006(4) 0.022(5)
O23C 0.038(6) 0.046(7) 0.036(6) 0.027(5) 0.011(5) 0.017(5)
O24C 0.037(6) 0.032(6) 0.025(5) 0.011(5) 0.000(4) 0.010(5)
O25C 0.037(6) 0.043(7) 0.021(5) 0.012(5) -0.003(4) 0.011(5)
O26C 0.033(5) 0.039(6) 0.025(5) 0.015(5) 0.003(4) 0.014(5)
O27C 0.037(6) 0.035(6) 0.020(5) 0.010(4) 0.001(4) 0.016(5)
O28C 0.037(6) 0.049(7) 0.033(6) 0.017(5) 0.004(5) 0.024(5)
O29C 0.038(6) 0.067(8) 0.039(6) 0.034(6) 0.018(5) 0.027(6)
O30C 0.028(5) 0.042(7) 0.051(7) 0.026(6) 0.008(5) 0.009(5)
O31C 0.033(5) 0.039(6) 0.027(5) 0.014(5) 0.004(4) 0.012(5)
O32C 0.027(5) 0.043(6) 0.019(5) 0.010(5) -0.001(4) 0.018(5)
O33C 0.036(6) 0.048(7) 0.036(6) 0.018(5) 0.008(5) 0.021(5)
O34C 0.025(5) 0.053(7) 0.034(6) 0.023(5) 0.009(4) 0.017(5)
O35C 0.026(5) 0.052(7) 0.035(6) 0.022(5) 0.001(4) 0.003(5)
O36C 0.043(6) 0.044(7) 0.022(5) 0.010(5) 0.007(4) 0.019(5)
O37C 0.023(5) 0.038(6) 0.038(6) 0.023(5) 0.006(4) 0.009(4)
O38C 0.025(5) 0.039(6) 0.026(5) 0.019(5) 0.003(4) 0.008(4)
O39C 0.027(5) 0.023(5) 0.021(5) 0.007(4) 0.005(4) 0.009(4)
O40C 0.028(5) 0.042(7) 0.034(6) 0.019(5) 0.005(4) 0.005(5)
O1LC 0.040(6) 0.045(7) 0.028(6) 0.016(5) 0.000(5) 0.011(5)
O2LC 0.027(5) 0.050(7) 0.021(5) 0.010(5) 0.003(4) 0.016(5)
O3LC 0.035(6) 0.042(7) 0.028(6) 0.005(5) 0.001(5) 0.007(5)
O4LC 0.046(7) 0.054(8) 0.038(6) 0.025(6) 0.009(5) 0.021(6)

loop_
_atom_type_symbol
_atom_type_description
_atom_type_scat_dispersion_real
_atom_type_scat_dispersion_imag
_atom_type_scat_source
C C 0.0033 0.0016 'International Tables Vol C Tables 4.2.6.8 and 6.1.1.4'
H H 0 0 'International Tables Vol C Tables 4.2.6.8 and 6.1.1.4'
Br Br -0.2901 2.4595 'International Tables Vol C Tables 4.2.6.8 and 6.1.1.4'
Ge Ge 0.1547 1.8001 'International Tables Vol C Tables 4.2.6.8 and 6.1.1.4'
K K 0.2009 0.2494 'International Tables Vol C Tables 4.2.6.8 and 6.1.1.4'
Lu Lu -0.472 5.8584 'International Tables Vol C Tables 4.2.6.8 and 6.1.1.4'
N N 0.0061 0.0033 'International Tables Vol C Tables 4.2.6.8 and 6.1.1.4'
O O 0.0106 0.006 'International Tables Vol C Tables 4.2.6.8 and 6.1.1.4'
W W -0.849 6.8722 'International Tables Vol C Tables 4.2.6.8 and 6.1.1.4'

loop_
_exptl_crystal_face_index_h
_exptl_crystal_face_index_k
_exptl_crystal_face_index_l
_exptl_crystal_face_perp_dist
18 13 -34 0.0942
24 12 -22 0.0936
22 3 17 0.0774
-15 -13 36 0.1002
-26 -11 16 0.1037
-11 4 -32 0.1249
6 11 -40 0.1035
14 -30 -4 0.0295
-2 32 -4 0.072
9 28 -5 0.0802
-6 33 -3 0.0731
-26 24 3 0.101
-30 4 6 0.1203
11 -32 2 0.0405

loop_
_geom_angle_atom_site_label_1
_geom_angle_atom_site_label_2
_geom_angle_atom_site_label_3
_geom_angle
_geom_angle_site_symmetry_1
_geom_angle_site_symmetry_3
_geom_angle_publ_flag
O2A W2A O13A 101.8(5) . . ?
O2A W2A O14A 99.5(6) . . ?
O2A W2A O18A 100.0(6) . . ?
O2A W2A O19A 93.9(5) . . ?
O2A W2A O37A 172.3(5) . . ?
O13A W2A O14A 95.1(5) . . ?
O13A W2A O18A 94.3(5) . . ?
O13A W2A O19A 164.2(5) . . ?
O13A W2A O37A 83.5(4) . . ?
O14A W2A O18A 156.1(5) . . ?
O14A W2A O19A 84.4(5) . . ?
O14A W2A O37A 74.3(5) . . ?
O18A W2A O19A 80.6(5) . . ?
O18A W2A O37A 85.0(4) . . ?
O19A W2A O37A 81.1(4) . . ?
O3A W3A K4 39.3(7) . . ?
O3A W3A O14A 98.8(6) . . ?
O3A W3A O15A 102.2(5) . . ?
O3A W3A O20A 93.6(5) . . ?
O3A W3A O21A 100.0(5) . . ?
O3A W3A O37A 172.0(5) . . ?
O14A W3A K4 120.7(9) . . ?
O14A W3A O20A 85.1(5) . . ?
O14A W3A O21A 156.0(5) . . ?
O14A W3A O37A 74.0(4) . . ?
O15A W3A K4 124.7(9) . . ?
O15A W3A O14A 98.0(5) . . ?
O15A W3A O20A 163.2(5) . . ?
O15A W3A O21A 92.6(5) . . ?
O15A W3A O37A 82.4(4) . . ?
O20A W3A K4 65.6(9) . . ?
O20A W3A O37A 82.6(4) . . ?
O21A W3A K4 68.3(8) . . ?
O21A W3A O20A 78.9(5) . . ?
O21A W3A O37A 86.1(4) . . ?
O37A W3A K4 142.0(7) . . ?
O4A W4A K5 75.1(4) . . ?
O4A W4A O16A 105.7(5) . . ?
O4A W4A O22A 102.6(5) . . ?
O4A W4A O27A 99.1(5) . . ?
O4A W4A O28A 93.4(5) . . ?
O4A W4A O39A 161.6(5) . . ?
O16A W4A K5 133.3(4) . . ?
O16A W4A O22A 93.4(4) . . ?
O16A W4A O27A 92.4(5) . . ?
O16A W4A O28A 160.8(5) . . ?
O16A W4A O39A 90.8(4) . . ?
O22A W4A K5 43.7(4) . . ?
O22A W4A O27A 155.0(5) . . ?
O22A W4A O28A 84.3(4) . . ?
O22A W4A O39A 84.1(4) . . ?
O27A W4A K5 134.1(4) . . ?
O27A W4A O28A 82.3(4) . . ?
O27A W4A O39A 71.6(4) . . ?
O28A W4A K5 53.4(4) . . ?
O28A W4A O39A 70.1(5) . . ?
O39A W4A K5 99.7(3) . . ?
O5A W5A K5 76.3(5) . . ?
O5A W5A O17A 104.8(5) . . ?
O5A W5A O22A 102.2(5) . . ?
O5A W5A O23A 99.0(6) . . ?
O5A W5A O29A 94.7(5) . . ?
O5A W5A O40A 164.0(5) . . ?
O17A W5A K5 132.3(4) . . ?
O17A W5A O22A 92.8(4) . . ?
O17A W5A O23A 93.2(5) . . ?
O17A W5A O29A 160.5(5) . . ?
O17A W5A O40A 89.4(4) . . ?
O22A W5A K5 42.8(3) . . ?
O22A W5A O23A 155.7(5) . . ?
O22A W5A O29A 83.7(4) . . ?
O22A W5A O40A 84.1(4) . . ?
O23A W5A K5 134.3(4) . . ?
O23A W5A O29A 82.8(5) . . ?
O23A W5A O40A 72.4(4) . . ?
O29A W5A K5 53.0(4) . . ?
O29A W5A O40A 71.2(4) . . ?
O40A W5A K5 99.8(3) . . ?
O6A W6A O18A 103.4(6) . . ?
O6A W6A O23A 99.0(6) . . ?
O6A W6A O24A 101.7(7) . . ?
O6A W6A O30A 100.4(6) . . ?
O6A W6A O40A 170.5(6) . . ?
O6A W6A K6 85.7(5) . 1_665 ?
O18A W6A O23A 89.8(5) . . ?
O18A W6A O24A 86.7(5) . . ?
O18A W6A O30A 156.2(5) . . ?
O18A W6A O40A 83.0(4) . . ?
O18A W6A K6 134.6(4) . 1_665 ?
O23A W6A O24A 159.2(5) . . ?
O23A W6A O30A 87.7(5) . . ?
O23A W6A O40A 73.8(4) . . ?
O23A W6A K6 133.2(3) . 1_665 ?
O24A W6A O30A 87.3(5) . . ?
O24A W6A O40A 85.5(5) . . ?
O24A W6A K6 48.0(4) . 1_665 ?
O30A W6A O40A 73.6(5) . . ?
O30A W6A K6 46.1(4) . 1_665 ?
O40A W6A K6 94.7(3) . 1_665 ?
O7A W7A O19A 105.9(6) . . ?
O7A W7A O24A 101.7(7) . . ?
O7A W7A O25A 99.6(7) . . ?
O7A W7A O31A 99.1(6) . . ?
O7A W7A O38A 167.6(6) . . ?
O7A W7A K6 85.3(5) . 1_665 ?
O19A W7A O24A 88.6(5) . . ?
O19A W7A O25A 91.6(6) . . ?
O19A W7A O31A 154.9(6) . . ?
O19A W7A O38A 84.4(5) . . ?
O19A W7A K6 134.4(4) . 1_665 ?
O24A W7A O25A 157.7(6) . . ?
O24A W7A O31A 85.0(6) . . ?
O24A W7A O38A 85.2(5) . . ?
O24A W7A K6 45.9(4) . 1_665 ?
O25A W7A O31A 85.4(6) . . ?
O25A W7A O38A 72.7(5) . . ?
O25A W7A K6 130.7(4) . 1_665 ?
O31A W7A O38A 71.0(5) . . ?
O31A W7A K6 45.7(5) . 1_665 ?
O38A W7A K6 92.4(3) . 1_665 ?
O8A W8A O20A 103.6(6) . . ?
O8A W8A O25A 101.5(7) . . ?
O8A W8A O26A 99.2(7) . . ?
O8A W8A O32A 98.7(6) . . ?
O8A W8A O38A 168.7(6) . . ?
O20A W8A O25A 92.8(6) . . ?
O20A W8A O26A 88.6(6) . . ?
O20A W8A O32A 157.6(5) . . ?
O20A W8A O38A 86.7(5) . . ?
O25A W8A O32A 85.0(6) . . ?
O25A W8A O38A 72.8(5) . . ?
O26A W8A O25A 158.3(6) . . ?
O26A W8A O32A 85.4(6) . . ?
O26A W8A O38A 85.7(5) . . ?
O32A W8A O38A 71.3(5) . . ?
O9A W9A O21A 102.6(6) . . ?
O9A W9A O26A 102.4(7) . . ?
O9A W9A O27A 98.9(6) . . ?
O9A W9A O33A 99.2(6) . . ?
O9A W9A O39A 169.0(6) . . ?
O21A W9A O26A 85.8(5) . . ?
O21A W9A O27A 92.0(5) . . ?
O21A W9A O33A 158.1(5) . . ?
O21A W9A O39A 85.1(4) . . ?
O26A W9A O33A 87.0(5) . . ?
O26A W9A O39A 85.9(5) . . ?
O27A W9A O26A 158.6(5) . . ?
O27A W9A O33A 87.2(5) . . ?
O27A W9A O39A 72.7(4) . . ?
O33A W9A O39A 73.8(4) . . ?
O10A W10A K5 91.1(5) . . ?
O10A W10A O28A 102.5(6) . . ?
O10A W10A O33A 99.5(6) . . ?
O10A W10A O34A 100.2(6) . . ?
O10A W10A O36A 100.9(6) . . ?
O10A W10A O39A 172.0(5) . . ?
O10A W10A K9 41.5(5) . 2_666 ?
O28A W10A K5 43.1(4) . . ?
O28A W10A O33A 90.2(5) . . ?
O28A W10A O34A 91.1(5) . . ?
O28A W10A O36A 156.6(5) . . ?
O28A W10A O39A 73.8(4) . . ?
O28A W10A K9 93.2(3) . 2_666 ?
O33A W10A K5 133.3(4) . . ?
O33A W10A O36A 87.4(6) . . ?
O33A W10A O39A 73.7(4) . . ?
O33A W10A K9 140.5(4) . 2_666 ?
O34A W10A K5 51.9(4) . . ?
O34A W10A O33A 159.5(5) . . ?
O34A W10A O36A 83.3(5) . . ?
O34A W10A O39A 87.0(4) . . ?
O34A W10A K9 59.8(3) . 2_666 ?
O36A W10A K5 135.1(4) . . ?
O36A W10A O39A 83.2(4) . . ?
O36A W10A K9 103.3(3) . 2_666 ?
O39A W10A K5 90.7(3) . . ?
O39A W10A K9 144.5(3) . 2_666 ?
K9 W10A K5 59.84(14) 2_666 . ?
O11A W11A K5 92.4(5) . . ?
O11A W11A O29A 102.5(6) . . ?
O11A W11A O30A 98.0(6) . . ?
O11A W11A O34A 102.7(5) . . ?
O11A W11A O35A 101.1(5) . . ?
O11A W11A O40A 169.9(5) . . ?
O11A W11A K6 81.2(5) . 1_665 ?
O29A W11A K5 44.0(4) . . ?
O29A W11A O30A 89.7(5) . . ?
O29A W11A O34A 92.0(5) . . ?
O29A W11A O35A 156.3(5) . . ?
O29A W11A O40A 74.1(4) . . ?
O29A W11A K6 136.1(4) . 1_665 ?
O30A W11A K5 133.7(4) . . ?
O30A W11A O35A 85.5(6) . . ?
O30A W11A O40A 72.7(4) . . ?
O30A W11A K6 46.9(4) . 1_665 ?
O34A W11A K5 52.3(4) . . ?
O34A W11A O30A 158.2(5) . . ?
O34A W11A O35A 84.2(5) . . ?
O34A W11A O40A 87.0(4) . . ?
O34A W11A K6 130.4(4) . 1_665 ?
O35A W11A K5 136.4(4) . . ?
O35A W11A O40A 82.4(4) . . ?
O35A W11A K6 47.3(4) . 1_665 ?
O40A W11A K5 91.5(3) . . ?
O40A W11A K6 94.7(3) . 1_665 ?
K6 W11A K5 173.37(17) 1_665 . ?
O12A W12A O31A 101.1(7) . . ?
O12A W12A O32A 100.9(7) . . ?
O12A W12A O35A 101.6(7) . . ?
O12A W12A O36A 101.5(7) . . ?
O12A W12A O38A 171.5(7) . . ?
O12A W12A K6 83.9(6) . 1_665 ?
O31A W12A O32A 89.8(7) . . ?
O31A W12A O35A 87.9(6) . . ?
O31A W12A O38A 73.3(5) . . ?
O31A W12A K6 48.6(5) . 1_665 ?
O32A W12A O35A 157.5(5) . . ?
O32A W12A O38A 73.1(5) . . ?
O32A W12A K6 137.8(5) . 1_665 ?
O35A W12A O38A 84.8(4) . . ?
O35A W12A K6 47.7(4) . 1_665 ?
O36A W12A O31A 157.3(5) . . ?
O36A W12A O32A 88.8(6) . . ?
O36A W12A O35A 84.8(5) . . ?
O36A W12A O38A 84.6(5) . . ?
O36A W12A K6 131.8(4) . 1_665 ?
O38A W12A K6 96.5(3) . 1_665 ?
O13A Lu1A O1LA 139.8(4) . . ?
O15A Lu1A O13A 80.5(4) . . ?
O15A Lu1A O1LA 138.2(4) . . ?
O15A Lu1A O4LA 84.2(4) . . ?
O16A Lu1A O13A 124.0(4) . . ?
O16A Lu1A O15A 75.7(4) . . ?
O16A Lu1A O1LA 71.0(4) . . ?
O16A Lu1A O4LA 82.3(4) . . ?
O17A Lu1A O13A 76.8(4) . . ?
O17A Lu1A O15A 121.7(4) . . ?
O17A Lu1A O16A 74.3(4) . . ?
O17A Lu1A O1LA 72.3(4) . . ?
O17A Lu1A O3LA 143.4(4) . . ?
O17A Lu1A O4LA 137.8(4) . . ?
O2LA Lu1A O13A 78.2(4) . . ?
O2LA Lu1A O15A 143.5(4) . . ?
O2LA Lu1A O16A 140.6(4) . . ?
O2LA Lu1A O17A 81.5(4) . . ?
O2LA Lu1A O1LA 72.3(4) . . ?
O2LA Lu1A O3LA 74.2(4) . . ?
O2LA Lu1A O4LA 96.2(4) . . ?
O3LA Lu1A O13A 71.9(4) . . ?
O3LA Lu1A O15A 71.2(3) . . ?
O3LA Lu1A O16A 140.0(4) . . ?
O3LA Lu1A O1LA 123.2(4) . . ?
O3LA Lu1A O4LA 72.7(4) . . ?
O4LA Lu1A O13A 144.3(4) . . ?
O4LA Lu1A O1LA 67.1(4) . . ?
O37A Ge1A O38A 110.8(5) . . ?
O37A Ge1A O39A 111.7(5) . . ?
O37A Ge1A O40A 111.4(5) . . ?
O39A Ge1A O38A 107.6(6) . . ?
O40A Ge1A O38A 107.0(5) . . ?
O40A Ge1A O39A 108.1(5) . . ?
O11A K1 O1W 67.9(4) . . ?
O11A K1 W8B 99.1(3) . 1_665 ?
O11A K1 O8B 73.1(4) . 1_665 ?
O11A K1 O32B 126.9(4) . 1_665 ?
O11A K1 W9C 107.2(3) . 1_655 ?
O11A K1 K9 63.2(3) . 2_666 ?
O11A K1 O9C 126.5(4) . 1_655 ?
O11A K1 O33C 82.0(4) . 1_655 ?
O11A K1 O11W 67.0(5) . 1_655 ?
O11A K1 O12W 107.5(4) . 2_666 ?
O1W K1 W8B 111.4(3) . 1_665 ?
O1W K1 O8B 100.6(4) . 1_665 ?
O1W K1 O32B 131.1(4) . 1_665 ?
O1W K1 W9C 132.2(3) . 1_655 ?
O1W K1 K9 45.1(3) . 2_666 ?
O1W K1 O9C 149.5(4) . 1_655 ?
O1W K1 O11W 134.9(5) . 1_655 ?
O1W K1 O12W 68.2(4) . 2_666 ?
O2W K1 O11A 148.4(4) . . ?
O2W K1 O1W 82.3(4) . . ?
O2W K1 W8B 81.6(3) . 1_665 ?
O2W K1 O8B 103.6(4) . 1_665 ?
O2W K1 O32B 66.3(3) . 1_665 ?
O2W K1 W9C 100.5(3) . 1_655 ?
O2W K1 K9 103.1(3) . 2_666 ?
O2W K1 O9C 84.7(3) . 1_655 ?
O2W K1 O33C 119.7(4) . 1_655 ?
O2W K1 O11W 141.3(5) . 1_655 ?
O2W K1 O12W 68.6(3) . 2_666 ?
W8B K1 W9C 116.24(10) 1_665 1_655 ?
W8B K1 K9 153.37(13) 1_665 2_666 ?
O8B K1 W8B 26.0(2) 1_665 1_665 ?
O8B K1 O32B 55.9(3) 1_665 1_665 ?
O8B K1 W9C 124.1(3) 1_665 1_655 ?
O8B K1 K9 131.7(3) 1_665 2_666 ?
O8B K1 O9C 109.2(3) 1_665 1_655 ?
O8B K1 O11W 65.2(5) 1_665 1_655 ?
O32B K1 W8B 31.4(2) 1_665 1_665 ?
O32B K1 W9C 91.2(2) 1_665 1_655 ?
O32B K1 K9 169.2(2) 1_665 2_666 ?
O32B K1 O9C 65.9(3) 1_665 1_655 ?
W9C K1 K9 88.98(11) 1_655 2_666 ?
O9C K1 W8B 93.8(2) 1_655 1_665 ?
O9C K1 W9C 25.9(2) 1_655 1_655 ?
O9C K1 K9 112.7(2) 1_655 2_666 ?
O33C K1 O1W 110.5(4) 1_655 . ?
O33C K1 W8B 135.1(2) 1_655 1_665 ?
O33C K1 O8B 128.7(3) 1_655 1_665 ?
O33C K1 O32B 117.4(3) 1_655 1_665 ?
O33C K1 W9C 28.4(2) 1_655 1_655 ?
O33C K1 K9 65.4(2) 1_655 2_666 ?
O33C K1 O9C 54.1(3) 1_655 1_655 ?
O33C K1 O11W 63.9(4) 1_655 1_655 ?
O33C K1 O12W 63.8(3) 1_655 2_666 ?
O11W K1 W8B 75.2(4) 1_655 1_665 ?
O11W K1 O32B 78.2(4) 1_655 1_665 ?
O11W K1 W9C 64.5(4) 1_655 1_655 ?
O11W K1 K9 111.5(4) 1_655 2_666 ?
O11W K1 O9C 66.7(4) 1_655 1_655 ?
O12W K1 W8B 150.1(2) 2_666 1_665 ?
O12W K1 O8B 166.7(4) 2_666 1_665 ?
O12W K1 O32B 125.6(3) 2_666 1_665 ?
O12W K1 W9C 68.8(2) 2_666 1_655 ?
O12W K1 K9 44.9(2) 2_666 2_666 ?
O12W K1 O9C 81.4(3) 2_666 1_655 ?
O12W K1 O11W 127.7(5) 2_666 1_655 ?
O26A K2 K3 113.3(5) . . ?
O26A K2 O32A 54.3(4) . . ?
O26A K2 O33A 54.6(4) . . ?
O26A K2 O36A 62.5(4) . . ?
O26A K2 O8W 105.9(13) . . ?
O26A K2 O9W 74.6(10) . . ?
O32A K2 K3 132.1(4) . . ?
O32A K2 O33A 92.1(4) . . ?
O32A K2 O36A 53.0(4) . . ?
O32A K2 O8W 155.4(12) . . ?
O32A K2 O9W 103.4(11) . . ?
O33A K2 K3 58.8(3) . . ?
O33A K2 O36A 52.5(4) . . ?
O33A K2 O9W 101.0(10) . . ?
O36A K2 K3 79.6(4) . . ?
O3W K2 K3 44.3(6) . . ?
O3W K2 O26A 135.0(7) . . ?
O3W K2 O32A 107.2(7) . . ?
O3W K2 O33A 90.6(6) . . ?
O3W K2 O36A 73.9(6) . . ?
O3W K2 O8W 75.4(13) . . ?
O3W K2 O9W 146.7(12) . . ?
O3W K2 O24W 73.7(7) . 2_666 ?
O8W K2 K3 35.8(12) . . ?
O8W K2 O33A 63.3(12) . . ?
O8W K2 O36A 106.7(12) . . ?
O8W K2 O9W 82.2(16) . . ?
O9W K2 K3 118.0(11) . . ?
O9W K2 O36A 137.1(10) . . ?
O24W K2 K3 75.4(6) 2_666 . ?
O24W K2 O26A 147.8(7) 2_666 . ?
O24W K2 O32A 142.6(7) 2_666 . ?
O24W K2 O33A 125.3(7) 2_666 . ?
O24W K2 O36A 147.5(6) 2_666 . ?
O24W K2 O8W 62.0(13) 2_666 . ?
O24W K2 O9W 74.2(11) 2_666 . ?
O10A K3 K2 65.2(4) . . ?
O10A K3 O3W 64.3(6) . . ?
O10A K3 O4W 76.2(7) . . ?
O10A K3 W3C 129.6(5) . 2_666 ?
O10A K3 W8C 81.4(4) . 2_666 ?
O10A K3 K8 97.9(4) . 1_655 ?
O10A K3 O3C 151.1(6) . 2_666 ?
O10A K3 O8C 66.1(4) . 2_666 ?
O10A K3 O20C 101.0(5) . 2_666 ?
O3W K3 K2 34.2(5) . . ?
O3W K3 O4W 111.2(9) . . ?
O3W K3 W3C 71.5(5) . 2_666 ?
O3W K3 W8C 65.5(5) . 2_666 ?
O3W K3 K8 120.0(5) . 1_655 ?
O4W K3 K2 79.1(8) . . ?
O4W K3 W3C 145.1(7) . 2_666 ?
O4W K3 W8C 155.9(7) . 2_666 ?
O4W K3 K8 119.3(8) . 1_655 ?
O8W K3 K2 39.7(13) . . ?
O8W K3 O10A 95.6(14) . . ?
O8W K3 O3W 69.6(14) . . ?
O8W K3 O4W 60.7(15) . . ?
O8W K3 W3C 90.5(13) . 2_666 ?
O8W K3 W8C 131.4(14) . 2_666 ?
O8W K3 K8 166.0(13) . 1_655 ?
O8W K3 O3C 79.2(13) . 2_666 ?
O8W K3 O8C 148.3(14) . 2_666 ?
O8W K3 O20C 109.9(14) . 2_666 ?
O8W K3 O13W 125.9(14) . 1_655 ?
W3C K3 K2 91.0(3) 2_666 . ?
W3C K3 K8 83.8(2) 2_666 1_655 ?
W8C K3 K2 99.6(3) 2_666 . ?
W8C K3 W3C 58.51(16) 2_666 2_666 ?
W8C K3 K8 55.02(19) 2_666 1_655 ?
K8 K3 K2 152.7(3) 1_655 . ?
O3C K3 K2 95.4(4) 2_666 . ?
O3C K3 O3W 87.6(6) 2_666 . ?
O3C K3 O4W 123.0(8) 2_666 . ?
O3C K3 W3C 24.1(2) 2_666 2_666 ?
O3C K3 W8C 81.2(3) 2_666 2_666 ?
O3C K3 K8 90.6(4) 2_666 1_655 ?
O3C K3 O8C 104.0(4) 2_666 2_666 ?
O3C K3 O20C 55.9(3) 2_666 2_666 ?
O8C K3 K2 109.1(4) 2_666 . ?
O8C K3 O3W 78.9(5) 2_666 . ?
O8C K3 O4W 131.7(7) 2_666 . ?
O8C K3 W3C 83.2(3) 2_666 2_666 ?
O8C K3 W8C 25.9(2) 2_666 2_666 ?
O8C K3 K8 43.7(3) 2_666 1_655 ?
O20C K3 K2 90.3(4) 2_666 . ?
O20C K3 O3W 58.9(5) 2_666 . ?
O20C K3 O4W 169.3(9) 2_666 . ?
O20C K3 W3C 32.1(2) 2_666 2_666 ?
O20C K3 W8C 27.6(2) 2_666 2_666 ?
O20C K3 K8 71.2(3) 2_666 1_655 ?
O20C K3 O8C 53.5(3) 2_666 2_666 ?
O13W K3 K2 156.5(6) 1_655 . ?
O13W K3 O10A 136.7(8) 1_655 . ?
O13W K3 O3W 136.5(7) 1_655 . ?
O13W K3 O4W 111.2(9) 1_655 . ?
O13W K3 W3C 68.3(5) 1_655 2_666 ?
O13W K3 W8C 79.5(5) 1_655 2_666 ?
O13W K3 K8 40.1(5) 1_655 1_655 ?
O13W K3 O3C 61.1(6) 1_655 2_666 ?
O13W K3 O8C 80.3(6) 1_655 2_666 ?
O13W K3 O20C 78.0(6) 1_655 2_666 ?
O3A K4 W3A 22.7(4) . . ?
O3A K4 O6W 72.5(14) . . ?
O3A K4 O10B 65.5(9) . 1_565 ?
O5W K4 W3A 120.8(17) . . ?
O5W K4 O3A 101.1(18) . . ?
O5W K4 O6W 119(2) . . ?
O5W K4 O10B 67.8(15) . 1_565 ?
O6W K4 W3A 74.1(12) . . ?
O6W K4 O10B 54.2(13) . 1_565 ?
O10B K4 W3A 85.2(8) 1_565 . ?
W4A K5 W5A 57.12(15) . . ?
W4A K5 W11A 78.6(2) . . ?
W4A K5 W10C 156.3(4) . 1_655 ?
W4A K5 K9 106.6(4) . 2_666 ?
W5A K5 W11A 50.89(15) . . ?
W5A K5 W10C 113.6(3) . 1_655 ?
W5A K5 K9 115.5(3) . 2_666 ?
O22A K5 W4A 28.9(2) . . ?
O22A K5 W5A 28.2(3) . . ?
O22A K5 W11A 60.9(3) . . ?
O22A K5 O28A 55.1(4) . . ?
O22A K5 O29A 54.4(4) . . ?
O22A K5 O34A 61.1(4) . . ?
O22A K5 O7W 77.4(9) . . ?
O22A K5 W10C 137.7(4) . 1_655 ?
O22A K5 K9 113.2(5) . 2_666 ?
O28A K5 W4A 33.4(2) . . ?
O28A K5 W5A 80.5(3) . . ?
O28A K5 W11A 73.9(4) . . ?
O28A K5 O29A 89.2(5) . . ?
O28A K5 O34A 49.7(4) . . ?
O28A K5 O7W 93.8(9) . . ?
O28A K5 W10C 129.7(4) . 1_655 ?
O28A K5 K9 74.8(4) . 2_666 ?
O29A K5 W4A 80.5(3) . . ?
O29A K5 W5A 33.0(2) . . ?
O29A K5 W11A 24.9(3) . . ?
O29A K5 O34A 50.1(4) . . ?
O29A K5 O7W 117.3(10) . . ?
O29A K5 W10C 83.5(3) . 1_655 ?
O29A K5 K9 87.7(4) . 2_666 ?
O34A K5 W4A 65.6(3) . . ?
O34A K5 W5A 65.5(3) . . ?
O34A K5 W11A 27.1(2) . . ?
O34A K5 W10C 90.7(3) . 1_655 ?
O34A K5 K9 52.9(3) . 2_666 ?
O7W K5 W4A 70.0(9) . . ?
O7W K5 W5A 86.0(9) . . ?
O7W K5 W11A 136.2(9) . . ?
O7W K5 O34A 135.3(9) . . ?
O7W K5 W10C 133.4(10) . 1_655 ?
O7W K5 K9 152.7(10) . 2_666 ?
W10C K5 W11A 79.5(2) 1_655 . ?
K9 K5 W11A 65.1(2) 2_666 . ?
K9 K5 W10C 55.25(14) 2_666 1_655 ?
O10C K5 W4A 137.5(5) 1_655 . ?
O10C K5 W5A 101.6(4) 1_655 . ?
O10C K5 W11A 61.3(3) 1_655 . ?
O10C K5 O22A 121.4(6) 1_655 . ?
O10C K5 O28A 115.2(6) 1_655 . ?
O10C K5 O29A 69.1(4) 1_655 . ?
O10C K5 O34A 72.1(4) 1_655 . ?
O10C K5 O7W 150.8(10) 1_655 . ?
O10C K5 W10C 18.9(3) 1_655 1_655 ?
O10C K5 K9 45.4(3) 1_655 2_666 ?
O10C K5 O17W 79.5(8) 1_655 2_666 ?
O17W K5 W4A 99.8(8) 2_666 . ?
O17W K5 W5A 147.1(9) 2_666 . ?
O17W K5 W11A 105.5(8) 2_666 . ?
O17W K5 O22A 125.0(9) 2_666 . ?
O17W K5 O28A 69.9(8) 2_666 . ?
O17W K5 O29A 130.0(9) 2_666 . ?
O17W K5 O34A 84.1(9) 2_666 . ?
O17W K5 O7W 109.2(12) 2_666 . ?
O17W K5 W10C 77.4(7) 2_666 1_655 ?
O17W K5 K9 43.7(7) 2_666 2_666 ?
W3A O3A K4 118.0(10) . . ?
W10A O10A K3 131.5(7) . . ?
W10A O10A K9 114.3(6) . 2_666 ?
K9 O10A K3 112.6(6) 2_666 . ?
W11A O11A K1 156.5(7) . . ?
W12A O12A K11 142.7(10) . 2_666 ?
W2A O13A Lu1A 129.7(5) . . ?
W2A O14A W3A 115.4(6) . . ?
W3A O15A Lu1A 132.0(5) . . ?
W4A O16A Lu1A 156.1(6) . . ?
W5A O17A Lu1A 156.2(6) . . ?
W6A O18A W2A 156.8(7) . . ?
W7A O19A W2A 153.8(7) . . ?
W8A O20A W3A 153.0(8) . . ?
W9A O21A W3A 157.8(7) . . ?
W4A O22A K5 107.4(5) . . ?
W5A O22A W4A 143.5(5) . . ?
W5A O22A K5 109.0(5) . . ?
W6A O23A W5A 119.8(6) . . ?
W6A O24A K6 103.3(5) . 1_665 ?
W7A O24A W6A 148.8(7) . . ?
W7A O24A K6 106.7(5) . 1_665 ?
W8A O25A W7A 120.4(7) . . ?
W8A O26A W9A 147.9(6) . . ?
W8A O26A K2 105.2(6) . . ?
W9A O26A K2 106.1(7) . . ?
W9A O27A W4A 120.7(6) . . ?
W4A O28A K5 93.2(4) . . ?
W10A O28A W4A 120.2(6) . . ?
W10A O28A K5 112.5(5) . . ?
W5A O29A K5 94.0(4) . . ?
W11A O29A W5A 120.1(6) . . ?
W11A O29A K5 111.1(6) . . ?
W6A O30A K6 104.8(5) . 1_665 ?
W11A O30A W6A 120.4(6) . . ?
W11A O30A K6 104.1(5) . 1_665 ?
W7A O31A K6 105.3(6) . 1_665 ?
W12A O31A W7A 120.3(6) . . ?
W12A O31A K6 102.4(6) . 1_665 ?
W8A O32A K2 102.1(6) . . ?
W12A O32A W8A 120.3(7) . . ?
W12A O32A K2 106.2(6) . . ?
W9A O33A K2 101.0(5) . . ?
W10A O33A W9A 118.9(6) . . ?
W10A O33A K2 106.1(5) . . ?
W10A O34A K5 101.0(5) . . ?
W10A O34A K9 90.0(4) . 2_666 ?
W11A O34A W10A 153.5(7) . . ?
W11A O34A K5 100.7(5) . . ?
W11A O34A K9 110.7(4) . 2_666 ?
K9 O34A K5 73.9(3) 2_666 . ?
W11A O35A K6 103.4(5) . 1_665 ?
W12A O35A W11A 152.9(7) . . ?
W12A O35A K6 103.2(5) . 1_665 ?
W10A O36A K2 103.9(6) . . ?
W12A O36A W10A 154.5(7) . . ?
W12A O36A K2 100.7(5) . . ?
W2A O37A W3A 94.9(4) . . ?
Ge1A O37A W2A 125.1(5) . . ?
Ge1A O37A W3A 125.1(5) . . ?
W8A O38A W7A 93.4(4) . . ?
W12A O38A W7A 95.4(4) . . ?
W12A O38A W8A 95.3(4) . . ?
Ge1A O38A W7A 120.3(6) . . ?
Ge1A O38A W8A 120.2(6) . . ?
Ge1A O38A W12A 124.9(6) . . ?
W4A O39A W10A 95.9(4) . . ?
W9A O39A W4A 94.4(4) . . ?
W9A O39A W10A 93.6(4) . . ?
Ge1A O39A W4A 119.6(5) . . ?
Ge1A O39A W9A 121.3(6) . . ?
Ge1A O39A W10A 124.7(5) . . ?
W5A O40A W11A 94.6(4) . . ?
W6A O40A W5A 93.6(4) . . ?
W6A O40A W11A 93.2(4) . . ?
Ge1A O40A W5A 119.9(5) . . ?
Ge1A O40A W6A 123.0(6) . . ?
Ge1A O40A W11A 124.7(5) . . ?
C1A O1LA Lu1A 130.8(12) . . ?
C3A O2LA Lu1A 134.9(10) . . ?
C13A O3LA Lu1A 134.2(9) . . ?
C18A O4LA Lu1A 132.4(10) . . ?
K9 O1W K1 89.5(4) 2_666 . ?
K1 O2W K8 93.9(4) . 2_666 ?
K2 O3W K3 101.6(8) . . ?
K3 O8W K2 104.5(19) . . ?
C8A N1A H1A 107.6 . . ?
C9A N1A H1A 107.6 . . ?
C9A N1A C8A 112.8(12) . . ?
C9A N1A C19A 111.0(13) . . ?
C19A N1A H1A 107.6 . . ?
C19A N1A C8A 110.1(13) . . ?
C10A N2A H2A 107.9 . . ?
C10A N2A C11A 110.5(12) . . ?
C11A N2A H2A 107.9 . . ?
C20A N2A H2A 107.9 . . ?
C20A N2A C10A 114.1(13) . . ?
C20A N2A C11A 108.2(12) . . ?
O1LA C1A H1AA 116.5 . . ?
O1LA C1A C2A 127.1(18) . . ?
C2A C1A H1AA 116.5 . . ?
C3A C2A C1A 122.2(16) . . ?
C3A C2A C7A 118.6(16) . . ?
C7A C2A C1A 119.1(17) . . ?
O2LA C3A C2A 122.2(14) . . ?
O2LA C3A C4A 117.3(14) . . ?
C2A C3A C4A 120.4(15) . . ?
C3A C4A C8A 120.3(14) . . ?
C5A C4A C3A 117.6(16) . . ?
C5A C4A C8A 122.1(16) . . ?
C4A C5A H5A 119.4 . . ?
C4A C5A C6A 121.1(17) . . ?
C6A C5A H5A 119.4 . . ?
C5A C6A Br1A 118.3(14) . . ?
C7A C6A Br1A 119.7(16) . . ?
C7A C6A C5A 121.9(19) . . ?
C2A C7A H7A 119.9 . . ?
C6A C7A C2A 120.2(19) . . ?
C6A C7A H7A 119.9 . . ?
N1A C8A H8AA 109.2 . . ?
N1A C8A H8AB 109.2 . . ?
C4A C8A N1A 112.0(14) . . ?
C4A C8A H8AA 109.2 . . ?
C4A C8A H8AB 109.2 . . ?
H8AA C8A H8AB 107.9 . . ?
N1A C9A H9AA 108.5 . . ?
N1A C9A H9AB 108.5 . . ?
N1A C9A C10A 115.0(14) . . ?
H9AA C9A H9AB 107.5 . . ?
C10A C9A H9AA 108.5 . . ?
C10A C9A H9AB 108.5 . . ?
N2A C10A C9A 113.7(13) . . ?
N2A C10A H10A 108.8 . . ?
N2A C10A H10B 108.8 . . ?
C9A C10A H10A 108.8 . . ?
C9A C10A H10B 108.8 . . ?
H10A C10A H10B 107.7 . . ?
N2A C11A H11A 108 . . ?
N2A C11A H11B 108 . . ?
H11A C11A H11B 107.2 . . ?
C12A C11A N2A 117.2(14) . . ?
C12A C11A H11A 108 . . ?
C12A C11A H11B 108 . . ?
C13A C12A C11A 117.8(14) . . ?
C17A C12A C11A 122.3(15) . . ?
C17A C12A C13A 119.7(15) . . ?
O3LA C13A C12A 119.7(13) . . ?
O3LA C13A C14A 123.1(13) . . ?
C14A C13A C12A 117.2(13) . . ?
C13A C14A C15A 120.8(14) . . ?
C13A C14A C18A 120.2(13) . . ?
C15A C14A C18A 118.3(14) . . ?
C14A C15A H15A 120.5 . . ?
C16A C15A C14A 119.0(16) . . ?
C16A C15A H15A 120.5 . . ?
C15A C16A Br2A 118.8(13) . . ?
C15A C16A C17A 121.3(16) . . ?
C17A C16A Br2A 119.8(13) . . ?
C12A C17A C16A 121.8(16) . . ?
C12A C17A H17A 119.1 . . ?
C16A C17A H17A 119.1 . . ?
O4LA C18A C14A 127.1(15) . . ?
O4LA C18A H18A 116.5 . . ?
C14A C18A H18A 116.5 . . ?
N1A C19A H19A 109.5 . . ?
N1A C19A H19B 109.5 . . ?
N1A C19A H19C 109.5 . . ?
H19A C19A H19B 109.5 . . ?
H19A C19A H19C 109.5 . . ?
H19B C19A H19C 109.5 . . ?
N2A C20A H20A 109.5 . . ?
N2A C20A H20B 109.5 . . ?
N2A C20A H20C 109.5 . . ?
H20A C20A H20B 109.5 . . ?
H20A C20A H20C 109.5 . . ?
H20B C20A H20C 109.5 . . ?
O2B W2B O13B 101.8(5) . . ?
O2B W2B O14B 99.4(5) . . ?
O2B W2B O18B 101.0(6) . . ?
O2B W2B O19B 92.5(5) . . ?
O2B W2B O37B 171.3(5) . . ?
O13B W2B O14B 94.6(5) . . ?
O13B W2B O18B 94.5(5) . . ?
O13B W2B O19B 165.5(5) . . ?
O13B W2B O37B 84.1(4) . . ?
O14B W2B O19B 85.3(5) . . ?
O14B W2B O37B 73.7(4) . . ?
O18B W2B O14B 155.5(5) . . ?
O18B W2B O19B 80.3(5) . . ?
O18B W2B O37B 84.7(4) . . ?
O19B W2B O37B 81.9(4) . . ?
O3B W3B O14B 98.6(5) . . ?
O3B W3B O15B 102.0(5) . . ?
O3B W3B O20B 94.4(5) . . ?
O3B W3B O21B 100.1(5) . . ?
O3B W3B O37B 171.0(4) . . ?
O14B W3B O20B 85.2(4) . . ?
O14B W3B O21B 156.4(4) . . ?
O14B W3B O37B 73.1(4) . . ?
O15B W3B O14B 96.9(4) . . ?
O15B W3B O20B 162.9(5) . . ?
O15B W3B O21B 93.1(4) . . ?
O15B W3B O37B 82.9(4) . . ?
O20B W3B O37B 81.6(4) . . ?
O21B W3B O20B 79.2(4) . . ?
O21B W3B O37B 87.1(4) . . ?
O4B W4B O16B 103.2(5) . . ?
O4B W4B O22B 102.3(6) . . ?
O4B W4B O27B 99.4(5) . . ?
O4B W4B O28B 95.8(5) . . ?
O4B W4B O39B 163.7(5) . . ?
O16B W4B O22B 92.9(5) . . ?
O16B W4B O27B 92.5(4) . . ?
O16B W4B O28B 160.8(5) . . ?
O16B W4B O39B 91.1(4) . . ?
O22B W4B O27B 155.7(4) . . ?
O22B W4B O28B 84.6(5) . . ?
O22B W4B O39B 84.4(4) . . ?
O27B W4B O28B 82.6(5) . . ?
O27B W4B O39B 71.9(4) . . ?
O28B W4B O39B 69.8(4) . . ?
O5B W5B O17B 105.4(6) . . ?
O5B W5B O22B 101.1(6) . . ?
O5B W5B O23B 99.9(6) . . ?
O5B W5B O29B 94.5(6) . . ?
O5B W5B O40B 164.3(5) . . ?
O17B W5B O22B 92.3(5) . . ?
O17B W5B O23B 92.9(5) . . ?
O17B W5B O29B 160.1(5) . . ?
O17B W5B O40B 88.8(5) . . ?
O22B W5B O23B 156.2(5) . . ?
O22B W5B O29B 84.0(5) . . ?
O22B W5B O40B 84.8(4) . . ?
O23B W5B O29B 83.3(6) . . ?
O23B W5B O40B 72.1(4) . . ?
O29B W5B O40B 71.5(5) . . ?
O6B W6B O18B 103.8(7) . . ?
O6B W6B O23B 99.8(6) . . ?
O6B W6B O24B 100.5(6) . . ?
O6B W6B O30B 99.6(7) . . ?
O6B W6B O40B 171.1(6) . . ?
O18B W6B O23B 90.5(5) . . ?
O18B W6B O24B 86.2(5) . . ?
O18B W6B O30B 156.4(5) . . ?
O18B W6B O40B 81.7(5) . . ?
O23B W6B O24B 159.7(5) . . ?
O23B W6B O40B 73.0(5) . . ?
O24B W6B O40B 86.7(4) . . ?
O30B W6B O23B 88.5(6) . . ?
O30B W6B O24B 86.6(6) . . ?
O30B W6B O40B 75.4(5) . . ?
O7B W7B O19B 104.0(6) . . ?
O7B W7B O24B 102.7(6) . . ?
O7B W7B O25B 97.7(6) . . ?
O7B W7B O31B 99.0(6) . . ?
O7B W7B O38B 167.6(5) . . ?
O7B W7B K11 54.8(6) . 2_556 ?
O19B W7B O24B 89.1(5) . . ?
O19B W7B O25B 91.6(5) . . ?
O19B W7B O31B 157.0(5) . . ?
O19B W7B O38B 85.4(4) . . ?
O19B W7B K11 81.1(4) . 2_556 ?
O24B W7B O25B 158.7(5) . . ?
O24B W7B O31B 85.7(5) . . ?
O24B W7B O38B 85.3(4) . . ?
O24B W7B K11 151.5(5) . 2_556 ?
O25B W7B O31B 85.3(5) . . ?
O25B W7B O38B 73.6(4) . . ?
O25B W7B K11 49.1(5) . 2_556 ?
O31B W7B O38B 71.8(4) . . ?
O31B W7B K11 113.0(4) . 2_556 ?
O38B W7B K11 120.2(4) . 2_556 ?
K1 W8B K6 80.14(12) 1_445 . ?
K1 W8B K10 67.17(14) 1_445 1_545 ?
O8B W8B K1 48.3(4) . 1_445 ?
O8B W8B K6 37.7(4) . . ?
O8B W8B O20B 103.8(6) . . ?
O8B W8B O25B 97.7(5) . . ?
O8B W8B O26B 102.9(5) . . ?
O8B W8B O32B 98.4(5) . . ?
O8B W8B O38B 167.1(5) . . ?
O8B W8B K10 85.7(4) . 1_545 ?
O20B W8B K1 146.9(3) . 1_445 ?
O20B W8B K6 68.0(4) . . ?
O20B W8B O25B 91.3(5) . . ?
O20B W8B O26B 89.3(5) . . ?
O20B W8B O32B 157.8(5) . . ?
O20B W8B O38B 85.5(4) . . ?
O20B W8B K10 137.2(4) . 1_545 ?
O25B W8B K1 77.9(3) . 1_445 ?
O25B W8B K6 87.1(4) . . ?
O25B W8B O32B 85.2(5) . . ?
O25B W8B O38B 72.8(4) . . ?
O25B W8B K10 129.3(4) . 1_545 ?
O26B W8B K1 112.1(3) . 1_445 ?
O26B W8B K6 112.9(3) . . ?
O26B W8B O25B 158.6(4) . . ?
O26B W8B O32B 86.2(5) . . ?
O26B W8B O38B 85.9(4) . . ?
O26B W8B K10 48.1(3) . 1_545 ?
O32B W8B K1 53.4(3) . 1_445 ?
O32B W8B K6 133.5(3) . . ?
O32B W8B O38B 72.5(4) . . ?
O32B W8B K10 44.6(3) . 1_545 ?
O38B W8B K1 119.7(3) . 1_445 ?
O38B W8B K6 146.5(3) . . ?
O38B W8B K10 93.4(3) . 1_545 ?
K10 W8B K6 119.87(18) 1_545 . ?
O9B W9B O21B 101.7(5) . . ?
O9B W9B O26B 100.6(5) . . ?
O9B W9B O27B 100.3(5) . . ?
O9B W9B O33B 100.1(5) . . ?
O9B W9B O39B 171.1(5) . . ?
O9B W9B K10 86.5(4) . 1_545 ?
O21B W9B O26B 85.8(4) . . ?
O21B W9B O27B 92.3(4) . . ?
O21B W9B O33B 157.7(4) . . ?
O21B W9B O39B 85.0(4) . . ?
O21B W9B K10 131.5(3) . 1_545 ?
O26B W9B O39B 85.6(4) . . ?
O26B W9B K10 45.8(3) . 1_545 ?
O27B W9B O26B 158.9(4) . . ?
O27B W9B O33B 88.3(5) . . ?
O27B W9B O39B 73.3(4) . . ?
O27B W9B K10 133.6(3) . 1_545 ?
O33B W9B O26B 85.6(5) . . ?
O33B W9B O39B 73.9(4) . . ?
O33B W9B K10 45.5(4) . 1_545 ?
O39B W9B K10 93.5(3) . 1_545 ?
O10B W10B O28B 100.4(6) . . ?
O10B W10B O33B 99.7(6) . . ?
O10B W10B O34B 101.5(6) . . ?
O10B W10B O36B 102.0(6) . . ?
O10B W10B O39B 170.7(5) . . ?
O10B W10B K10 82.4(5) . 1_545 ?
O28B W10B O33B 91.1(5) . . ?
O28B W10B O34B 89.8(6) . . ?
O28B W10B O36B 157.6(5) . . ?
O28B W10B O39B 73.9(5) . . ?
O28B W10B K10 140.0(4) . 1_545 ?
O33B W10B O36B 86.1(5) . . ?
O33B W10B O39B 73.3(4) . . ?
O33B W10B K10 49.6(4) . 1_545 ?
O34B W10B O33B 158.3(5) . . ?
O34B W10B O36B 84.9(5) . . ?
O34B W10B O39B 86.1(5) . . ?
O34B W10B K10 129.1(4) . 1_545 ?
O36B W10B O39B 84.0(4) . . ?
O36B W10B K10 45.6(4) . 1_545 ?
O39B W10B K10 97.2(3) . 1_545 ?
O11B W11B O29B 101.0(6) . . ?
O11B W11B O30B 99.9(7) . . ?
O11B W11B O34B 101.5(7) . . ?
O11B W11B O35B 101.8(6) . . ?
O11B W11B O40B 170.5(6) . . ?
O29B W11B O30B 90.3(6) . . ?
O29B W11B O34B 90.5(6) . . ?
O29B W11B O35B 157.2(5) . . ?
O29B W11B O40B 73.7(5) . . ?
O30B W11B O40B 72.5(4) . . ?
O34B W11B O30B 158.0(5) . . ?
O34B W11B O35B 85.5(5) . . ?
O34B W11B O40B 86.6(5) . . ?
O35B W11B O30B 85.2(5) . . ?
O35B W11B O40B 83.6(5) . . ?
O12B W12B O31B 99.7(6) . . ?
O12B W12B O32B 100.3(6) . . ?
O12B W12B O35B 101.5(6) . . ?
O12B W12B O36B 102.3(6) . . ?
O12B W12B O38B 170.6(5) . . ?
O12B W12B K10 82.3(5) . 1_545 ?
O31B W12B O32B 88.4(5) . . ?
O31B W12B O35B 88.5(5) . . ?
O31B W12B O38B 72.9(4) . . ?
O31B W12B K10 136.5(4) . 1_545 ?
O32B W12B O38B 74.0(4) . . ?
O32B W12B K10 49.1(4) . 1_545 ?
O35B W12B O32B 158.2(5) . . ?
O35B W12B O38B 84.5(5) . . ?
O35B W12B K10 134.1(4) . 1_545 ?
O36B W12B O31B 158.0(5) . . ?
O36B W12B O32B 88.4(5) . . ?
O36B W12B O35B 86.5(5) . . ?
O36B W12B O38B 85.2(4) . . ?
O36B W12B K10 48.7(4) . 1_545 ?
O38B W12B K10 98.9(3) . 1_545 ?
O13B Lu1B O1LB 140.2(4) . . ?
O15B Lu1B O13B 80.1(4) . . ?
O15B Lu1B O1LB 138.1(4) . . ?
O15B Lu1B O4LB 83.9(4) . . ?
O16B Lu1B O13B 124.3(4) . . ?
O16B Lu1B O15B 76.0(4) . . ?
O16B Lu1B O1LB 70.5(4) . . ?
O16B Lu1B O3LB 140.4(4) . . ?
O16B Lu1B O4LB 82.9(4) . . ?
O17B Lu1B O13B 77.4(4) . . ?
O17B Lu1B O15B 121.9(4) . . ?
O17B Lu1B O16B 74.2(4) . . ?
O17B Lu1B O1LB 71.9(4) . . ?
O17B Lu1B O3LB 143.5(4) . . ?
O17B Lu1B O4LB 138.4(4) . . ?
O2LB Lu1B O13B 77.9(4) . . ?
O2LB Lu1B O15B 143.5(4) . . ?
O2LB Lu1B O16B 140.4(4) . . ?
O2LB Lu1B O17B 80.9(4) . . ?
O2LB Lu1B O1LB 72.8(4) . . ?
O2LB Lu1B O3LB 74.0(4) . . ?
O2LB Lu1B O4LB 96.7(4) . . ?
O3LB Lu1B O13B 71.8(4) . . ?
O3LB Lu1B O15B 71.7(4) . . ?
O3LB Lu1B O1LB 123.0(4) . . ?
O3LB Lu1B O4LB 71.6(4) . . ?
O4LB Lu1B O13B 143.1(4) . . ?
O4LB Lu1B O1LB 67.9(4) . . ?
O37B Ge1B O38B 108.8(5) . . ?
O37B Ge1B O39B 112.7(5) . . ?
O37B Ge1B O40B 110.7(5) . . ?
O38B Ge1B O39B 108.1(5) . . ?
O40B Ge1B O38B 108.4(5) . . ?
O40B Ge1B O39B 108.1(5) . . ?
W6A K6 W7A 56.00(9) 1_445 1_445 ?
W11A K6 W6A 51.63(8) 1_445 1_445 ?
W11A K6 W7A 80.92(12) 1_445 1_445 ?
W12A K6 W6A 80.17(12) 1_445 1_445 ?
W12A K6 W7A 51.38(9) 1_445 1_445 ?
W12A K6 W11A 58.42(11) 1_445 1_445 ?
O24A K6 W6A 28.7(3) 1_445 1_445 ?
O24A K6 W7A 27.5(3) 1_445 1_445 ?
O24A K6 W11A 66.2(3) 1_445 1_445 ?
O24A K6 W12A 64.9(3) 1_445 1_445 ?
O24A K6 O35W 102.8(7) 1_445 1_545 ?
O30A K6 W6A 29.2(3) 1_445 1_445 ?
O30A K6 W7A 78.7(3) 1_445 1_445 ?
O30A K6 W11A 29.0(3) 1_445 1_445 ?
O30A K6 W12A 79.8(3) 1_445 1_445 ?
O30A K6 O24A 54.3(4) 1_445 1_445 ?
O30A K6 O31A 92.1(4) 1_445 1_445 ?
O30A K6 O35A 53.7(4) 1_445 1_445 ?
O30A K6 O35W 82.9(7) 1_445 1_545 ?
O31A K6 W6A 78.5(3) 1_445 1_445 ?
O31A K6 W7A 29.0(3) 1_445 1_445 ?
O31A K6 W11A 80.4(3) 1_445 1_445 ?
O31A K6 W12A 29.0(3) 1_445 1_445 ?
O31A K6 O24A 53.0(4) 1_445 1_445 ?
O31A K6 O35W 151.0(7) 1_445 1_545 ?
O35A K6 W6A 64.3(3) 1_445 1_445 ?
O35A K6 W7A 64.6(3) 1_445 1_445 ?
O35A K6 W11A 29.3(3) 1_445 1_445 ?
O35A K6 W12A 29.2(3) 1_445 1_445 ?
O35A K6 O24A 63.2(4) 1_445 1_445 ?
O35A K6 O31A 53.9(4) 1_445 1_445 ?
O35A K6 O35W 135.1(7) 1_445 1_545 ?
O8B K6 W6A 117.0(3) . 1_445 ?
O8B K6 W7A 162.1(4) . 1_445 ?
O8B K6 W11A 82.6(3) . 1_445 ?
O8B K6 W12A 113.2(4) . 1_445 ?
O8B K6 O24A 144.4(4) . 1_445 ?
O8B K6 O30A 90.1(4) . 1_445 ?
O8B K6 O31A 140.0(5) . 1_445 ?
O8B K6 O35A 97.5(4) . 1_445 ?
O8B K6 O10W 88.9(7) . . ?
O8B K6 O35W 68.8(7) . 1_545 ?
O10W K6 W6A 154.1(7) . 1_445 ?
O10W K6 W7A 99.2(6) . 1_445 ?
O10W K6 W11A 139.3(7) . 1_445 ?
O10W K6 W12A 89.7(6) . 1_445 ?
O10W K6 O24A 125.8(7) . 1_445 ?
O10W K6 O30A 168.1(8) . 1_445 ?
O10W K6 O31A 81.2(7) . 1_445 ?
O10W K6 O35A 114.7(7) . 1_445 ?
O10W K6 O35W 107.7(9) . 1_545 ?
O35W K6 W6A 83.6(6) 1_545 1_445 ?
O35W K6 W7A 122.7(7) 1_545 1_445 ?
O35W K6 W11A 106.0(7) 1_545 1_445 ?
O35W K6 W12A 162.5(7) 1_545 1_445 ?
O36W K6 W6A 78.7(9) 1_545 1_445 ?
O36W K6 W7A 100.1(9) 1_545 1_445 ?
O36W K6 W11A 119.2(10) 1_545 1_445 ?
O36W K6 W12A 151.1(9) 1_545 1_445 ?
O36W K6 O24A 87.4(10) 1_545 1_445 ?
O36W K6 O30A 90.9(10) 1_545 1_445 ?
O36W K6 O31A 126.0(10) 1_545 1_445 ?
O36W K6 O35A 142.5(10) 1_545 1_445 ?
O36W K6 O8B 93.9(10) 1_545 . ?
O36W K6 O10W 101.0(11) 1_545 . ?
O36W K6 O35W 26.5(11) 1_545 1_545 ?
O7B K7 W6C 114.1(4) . 2_556 ?
O7B K7 W7C 83.4(4) . 2_556 ?
O7B K7 W11C 160.9(4) . 2_556 ?
O7B K7 W12C 115.9(4) . 2_556 ?
O7B K7 O30C 141.7(6) . 2_556 ?
O7B K7 O31C 90.9(4) . 2_556 ?
O7B K7 O35C 141.4(5) . 2_556 ?
W6C K7 W7C 56.07(15) 2_556 2_556 ?
W6C K7 W11C 49.77(12) 2_556 2_556 ?
W6C K7 W12C 77.74(19) 2_556 2_556 ?
W7C K7 W11C 78.42(19) 2_556 2_556 ?
W7C K7 W12C 50.21(13) 2_556 2_556 ?
W12C K7 W11C 55.32(14) 2_556 2_556 ?
O24C K7 O7B 98.4(5) 2_556 . ?
O24C K7 W6C 28.4(2) 2_556 2_556 ?
O24C K7 W7C 27.7(2) 2_556 2_556 ?
O24C K7 W11C 62.5(3) 2_556 2_556 ?
O24C K7 W12C 61.9(3) 2_556 2_556 ?
O24C K7 O30C 52.6(3) 2_556 2_556 ?
O24C K7 O31C 52.3(3) 2_556 2_556 ?
O24C K7 O35C 60.0(3) 2_556 2_556 ?
O30C K7 W6C 29.0(2) 2_556 2_556 ?
O30C K7 W7C 77.3(3) 2_556 2_556 ?
O30C K7 W11C 26.6(2) 2_556 2_556 ?
O30C K7 W12C 75.4(3) 2_556 2_556 ?
O30C K7 O31C 88.4(4) 2_556 2_556 ?
O30C K7 O35C 51.1(3) 2_556 2_556 ?
O31C K7 W6C 77.6(3) 2_556 2_556 ?
O31C K7 W7C 29.6(2) 2_556 2_556 ?
O31C K7 W11C 76.3(3) 2_556 2_556 ?
O31C K7 W12C 27.1(2) 2_556 2_556 ?
O31C K7 O35C 50.5(3) 2_556 2_556 ?
O35C K7 W6C 62.9(3) 2_556 2_556 ?
O35C K7 W7C 62.7(3) 2_556 2_556 ?
O35C K7 W11C 28.5(2) 2_556 2_556 ?
O35C K7 W12C 27.0(2) 2_556 2_556 ?
W7B O7B K7 124.6(8) . . ?
W7B O7B K11 98.3(7) . 2_556 ?
K7 O7B K11 122.4(5) . 2_556 ?
W8B O8B K1 105.7(6) . 1_445 ?
W8B O8B K6 120.3(6) . . ?
K6 O8B K1 120.6(4) . 1_445 ?
W10B O10B K4 130.6(9) . 1_545 ?
W12B O12B K8 135.1(7) . 2_556 ?
W2B O13B Lu1B 130.4(6) . . ?
W3B O14B W2B 115.5(5) . . ?
W3B O15B Lu1B 132.2(6) . . ?
W4B O16B Lu1B 155.8(6) . . ?
W5B O17B Lu1B 157.1(6) . . ?
W6B O18B W2B 158.9(7) . . ?
W7B O19B W2B 152.6(7) . . ?
W8B O20B W3B 152.7(6) . . ?
W9B O21B W3B 157.8(6) . . ?
W5B O22B W4B 144.4(7) . . ?
W6B O23B W5B 119.9(6) . . ?
W7B O24B W6B 147.4(7) . . ?
W7B O25B W8B 119.5(6) . . ?
W7B O25B K11 100.7(6) . 2_556 ?
W8B O25B K11 133.6(6) . 2_556 ?
W8B O26B W9B 147.5(6) . . ?
W8B O26B K10 104.3(4) . 1_545 ?
W9B O26B K10 106.9(4) . 1_545 ?
W9B O27B W4B 120.1(5) . . ?
W10B O28B W4B 120.6(6) . . ?
W11B O29B W5B 119.7(6) . . ?
W6B O30B W11B 119.3(6) . . ?
W12B O31B W7B 120.3(6) . . ?
W8B O32B K1 95.2(4) . 1_445 ?
W8B O32B K10 106.9(5) . 1_545 ?
W12B O32B K1 137.0(5) . 1_445 ?
W12B O32B W8B 119.0(5) . . ?
W12B O32B K10 101.0(5) . 1_545 ?
K10 O32B K1 92.1(4) 1_545 1_445 ?
W9B O33B W10B 119.5(5) . . ?
W9B O33B K10 107.5(5) . 1_545 ?
W10B O33B K10 101.4(5) . 1_545 ?
W11B O34B W10B 153.1(7) . . ?
W12B O35B W11B 151.9(7) . . ?
W10B O36B K10 105.7(5) . 1_545 ?
W12B O36B W10B 152.0(7) . . ?
W12B O36B K10 101.9(4) . 1_545 ?
W2B O37B W3B 96.4(4) . . ?
Ge1B O37B W2B 126.0(5) . . ?
Ge1B O37B W3B 125.0(5) . . ?
W7B O38B W8B 93.7(4) . . ?
W12B O38B W7B 94.9(4) . . ?
W12B O38B W8B 94.5(4) . . ?
Ge1B O38B W7B 121.2(5) . . ?
Ge1B O38B W8B 120.4(5) . . ?
Ge1B O38B W12B 124.6(6) . . ?
W4B O39B W10B 95.8(4) . . ?
W9B O39B W4B 94.3(4) . . ?
W9B O39B W10B 93.2(4) . . ?
Ge1B O39B W4B 119.9(5) . . ?
Ge1B O39B W9B 121.8(5) . . ?
Ge1B O39B W10B 124.5(5) . . ?
W5B O40B W11B 95.0(4) . . ?
W6B O40B W5B 94.8(4) . . ?
W6B O40B W11B 92.7(4) . . ?
Ge1B O40B W5B 121.3(5) . . ?
Ge1B O40B W6B 122.8(6) . . ?
Ge1B O40B W11B 122.8(6) . . ?
C1B O1LB Lu1B 131.9(11) . . ?
C3B O2LB Lu1B 134.1(10) . . ?
C13B O3LB Lu1B 133.4(9) . . ?
C18B O4LB Lu1B 133.3(10) . . ?
K11 O10W K6 98.6(11) 2_556 . ?
C8B N1B H1B 107.8 . . ?
C9B N1B H1B 107.8 . . ?
C9B N1B C8B 112.0(13) . . ?
C9B N1B C19B 111.3(13) . . ?
C19B N1B H1B 107.8 . . ?
C19B N1B C8B 110.0(13) . . ?
C10B N2B H2B 108.1 . . ?
C10B N2B C11B 112.4(13) . . ?
C10B N2B C20B 110.8(13) . . ?
C11B N2B H2B 108.1 . . ?
C11B N2B C20B 109.2(13) . . ?
C20B N2B H2B 108.1 . . ?
O1LB C1B H1BA 117.3 . . ?
O1LB C1B C2B 125.4(16) . . ?
C2B C1B H1BA 117.3 . . ?
C3B C2B C1B 123.1(16) . . ?
C3B C2B C7B 119.3(17) . . ?
C7B C2B C1B 117.5(16) . . ?
O2LB C3B C2B 123.1(16) . . ?
O2LB C3B C4B 118.4(15) . . ?
C4B C3B C2B 118.5(16) . . ?
C3B C4B C5B 121.1(17) . . ?
C3B C4B C8B 120.6(16) . . ?
C5B C4B C8B 118.2(17) . . ?
C4B C5B H5B 120.7 . . ?
C6B C5B C4B 118.6(19) . . ?
C6B C5B H5B 120.7 . . ?
C5B C6B Br1B 118.1(15) . . ?
C7B C6B Br1B 121.2(14) . . ?
C7B C6B C5B 120.7(18) . . ?
C2B C7B H7B 119.4 . . ?
C6B C7B C2B 121.2(17) . . ?
C6B C7B H7B 119.4 . . ?
N1B C8B H8BA 109.6 . . ?
N1B C8B H8BB 109.6 . . ?
C4B C8B N1B 110.2(14) . . ?
C4B C8B H8BA 109.6 . . ?
C4B C8B H8BB 109.6 . . ?
H8BA C8B H8BB 108.1 . . ?
N1B C9B H9BA 108.4 . . ?
N1B C9B H9BB 108.4 . . ?
H9BA C9B H9BB 107.4 . . ?
C10B C9B N1B 115.6(14) . . ?
C10B C9B H9BA 108.4 . . ?
C10B C9B H9BB 108.4 . . ?
N2B C10B H10E 108.1 . . ?
N2B C10B H10F 108.1 . . ?
C9B C10B N2B 116.8(14) . . ?
C9B C10B H10E 108.1 . . ?
C9B C10B H10F 108.1 . . ?
H10E C10B H10F 107.3 . . ?
N2B C11B H11E 108.5 . . ?
N2B C11B H11F 108.5 . . ?
H11E C11B H11F 107.5 . . ?
C12B C11B N2B 115.1(14) . . ?
C12B C11B H11E 108.5 . . ?
C12B C11B H11F 108.5 . . ?
C13B C12B C11B 118.8(15) . . ?
C17B C12B C11B 120.9(16) . . ?
C17B C12B C13B 120.0(15) . . ?
O3LB C13B C12B 119.8(13) . . ?
O3LB C13B C14B 124.1(14) . . ?
C14B C13B C12B 116.0(14) . . ?
C13B C14B C18B 119.4(15) . . ?
C15B C14B C13B 121.6(15) . . ?
C15B C14B C18B 118.6(15) . . ?
C14B C15B H15B 120.2 . . ?
C16B C15B C14B 119.6(16) . . ?
C16B C15B H15B 120.2 . . ?
C15B C16B Br2B 119.5(14) . . ?
C15B C16B C17B 120.6(18) . . ?
C17B C16B Br2B 119.8(14) . . ?
C12B C17B C16B 121.8(17) . . ?
C12B C17B H17B 119.1 . . ?
C16B C17B H17B 119.1 . . ?
O4LB C18B C14B 126.0(16) . . ?
O4LB C18B H18B 117 . . ?
C14B C18B H18B 117 . . ?
N1B C19B H19G 109.5 . . ?
N1B C19B H19H 109.5 . . ?
N1B C19B H19I 109.5 . . ?
H19G C19B H19H 109.5 . . ?
H19G C19B H19I 109.5 . . ?
H19H C19B H19I 109.5 . . ?
N2B C20B H20G 109.5 . . ?
N2B C20B H20H 109.5 . . ?
N2B C20B H20I 109.5 . . ?
H20G C20B H20H 109.5 . . ?
H20G C20B H20I 109.5 . . ?
H20H C20B H20I 109.5 . . ?
O2C W2C O13C 102.5(5) . . ?
O2C W2C O14C 98.3(5) . . ?
O2C W2C O18C 100.2(5) . . ?
O2C W2C O19C 93.8(4) . . ?
O2C W2C O37C 170.8(4) . . ?
O13C W2C O14C 97.2(4) . . ?
O13C W2C O18C 92.2(4) . . ?
O13C W2C O19C 162.9(4) . . ?
O13C W2C O37C 82.5(4) . . ?
O14C W2C O18C 156.8(4) . . ?
O14C W2C O19C 85.4(4) . . ?
O14C W2C O37C 73.3(4) . . ?
O18C W2C O19C 79.7(4) . . ?
O18C W2C O37C 87.1(4) . . ?
O19C W2C O37C 82.1(4) . . ?
O3C W3C K3 41.9(4) . 2_666 ?
O3C W3C O14C 98.5(5) . . ?
O3C W3C O15C 101.7(5) . . ?
O3C W3C O20C 92.1(4) . . ?
O3C W3C O21C 100.0(5) . . ?
O3C W3C O37C 170.9(5) . . ?
O14C W3C K3 87.1(4) . 2_666 ?
O14C W3C O20C 83.6(4) . . ?
O14C W3C O37C 74.1(4) . . ?
O15C W3C K3 143.2(4) . 2_666 ?
O15C W3C O14C 95.3(5) . . ?
O15C W3C O20C 166.1(4) . . ?
O15C W3C O21C 95.6(4) . . ?
O15C W3C O37C 84.4(4) . . ?
O20C W3C K3 50.7(3) . 2_666 ?
O20C W3C O37C 82.0(4) . . ?
O21C W3C K3 96.7(4) . 2_666 ?
O21C W3C O14C 156.1(4) . . ?
O21C W3C O20C 80.8(4) . . ?
O21C W3C O37C 85.9(4) . . ?
O37C W3C K3 131.0(3) . 2_666 ?
O4C W4C O16C 105.3(5) . . ?
O4C W4C O22C 102.4(5) . . ?
O4C W4C O27C 99.1(5) . . ?
O4C W4C O28C 94.6(5) . . ?
O4C W4C O39C 163.3(5) . . ?
O16C W4C O22C 91.5(4) . . ?
O16C W4C O27C 93.8(4) . . ?
O16C W4C O28C 160.2(4) . . ?
O16C W4C O39C 89.7(4) . . ?
O22C W4C O27C 155.7(4) . . ?
O22C W4C O28C 84.2(4) . . ?
O22C W4C O39C 84.2(4) . . ?
O27C W4C O28C 82.8(4) . . ?
O27C W4C O39C 72.1(4) . . ?
O28C W4C O39C 70.7(4) . . ?
O5C W5C O17C 105.1(5) . . ?
O5C W5C O22C 101.9(5) . . ?
O5C W5C O23C 98.5(5) . . ?
O5C W5C O29C 94.3(5) . . ?
O5C W5C O40C 163.3(5) . . ?
O17C W5C O22C 93.7(5) . . ?
O17C W5C O23C 92.3(5) . . ?
O17C W5C O29C 160.4(4) . . ?
O17C W5C O40C 89.5(4) . . ?
O22C W5C O23C 156.4(4) . . ?
O22C W5C O29C 84.4(4) . . ?
O22C W5C O40C 84.9(4) . . ?
O23C W5C O29C 82.3(4) . . ?
O23C W5C O40C 72.4(4) . . ?
O29C W5C O40C 70.9(4) . . ?
O6C W6C K7 82.6(4) . 2_556 ?
O6C W6C O18C 102.5(5) . . ?
O6C W6C O23C 98.2(5) . . ?
O6C W6C O24C 102.4(5) . . ?
O6C W6C O30C 100.0(5) . . ?
O6C W6C O40C 169.7(5) . . ?
O18C W6C K7 131.7(3) . 2_556 ?
O18C W6C O23C 92.4(4) . . ?
O18C W6C O24C 86.7(4) . . ?
O18C W6C O30C 157.2(4) . . ?
O18C W6C O40C 84.4(4) . . ?
O23C W6C K7 134.9(3) . 2_556 ?
O23C W6C O24C 159.1(4) . . ?
O23C W6C O30C 87.8(4) . . ?
O23C W6C O40C 73.7(4) . . ?
O24C W6C K7 46.0(3) . 2_556 ?
O24C W6C O30C 85.0(4) . . ?
O24C W6C O40C 85.4(4) . . ?
O30C W6C K7 48.3(4) . 2_556 ?
O30C W6C O40C 73.8(4) . . ?
O40C W6C K7 98.6(3) . 2_556 ?
O7C W7C K7 82.6(4) . 2_556 ?
O7C W7C O19C 103.8(5) . . ?
O7C W7C O24C 102.7(5) . . ?
O7C W7C O25C 98.7(5) . . ?
O7C W7C O31C 100.1(5) . . ?
O7C W7C O38C 167.8(4) . . ?
O19C W7C K7 134.6(4) . 2_556 ?
O19C W7C O24C 90.0(4) . . ?
O19C W7C O25C 90.6(4) . . ?
O19C W7C O31C 156.1(4) . . ?
O19C W7C O38C 85.4(4) . . ?
O24C W7C K7 45.5(3) . 2_556 ?
O24C W7C O25C 157.8(4) . . ?
O24C W7C O31C 85.9(4) . . ?
O24C W7C O38C 85.0(4) . . ?
O25C W7C K7 133.5(3) . 2_556 ?
O25C W7C O31C 84.6(4) . . ?
O25C W7C O38C 72.8(4) . . ?
O31C W7C K7 50.0(4) . 2_556 ?
O31C W7C O38C 70.8(4) . . ?
O38C W7C K7 96.8(3) . 2_556 ?
K3 W8C K9 70.84(16) 2_666 . ?
K8 W8C K3 68.9(2) 2_566 2_666 ?
K8 W8C K9 75.12(10) 2_566 . ?
O8C W8C K3 52.6(4) . 2_666 ?
O8C W8C K8 49.6(4) . 2_566 ?
O8C W8C K9 29.3(4) . . ?
O8C W8C O20C 102.9(5) . . ?
O8C W8C O25C 99.9(5) . . ?
O8C W8C O26C 100.4(5) . . ?
O8C W8C O32C 99.2(4) . . ?
O8C W8C O38C 169.2(4) . . ?
O20C W8C K3 50.5(3) . 2_666 ?
O20C W8C K8 97.0(3) . 2_566 ?
O20C W8C K9 118.5(3) . . ?
O20C W8C O25C 92.4(4) . . ?
O20C W8C O26C 88.8(4) . . ?
O20C W8C O32C 157.8(4) . . ?
O20C W8C O38C 86.6(4) . . ?
O25C W8C K3 95.8(4) . 2_666 ?
O25C W8C K8 149.4(3) . 2_566 ?
O25C W8C K9 74.8(3) . . ?
O25C W8C O26C 159.0(4) . . ?
O25C W8C O32C 85.2(4) . . ?
O25C W8C O38C 74.3(4) . . ?
O26C W8C K3 101.1(4) . 2_666 ?
O26C W8C K8 50.8(3) . 2_566 ?
O26C W8C K9 122.7(3) . . ?
O26C W8C O32C 85.8(4) . . ?
O26C W8C O38C 84.8(4) . . ?
O32C W8C K3 151.6(3) . 2_666 ?
O32C W8C K8 96.2(3) . 2_566 ?
O32C W8C K9 82.2(3) . . ?
O32C W8C O38C 71.5(4) . . ?
O38C W8C K3 136.1(3) . 2_666 ?
O38C W8C K8 135.1(3) . 2_566 ?
O38C W8C K9 140.6(2) . . ?
K1 W9C K10 65.87(15) 1_455 . ?
K8 W9C K1 63.77(9) 2_566 1_455 ?
K8 W9C K10 85.61(15) 2_566 . ?
O9C W9C K1 54.1(4) . 1_455 ?
O9C W9C K8 48.2(4) . 2_566 ?
O9C W9C K10 37.4(4) . . ?
O9C W9C O21C 104.2(5) . . ?
O9C W9C O26C 99.8(5) . . ?
O9C W9C O27C 100.1(5) . . ?
O9C W9C O33C 98.6(5) . . ?
O9C W9C O39C 170.0(4) . . ?
O21C W9C K1 156.6(3) . 1_455 ?
O21C W9C K8 95.9(3) . 2_566 ?
O21C W9C K10 103.1(3) . . ?
O21C W9C O26C 85.8(4) . . ?
O21C W9C O27C 90.7(4) . . ?
O21C W9C O33C 157.0(5) . . ?
O21C W9C O39C 83.9(4) . . ?
O26C W9C K1 89.6(3) . 1_455 ?
O26C W9C K8 51.7(3) . 2_566 ?
O26C W9C K10 137.2(3) . . ?
O26C W9C O39C 86.6(4) . . ?
O27C W9C K1 101.0(3) . 1_455 ?
O27C W9C K8 148.2(3) . 2_566 ?
O27C W9C K10 62.6(3) . . ?
O27C W9C O26C 160.1(4) . . ?
O27C W9C O33C 88.2(4) . . ?
O27C W9C O39C 73.6(4) . . ?
O33C W9C K1 45.0(3) . 1_455 ?
O33C W9C K8 97.1(3) . 2_566 ?
O33C W9C K10 96.9(4) . . ?
O33C W9C O26C 87.4(4) . . ?
O33C W9C O39C 73.7(4) . . ?
O39C W9C K1 118.7(2) . 1_455 ?
O39C W9C K8 138.0(2) . 2_566 ?
O39C W9C K10 135.5(3) . . ?
K9 W10C K5 62.0(2) 2_566 1_455 ?
O10C W10C K5 30.4(5) . 1_455 ?
O10C W10C K9 47.3(4) . 2_566 ?
O10C W10C O28C 102.0(5) . . ?
O10C W10C O33C 99.2(5) . . ?
O10C W10C O34C 101.6(5) . . ?
O10C W10C O36C 99.8(5) . . ?
O10C W10C O39C 170.7(5) . . ?
O28C W10C K5 101.5(4) . 1_455 ?
O28C W10C K9 144.6(3) . 2_566 ?
O28C W10C O33C 90.2(5) . . ?
O28C W10C O34C 92.0(5) . . ?
O28C W10C O36C 158.1(4) . . ?
O28C W10C O39C 74.1(4) . . ?
O33C W10C K5 129.5(4) . 1_455 ?
O33C W10C K9 80.3(3) . 2_566 ?
O33C W10C O36C 84.9(5) . . ?
O33C W10C O39C 72.6(4) . . ?
O34C W10C K5 71.3(3) . 1_455 ?
O34C W10C K9 109.3(3) . 2_566 ?
O34C W10C O33C 158.1(4) . . ?
O34C W10C O36C 85.0(5) . . ?
O34C W10C O39C 87.0(4) . . ?
O36C W10C K5 98.0(4) . 1_455 ?
O36C W10C K9 55.2(3) . 2_566 ?
O36C W10C O39C 84.1(4) . . ?
O39C W10C K5 157.8(3) . 1_455 ?
O39C W10C K9 132.9(2) . 2_566 ?
O11C W11C K7 83.6(5) . 2_556 ?
O11C W11C O29C 102.1(5) . . ?
O11C W11C O30C 100.3(5) . . ?
O11C W11C O34C 101.2(5) . . ?
O11C W11C O35C 101.4(5) . . ?
O11C W11C O40C 171.8(5) . . ?
O29C W11C K7 135.4(4) . 2_556 ?
O29C W11C O30C 91.0(5) . . ?
O29C W11C O34C 90.6(5) . . ?
O29C W11C O35C 156.3(4) . . ?
O29C W11C O40C 73.7(4) . . ?
O30C W11C K7 44.9(4) . 2_556 ?
O30C W11C O34C 157.6(4) . . ?
O30C W11C O35C 87.0(5) . . ?
O30C W11C O40C 73.1(4) . . ?
O34C W11C K7 132.1(3) . 2_556 ?
O34C W11C O35C 82.5(4) . . ?
O34C W11C O40C 86.0(4) . . ?
O35C W11C K7 50.2(4) . 2_556 ?
O35C W11C O40C 83.2(4) . . ?
O40C W11C K7 94.5(3) . 2_556 ?
K7 W12C K9 132.26(18) 2_556 2_566 ?
O12C W12C K7 85.6(4) . 2_556 ?
O12C W12C K9 57.7(4) . 2_566 ?
O12C W12C O31C 101.2(5) . . ?
O12C W12C O32C 99.9(4) . . ?
O12C W12C O35C 102.5(5) . . ?
O12C W12C O36C 100.7(5) . . ?
O12C W12C O38C 170.8(4) . . ?
O31C W12C K7 47.0(3) . 2_556 ?
O31C W12C K9 156.0(3) . 2_566 ?
O31C W12C O32C 87.4(4) . . ?
O31C W12C O38C 73.0(4) . . ?
O32C W12C K7 133.9(3) . 2_556 ?
O32C W12C K9 85.5(3) . 2_566 ?
O32C W12C O38C 73.0(3) . . ?
O35C W12C K7 49.8(4) . 2_556 ?
O35C W12C K9 105.6(4) . 2_566 ?
O35C W12C O31C 89.3(5) . . ?
O35C W12C O32C 157.6(4) . . ?
O35C W12C O36C 86.0(5) . . ?
O35C W12C O38C 84.8(4) . . ?
O36C W12C K7 135.3(4) . 2_556 ?
O36C W12C K9 44.6(3) . 2_566 ?
O36C W12C O31C 158.1(4) . . ?
O36C W12C O32C 88.9(4) . . ?
O36C W12C O38C 85.3(4) . . ?
O38C W12C K7 95.1(3) . 2_556 ?
O38C W12C K9 126.1(3) . 2_566 ?
O13C Lu1C O15C 80.1(4) . . ?
O13C Lu1C O1LC 83.2(4) . . ?
O13C Lu1C O4LC 136.3(4) . . ?
O15C Lu1C O4LC 141.7(4) . . ?
O16C Lu1C O13C 121.5(3) . . ?
O16C Lu1C O15C 77.3(3) . . ?
O16C Lu1C O17C 73.8(4) . . ?
O16C Lu1C O1LC 138.8(4) . . ?
O16C Lu1C O2LC 142.9(4) . . ?
O16C Lu1C O4LC 72.6(3) . . ?
O17C Lu1C O13C 75.5(4) . . ?
O17C Lu1C O15C 123.5(3) . . ?
O17C Lu1C O1LC 83.0(4) . . ?
O17C Lu1C O2LC 141.0(4) . . ?
O17C Lu1C O4LC 69.5(4) . . ?
O1LC Lu1C O15C 143.1(4) . . ?
O1LC Lu1C O4LC 67.5(4) . . ?
O2LC Lu1C O13C 72.1(3) . . ?
O2LC Lu1C O15C 71.3(3) . . ?
O2LC Lu1C O1LC 72.3(4) . . ?
O2LC Lu1C O4LC 123.8(3) . . ?
O3LC Lu1C O13C 145.2(4) . . ?
O3LC Lu1C O15C 79.6(4) . . ?
O3LC Lu1C O16C 80.7(4) . . ?
O3LC Lu1C O17C 139.2(4) . . ?
O3LC Lu1C O1LC 96.7(4) . . ?
O3LC Lu1C O2LC 74.7(4) . . ?
O3LC Lu1C O4LC 72.8(4) . . ?
O37C Ge1C O38C 110.1(5) . . ?
O37C Ge1C O39C 111.1(5) . . ?
O37C Ge1C O40C 111.7(5) . . ?
O39C Ge1C O38C 107.5(5) . . ?
O40C Ge1C O38C 108.3(5) . . ?
O40C Ge1C O39C 107.9(5) . . ?
K1 K8 K3 146.52(18) 2_666 1_455 ?
O2W K8 K1 42.4(3) 2_666 2_666 ?
O2W K8 K3 171.1(3) 2_666 1_455 ?
O2W K8 W8C 129.4(3) 2_666 2_566 ?
O2W K8 W9C 101.6(3) 2_666 2_566 ?
O2W K8 O8C 134.7(3) 2_666 2_566 ?
O2W K8 O9C 88.7(3) 2_666 2_566 ?
O2W K8 O26C 112.4(3) 2_666 2_566 ?
O2W K8 O12W 62.0(3) 2_666 . ?
O2W K8 O13W 143.6(5) 2_666 . ?
O12B K8 K1 82.4(3) 2_556 2_666 ?
O12B K8 K3 103.0(3) 2_556 1_455 ?
O12B K8 O2W 76.1(4) 2_556 2_666 ?
O12B K8 W8C 142.9(3) 2_556 2_566 ?
O12B K8 W9C 93.8(3) 2_556 2_566 ?
O12B K8 O8C 149.0(4) 2_556 2_566 ?
O12B K8 O9C 68.6(4) 2_556 2_566 ?
O12B K8 O26C 123.4(4) 2_556 2_566 ?
O12B K8 O12W 127.0(4) 2_556 . ?
O12B K8 O13W 68.6(6) 2_556 . ?
W8C K8 K1 99.96(11) 2_566 2_666 ?
W8C K8 K3 56.04(17) 2_566 1_455 ?
W9C K8 K1 59.32(8) 2_566 2_666 ?
W9C K8 K3 87.25(16) 2_566 1_455 ?
W9C K8 W8C 58.32(6) 2_566 2_566 ?
O8C K8 K1 121.2(2) 2_566 2_666 ?
O8C K8 K3 46.1(3) 2_566 1_455 ?
O8C K8 W8C 25.93(18) 2_566 2_566 ?
O8C K8 W9C 83.8(2) 2_566 2_566 ?
O8C K8 O12W 80.3(3) 2_566 . ?
O9C K8 K1 51.5(2) 2_566 2_666 ?
O9C K8 K3 99.2(3) 2_566 1_455 ?
O9C K8 W8C 83.9(2) 2_566 2_566 ?
O9C K8 W9C 26.0(2) 2_566 2_566 ?
O9C K8 O8C 108.8(3) 2_566 2_566 ?
O9C K8 O26C 56.3(3) 2_566 2_566 ?
O9C K8 O12W 79.0(3) 2_566 . ?
O12C K8 K1 106.3(3) . 2_666 ?
O12C K8 K3 99.0(3) . 1_455 ?
O12C K8 O2W 74.4(4) . 2_666 ?
O12C K8 O12B 121.0(4) . 2_556 ?
O12C K8 W8C 94.1(3) . 2_566 ?
O12C K8 W9C 141.7(3) . 2_566 ?
O12C K8 O8C 74.3(3) . 2_566 ?
O12C K8 O9C 156.5(3) . 2_566 ?
O12C K8 O26C 114.9(3) . 2_566 ?
O12C K8 O12W 78.7(3) . . ?
O12C K8 O13W 131.9(5) . . ?
O26C K8 K1 74.0(2) 2_566 2_666 ?
O26C K8 K3 75.7(3) 2_566 1_455 ?
O26C K8 W8C 29.66(19) 2_566 2_566 ?
O26C K8 W9C 30.35(19) 2_566 2_566 ?
O26C K8 O8C 55.6(3) 2_566 2_566 ?
O26C K8 O12W 56.1(3) 2_566 . ?
O12W K8 K1 44.8(2) . 2_666 ?
O12W K8 K3 123.2(3) . 1_455 ?
O12W K8 W8C 67.4(2) . 2_566 ?
O12W K8 W9C 66.7(2) . 2_566 ?
O13W K8 K1 121.8(5) . 2_666 ?
O13W K8 K3 38.7(5) . 1_455 ?
O13W K8 W8C 79.4(5) . 2_566 ?
O13W K8 W9C 73.1(5) . 2_566 ?
O13W K8 O8C 81.3(5) . 2_566 ?
O13W K8 O9C 70.9(5) . 2_566 ?
O13W K8 O26C 81.6(5) . 2_566 ?
O13W K8 O12W 137.1(5) . . ?
W10A K9 K1 108.71(16) 2_666 2_666 ?
W10A K9 K5 64.01(19) 2_666 2_666 ?
K5 K9 K1 108.5(2) 2_666 2_666 ?
O10A K9 W10A 24.2(3) 2_666 2_666 ?
O10A K9 K1 120.7(4) 2_666 2_666 ?
O10A K9 K5 81.7(3) 2_666 2_666 ?
O10A K9 O34A 53.9(4) 2_666 2_666 ?
O10A K9 O1W 78.0(4) 2_666 2_666 ?
O10A K9 W10C 144.0(3) 2_666 2_566 ?
O10A K9 O10C 118.8(4) 2_666 2_566 ?
O10A K9 O36C 155.1(4) 2_666 2_566 ?
O10A K9 O12W 136.9(4) 2_666 . ?
O34A K9 W10A 30.2(2) 2_666 2_666 ?
O34A K9 K1 85.3(2) 2_666 2_666 ?
O34A K9 K5 53.2(3) 2_666 2_666 ?
O34A K9 W10C 96.4(2) 2_666 2_566 ?
O1W K9 W10A 75.7(3) 2_666 2_666 ?
O1W K9 K1 45.4(3) 2_666 2_666 ?
O1W K9 K5 119.6(4) 2_666 2_666 ?
O1W K9 O34A 69.1(4) 2_666 2_666 ?
O1W K9 W10C 113.0(3) 2_666 2_566 ?
O1W K9 O36C 126.7(4) 2_666 2_566 ?
W10C K9 W10A 122.02(12) 2_566 2_666 ?
W10C K9 K1 69.28(10) 2_566 2_666 ?
W10C K9 K5 62.78(19) 2_566 2_666 ?
O8C K9 W10A 96.1(2) . 2_666 ?
O8C K9 K1 113.3(3) . 2_666 ?
O8C K9 K5 137.7(3) . 2_666 ?
O8C K9 O10A 72.1(4) . 2_666 ?
O8C K9 O34A 123.8(3) . 2_666 ?
O8C K9 O1W 87.1(4) . 2_666 ?
O8C K9 W10C 139.6(3) . 2_566 ?
O8C K9 O10C 164.1(4) . 2_566 ?
O8C K9 O36C 108.1(3) . 2_566 ?
O8C K9 O12W 79.4(3) . . ?
O10C K9 W10A 95.8(2) 2_566 2_666 ?
O10C K9 K1 72.4(3) 2_566 2_666 ?
O10C K9 K5 42.2(3) 2_566 2_666 ?
O10C K9 O34A 70.4(3) 2_566 2_666 ?
O10C K9 O1W 106.0(4) 2_566 2_666 ?
O10C K9 W10C 26.4(2) 2_566 2_566 ?
O10C K9 O36C 56.9(3) 2_566 2_566 ?
O10C K9 O12W 96.8(3) 2_566 . ?
O36C K9 W10A 146.7(2) 2_566 2_666 ?
O36C K9 K1 82.7(2) 2_566 2_666 ?
O36C K9 K5 82.8(3) 2_566 2_666 ?
O36C K9 O34A 127.2(3) 2_566 2_666 ?
O36C K9 W10C 31.72(19) 2_566 2_566 ?
O12W K9 W10A 144.5(3) . 2_666 ?
O12W K9 K1 45.5(2) . 2_666 ?
O12W K9 K5 138.6(3) . 2_666 ?
O12W K9 O34A 130.0(4) . 2_666 ?
O12W K9 O1W 68.9(4) . 2_666 ?
O12W K9 W10C 76.5(2) . 2_566 ?
O12W K9 O36C 64.8(3) . 2_566 ?
O17W K9 W10A 73.6(7) . 2_666 ?
O17W K9 K1 147.8(7) . 2_666 ?
O17W K9 K5 42.2(7) . 2_666 ?
O17W K9 O10A 74.8(8) . 2_666 ?
O17W K9 O34A 83.2(7) . 2_666 ?
O17W K9 O1W 149.2(8) . 2_666 ?
O17W K9 W10C 82.3(7) . 2_566 ?
O17W K9 O8C 98.0(7) . . ?
O17W K9 O10C 75.4(7) . 2_566 ?
O17W K9 O36C 80.6(7) . 2_566 ?
O17W K9 O12W 141.9(8) . . ?
W10B K10 W8B 79.14(18) 1_565 1_565 ?
W12B K10 W8B 51.34(13) 1_565 1_565 ?
W12B K10 W10B 58.11(14) 1_565 1_565 ?
O26B K10 W8B 27.7(2) 1_565 1_565 ?
O26B K10 W10B 63.7(2) 1_565 1_565 ?
O26B K10 W12B 64.7(3) 1_565 1_565 ?
O26B K10 O14W 55.0(5) 1_565 . ?
O26B K10 O15W 93.1(5) 1_565 . ?
O26B K10 O16W 111.3(7) 1_565 . ?
O32B K10 W8B 28.5(2) 1_565 1_565 ?
O32B K10 W10B 80.1(3) 1_565 1_565 ?
O32B K10 W12B 29.9(2) 1_565 1_565 ?
O32B K10 O26B 52.9(3) 1_565 1_565 ?
O32B K10 O33B 90.8(4) 1_565 1_565 ?
O32B K10 O14W 89.8(5) 1_565 . ?
O32B K10 O15W 142.1(6) 1_565 . ?
O32B K10 O16W 149.4(8) 1_565 . ?
O33B K10 W8B 76.3(3) 1_565 1_565 ?
O33B K10 W10B 29.0(2) 1_565 1_565 ?
O33B K10 W12B 79.3(3) 1_565 1_565 ?
O33B K10 O26B 51.3(3) 1_565 1_565 ?
O33B K10 O14W 81.6(5) 1_565 . ?
O33B K10 O15W 51.6(5) 1_565 . ?
O33B K10 O16W 96.7(7) 1_565 . ?
O36B K10 W8B 63.7(3) 1_565 1_565 ?
O36B K10 W10B 28.8(2) 1_565 1_565 ?
O36B K10 W12B 29.4(2) 1_565 1_565 ?
O36B K10 O26B 61.6(4) 1_565 1_565 ?
O36B K10 O32B 54.5(4) 1_565 1_565 ?
O36B K10 O33B 53.1(3) 1_565 1_565 ?
O36B K10 O14W 116.2(5) 1_565 . ?
O36B K10 O15W 97.4(5) 1_565 . ?
O36B K10 O16W 147.7(7) 1_565 . ?
O9C K10 W8B 95.9(3) . 1_565 ?
O9C K10 W10B 124.1(4) . 1_565 ?
O9C K10 W12B 75.5(3) . 1_565 ?
O9C K10 O26B 123.5(4) . 1_565 ?
O9C K10 O32B 72.5(4) . 1_565 ?
O9C K10 O33B 152.5(5) . 1_565 ?
O9C K10 O36B 99.7(4) . 1_565 ?
O9C K10 O11W 72.9(5) . . ?
O9C K10 O14W 119.0(5) . . ?
O9C K10 O15W 143.3(6) . . ?
O9C K10 O16W 108.8(7) . . ?
O11W K10 W8B 73.2(4) . 1_565 ?
O11W K10 W10B 149.1(5) . 1_565 ?
O11W K10 W12B 111.0(5) . 1_565 ?
O11W K10 O26B 85.5(5) . 1_565 ?
O11W K10 O32B 82.0(5) . 1_565 ?
O11W K10 O33B 127.4(6) . 1_565 ?
O11W K10 O36B 135.3(6) . 1_565 ?
O11W K10 O14W 46.6(6) . . ?
O11W K10 O15W 114.8(6) . . ?
O11W K10 O16W 69.8(7) . . ?
O14W K10 W8B 63.7(4) . 1_565 ?
O14W K10 W10B 108.3(5) . 1_565 ?
O14W K10 W12B 114.9(5) . 1_565 ?
O14W K10 O15W 80.7(6) . . ?
O15W K10 W8B 120.7(5) . 1_565 ?
O15W K10 W10B 68.6(5) . 1_565 ?
O15W K10 W12B 126.7(5) . 1_565 ?
O16W K10 W8B 126.0(7) . 1_565 ?
O16W K10 W10B 118.9(7) . 1_565 ?
O16W K10 W12B 175.6(7) . 1_565 ?
O16W K10 O14W 62.3(8) . . ?
O16W K10 O15W 50.4(8) . . ?
O12A K11 W7B 154.3(9) 2_666 2_556 ?
O12A K11 K6 67.2(5) 2_666 2_556 ?
O12A K11 O7B 153.1(7) 2_666 2_556 ?
O12A K11 O25B 126.0(9) 2_666 2_556 ?
W7B K11 K6 99.8(4) 2_556 2_556 ?
O7B K11 W7B 26.8(3) 2_556 2_556 ?
O7B K11 K6 126.4(6) 2_556 2_556 ?
O25B K11 W7B 30.2(2) 2_556 2_556 ?
O25B K11 K6 73.0(5) 2_556 2_556 ?
O25B K11 O7B 54.3(4) 2_556 2_556 ?
O10W K11 O12A 96.7(9) 2_556 2_666 ?
O10W K11 W7B 85.9(7) 2_556 2_556 ?
O10W K11 K6 42.2(7) 2_556 2_556 ?
O10W K11 O7B 108.1(8) 2_556 2_556 ?
O10W K11 O25B 75.4(8) 2_556 2_556 ?
O7C K11 O12A 78.1(5) . 2_666 ?
O7C K11 W7B 98.2(4) . 2_556 ?
O7C K11 K6 133.0(7) . 2_556 ?
O7C K11 O7B 76.8(5) . 2_556 ?
O7C K11 O25B 106.4(6) . 2_556 ?
O7C K11 O10W 174.6(10) . 2_556 ?
O22C K12 K5 119.2(4) . 1_455 ?
O22C K12 O28C 52.5(4) . . ?
O22C K12 O34C 61.7(3) . . ?
O28C K12 K5 78.0(4) . 1_455 ?
O29C K12 K5 101.4(4) . 1_455 ?
O29C K12 O22C 52.7(4) . . ?
O29C K12 O28C 89.6(4) . . ?
O29C K12 O34C 52.6(4) . . ?
O34C K12 K5 60.4(3) . 1_455 ?
O34C K12 O28C 52.1(3) . . ?
O18W K12 K5 88.7(9) . 1_455 ?
O18W K12 O22C 111.5(10) . . ?
O18W K12 O28C 145.4(10) . . ?
O18W K12 O29C 61.6(9) . . ?
O18W K12 O34C 93.6(9) . . ?
O19W K12 K5 135.6(11) . 1_455 ?
O19W K12 O22C 73.7(11) . . ?
O19W K12 O28C 80.4(11) . . ?
O19W K12 O29C 116.9(11) . . ?
O19W K12 O34C 128.0(11) . . ?
O19W K12 O18W 128.2(14) . . ?
W3C O3C K3 114.0(5) . 2_666 ?
W7C O7C K11 170.2(7) . . ?
W8C O8C K3 101.5(4) . 2_666 ?
W8C O8C K8 104.4(5) . 2_566 ?
W8C O8C K9 132.9(6) . . ?
K8 O8C K3 90.2(4) 2_566 2_666 ?
K9 O8C K3 103.7(4) . 2_666 ?
K9 O8C K8 114.6(4) . 2_566 ?
W9C O9C K1 100.0(4) . 1_455 ?
W9C O9C K8 105.8(5) . 2_566 ?
W9C O9C K10 120.9(5) . . ?
K8 O9C K1 82.7(3) 2_566 1_455 ?
K10 O9C K1 90.5(4) . 1_455 ?
K10 O9C K8 133.3(5) . 2_566 ?
K5 O10C K9 92.4(5) 1_455 2_566 ?
W10C O10C K5 130.6(7) . 1_455 ?
W10C O10C K9 106.3(5) . 2_566 ?
W12C O12C K8 141.0(5) . . ?
W2C O13C Lu1C 132.4(5) . . ?
W3C O14C W2C 114.9(5) . . ?
W3C O15C Lu1C 129.8(5) . . ?
W4C O16C Lu1C 157.5(6) . . ?
W5C O17C Lu1C 155.6(6) . . ?
W6C O18C W2C 157.1(6) . . ?
W7C O19C W2C 152.3(6) . . ?
W3C O20C K3 97.3(4) . 2_666 ?
W8C O20C K3 101.8(4) . 2_666 ?
W8C O20C W3C 151.2(6) . . ?
W9C O21C W3C 157.7(6) . . ?
W4C O22C K12 108.7(5) . . ?
W5C O22C W4C 144.0(6) . . ?
W5C O22C K12 107.2(5) . . ?
W6C O23C W5C 118.8(5) . . ?
W6C O24C K7 105.5(5) . 2_556 ?
W7C O24C K7 106.9(4) . 2_556 ?
W7C O24C W6C 147.3(6) . . ?
W8C O25C W7C 119.1(5) . . ?
W8C O26C W9C 148.7(5) . . ?
W8C O26C K8 99.6(4) . 2_566 ?
W9C O26C K8 98.0(4) . 2_566 ?
W9C O27C W4C 119.5(5) . . ?
W4C O28C K12 102.8(5) . . ?
W10C O28C W4C 119.7(5) . . ?
W10C O28C K12 102.6(5) . . ?
W5C O29C K12 103.0(5) . . ?
W11C O29C W5C 120.4(5) . . ?
W11C O29C K12 104.6(5) . . ?
W6C O30C K7 102.7(5) . 2_556 ?
W11C O30C K7 108.5(5) . 2_556 ?
W11C O30C W6C 120.5(5) . . ?
W7C O31C K7 100.4(5) . 2_556 ?
W12C O31C K7 105.9(4) . 2_556 ?
W12C O31C W7C 121.1(5) . . ?
W12C O32C W8C 119.9(5) . . ?
W9C O33C K1 106.6(5) . 1_455 ?
W10C O33C K1 133.2(5) . 1_455 ?
W10C O33C W9C 120.2(6) . . ?
W10C O34C W11C 154.3(6) . . ?
W10C O34C K12 102.9(5) . . ?
W11C O34C K12 100.4(5) . . ?
W11C O35C K7 101.3(5) . 2_556 ?
W12C O35C K7 103.2(5) . 2_556 ?
W12C O35C W11C 154.6(6) . . ?
W10C O36C K9 93.1(4) . 2_566 ?
W12C O36C W10C 150.8(6) . . ?
W12C O36C K9 109.3(4) . 2_566 ?
W3C O37C W2C 96.4(4) . . ?
Ge1C O37C W2C 124.4(5) . . ?
Ge1C O37C W3C 125.9(5) . . ?
W8C O38C W7C 93.2(3) . . ?
W12C O38C W7C 95.0(3) . . ?
W12C O38C W8C 95.6(3) . . ?
Ge1C O38C W7C 119.9(5) . . ?
Ge1C O38C W8C 120.8(5) . . ?
Ge1C O38C W12C 124.9(5) . . ?
W4C O39C W10C 95.5(3) . . ?
W9C O39C W4C 94.4(3) . . ?
W9C O39C W10C 93.4(3) . . ?
Ge1C O39C W4C 120.4(5) . . ?
Ge1C O39C W9C 121.9(5) . . ?
Ge1C O39C W10C 123.8(5) . . ?
W5C O40C W11C 95.0(4) . . ?
W6C O40C W5C 94.6(4) . . ?
W6C O40C W11C 92.5(4) . . ?
Ge1C O40C W5C 120.8(5) . . ?
Ge1C O40C W6C 122.4(5) . . ?
Ge1C O40C W11C 123.9(5) . . ?
C1C O1LC Lu1C 131.1(11) . . ?
C3C O2LC Lu1C 132.1(9) . . ?
C13C O3LC Lu1C 134.7(9) . . ?
C18C O4LC Lu1C 129.0(11) . . ?
K10 O11W K1 94.7(6) . 1_455 ?
K1 O12W K8 81.6(3) 2_666 . ?
K9 O12W K1 89.6(3) . 2_666 ?
K9 O12W K8 169.9(4) . . ?
K3 O13W K8 101.3(7) 1_455 . ?
K5 O17W K9 94.0(11) 2_666 . ?
C8C N1C H1C 107.7 . . ?
C9C N1C H1C 107.7 . . ?
C9C N1C C8C 111.0(11) . . ?
C19C N1C H1C 107.7 . . ?
C19C N1C C8C 111.0(12) . . ?
C19C N1C C9C 111.5(12) . . ?
C10C N2C H2C 107.8 . . ?
C10C N2C C11C 113.1(12) . . ?
C11C N2C H2C 107.8 . . ?
C20C N2C H2C 107.8 . . ?
C20C N2C C10C 110.7(13) . . ?
C20C N2C C11C 109.5(13) . . ?
O1LC C1C H1CA 116.3 . . ?
O1LC C1C C2C 127.4(16) . . ?
C2C C1C H1CA 116.3 . . ?
C1C C2C C3C 120.9(15) . . ?
C1C C2C C7C 118.9(15) . . ?
C3C C2C C7C 119.9(14) . . ?
O2LC C3C C2C 123.3(14) . . ?
O2LC C3C C4C 119.8(14) . . ?
C2C C3C C4C 116.8(14) . . ?
C3C C4C C8C 117.8(14) . . ?
C5C C4C C3C 121.6(15) . . ?
C5C C4C C8C 120.1(15) . . ?
C4C C5C H5C 119.8 . . ?
C4C C5C C6C 120.4(16) . . ?
C6C C5C H5C 119.8 . . ?
C5C C6C Br1C 119.0(13) . . ?
C7C C6C Br1C 119.0(14) . . ?
C7C C6C C5C 122.0(17) . . ?
C2C C7C H7C 120.5 . . ?
C6C C7C C2C 119.0(16) . . ?
C6C C7C H7C 120.5 . . ?
N1C C8C H8CA 108.4 . . ?
N1C C8C H8CB 108.4 . . ?
C4C C8C N1C 115.6(13) . . ?
C4C C8C H8CA 108.4 . . ?
C4C C8C H8CB 108.4 . . ?
H8CA C8C H8CB 107.4 . . ?
N1C C9C H9CA 108.6 . . ?
N1C C9C H9CB 108.6 . . ?
N1C C9C C10C 114.8(12) . . ?
H9CA C9C H9CB 107.5 . . ?
C10C C9C H9CA 108.6 . . ?
C10C C9C H9CB 108.6 . . ?
N2C C10C C9C 114.0(13) . . ?
N2C C10C H10C 108.8 . . ?
N2C C10C H10D 108.8 . . ?
C9C C10C H10C 108.8 . . ?
C9C C10C H10D 108.8 . . ?
H10C C10C H10D 107.7 . . ?
N2C C11C H11C 109.6 . . ?
N2C C11C H11D 109.6 . . ?
H11C C11C H11D 108.1 . . ?
C12C C11C N2C 110.3(13) . . ?
C12C C11C H11C 109.6 . . ?
C12C C11C H11D 109.6 . . ?
C13C C12C C11C 119.4(15) . . ?
C17C C12C C11C 118.9(15) . . ?
C17C C12C C13C 121.6(16) . . ?
O3LC C13C C12C 119.6(14) . . ?
O3LC C13C C14C 122.0(14) . . ?
C12C C13C C14C 118.4(15) . . ?
C15C C14C C13C 119.0(15) . . ?
C15C C14C C18C 118.3(15) . . ?
C18C C14C C13C 122.7(15) . . ?
C14C C15C H15C 120.2 . . ?
C16C C15C C14C 119.6(17) . . ?
C16C C15C H15C 120.2 . . ?
C15C C16C Br2C 120.1(14) . . ?
C15C C16C C17C 122.8(18) . . ?
C17C C16C Br2C 117.1(14) . . ?
C12C C17C C16C 118.5(18) . . ?
C12C C17C H17C 120.7 . . ?
C16C C17C H17C 120.7 . . ?
O4LC C18C C14C 128.8(17) . . ?
O4LC C18C H18C 115.6 . . ?
C14C C18C H18C 115.6 . . ?
N1C C19C H19D 109.5 . . ?
N1C C19C H19E 109.5 . . ?
N1C C19C H19F 109.5 . . ?
H19D C19C H19E 109.5 . . ?
H19D C19C H19F 109.5 . . ?
H19E C19C H19F 109.5 . . ?
N2C C20C H20D 109.5 . . ?
N2C C20C H20E 109.5 . . ?
N2C C20C H20F 109.5 . . ?
H20D C20C H20E 109.5 . . ?
H20D C20C H20F 109.5 . . ?
H20E C20C H20F 109.5 . . ?
O36W O35W K6 52(2) . 1_565 ?
O35W O36W K6 102(3) . 1_565 ?

loop_
_geom_bond_atom_site_label_1
_geom_bond_atom_site_label_2
_geom_bond_distance
_geom_bond_site_symmetry_2
_geom_bond_publ_flag
W2A O2A 1.735(12) . ?
W2A O13A 1.797(10) . ?
W2A O14A 1.935(12) . ?
W2A O18A 1.950(11) . ?
W2A O19A 2.061(12) . ?
W2A O37A 2.218(11) . ?
W3A K4 3.95(3) . ?
W3A O3A 1.726(12) . ?
W3A O14A 1.938(13) . ?
W3A O15A 1.766(11) . ?
W3A O20A 2.093(11) . ?
W3A O21A 1.950(11) . ?
W3A O37A 2.226(10) . ?
W4A K5 3.797(11) . ?
W4A O4A 1.726(12) . ?
W4A O16A 1.754(10) . ?
W4A O22A 1.924(10) . ?
W4A O27A 1.965(11) . ?
W4A O28A 2.091(11) . ?
W4A O39A 2.292(11) . ?
W5A K5 3.825(11) . ?
W5A O5A 1.713(12) . ?
W5A O17A 1.775(11) . ?
W5A O22A 1.912(11) . ?
W5A O23A 1.958(11) . ?
W5A O29A 2.088(11) . ?
W5A O40A 2.306(11) . ?
W6A O6A 1.692(13) . ?
W6A O18A 1.887(11) . ?
W6A O23A 1.911(12) . ?
W6A O24A 1.918(13) . ?
W6A O30A 1.958(12) . ?
W6A O40A 2.284(10) . ?
W6A K6 3.886(7) 1_665 ?
W7A O7A 1.724(15) . ?
W7A O19A 1.831(12) . ?
W7A O24A 1.906(13) . ?
W7A O25A 1.929(16) . ?
W7A O31A 1.992(12) . ?
W7A O38A 2.299(13) . ?
W7A K6 3.958(7) 1_665 ?
W8A O8A 1.733(14) . ?
W8A O20A 1.815(11) . ?
W8A O25A 1.927(15) . ?
W8A O26A 1.893(17) . ?
W8A O32A 1.974(12) . ?
W8A O38A 2.297(12) . ?
W9A O9A 1.705(12) . ?
W9A O21A 1.876(10) . ?
W9A O26A 1.950(16) . ?
W9A O27A 1.903(13) . ?
W9A O33A 1.956(12) . ?
W9A O39A 2.289(10) . ?
W10A K5 4.129(15) . ?
W10A O10A 1.719(13) . ?
W10A O28A 1.846(13) . ?
W10A O33A 1.935(12) . ?
W10A O34A 1.917(12) . ?
W10A O36A 1.944(14) . ?
W10A O39A 2.308(10) . ?
W10A K9 3.815(5) 2_666 ?
W11A K5 4.114(13) . ?
W11A O11A 1.718(12) . ?
W11A O29A 1.857(12) . ?
W11A O30A 1.921(13) . ?
W11A O34A 1.906(12) . ?
W11A O35A 1.935(12) . ?
W11A O40A 2.349(11) . ?
W11A K6 3.845(7) 1_665 ?
W12A O12A 1.732(13) . ?
W12A O31A 1.900(15) . ?
W12A O32A 1.911(14) . ?
W12A O35A 1.914(13) . ?
W12A O36A 1.889(14) . ?
W12A O38A 2.265(11) . ?
W12A K6 3.824(8) 1_665 ?
Lu1A O13A 2.336(11) . ?
Lu1A O15A 2.305(10) . ?
Lu1A O16A 2.293(10) . ?
Lu1A O17A 2.286(10) . ?
Lu1A O1LA 2.428(12) . ?
Lu1A O2LA 2.228(10) . ?
Lu1A O3LA 2.288(10) . ?
Lu1A O4LA 2.334(10) . ?
Br1A C6A 1.92(2) . ?
Br2A C16A 1.906(17) . ?
Ge1A O37A 1.703(10) . ?
Ge1A O38A 1.750(11) . ?
Ge1A O39A 1.747(11) . ?
Ge1A O40A 1.713(11) . ?
K1 O11A 2.774(12) . ?
K1 O1W 2.886(14) . ?
K1 O2W 2.739(13) . ?
K1 W8B 3.790(4) 1_665 ?
K1 O8B 2.940(14) 1_665 ?
K1 O32B 3.053(11) 1_665 ?
K1 W9C 3.888(4) 1_655 ?
K1 K9 4.052(7) 2_666 ?
K1 O9C 3.197(11) 1_655 ?
K1 O33C 2.868(12) 1_655 ?
K1 O11W 2.968(19) 1_655 ?
K1 O12W 2.890(12) 2_666 ?
K2 K3 4.516(18) . ?
K2 O26A 2.861(13) . ?
K2 O32A 2.887(19) . ?
K2 O33A 3.002(16) . ?
K2 O36A 3.057(15) . ?
K2 O3W 2.59(3) . ?
K2 O8W 2.98(6) . ?
K2 O9W 3.01(5) . ?
K2 O24W 2.79(3) 2_666 ?
K3 O10A 2.810(17) . ?
K3 O3W 3.22(3) . ?
K3 O4W 3.23(4) . ?
K3 O8W 2.73(6) . ?
K3 W3C 3.911(10) 2_666 ?
K3 W8C 3.866(12) 2_666 ?
K3 K8 4.349(15) 1_655 ?
K3 O3C 2.860(14) 2_666 ?
K3 O8C 3.133(16) 2_666 ?
K3 O20C 3.050(15) 2_666 ?
K3 O13W 2.77(3) 1_655 ?
K4 O3A 2.83(3) . ?
K4 O5W 2.51(7) . ?
K4 O6W 3.09(8) . ?
K4 O10B 3.14(5) 1_565 ?
K5 O22A 2.749(14) . ?
K5 O28A 3.054(18) . ?
K5 O29A 3.062(18) . ?
K5 O34A 3.310(19) . ?
K5 O7W 3.13(5) . ?
K5 W10C 4.002(9) 1_655 ?
K5 K9 3.972(13) 2_666 ?
K5 O10C 2.669(15) 1_655 ?
K5 O17W 2.68(4) 2_666 ?
O10A K9 2.771(14) 2_666 ?
O12A K11 2.77(2) 2_666 ?
O24A K6 2.966(13) 1_665 ?
O30A K6 2.894(14) 1_665 ?
O31A K6 2.935(17) 1_665 ?
O34A K9 3.298(13) 2_666 ?
O35A K6 2.903(15) 1_665 ?
O1LA C1A 1.23(2) . ?
O2LA C3A 1.336(18) . ?
O3LA C13A 1.316(17) . ?
O4LA C18A 1.206(17) . ?
O1W K9 2.868(16) 2_666 ?
O2W K8 2.807(13) 2_666 ?
N1A H1A 1 . ?
N1A C8A 1.52(2) . ?
N1A C9A 1.49(2) . ?
N1A C19A 1.51(2) . ?
N2A H2A 1 . ?
N2A C10A 1.488(19) . ?
N2A C11A 1.51(2) . ?
N2A C20A 1.47(2) . ?
C1A H1AA 0.95 . ?
C1A C2A 1.46(2) . ?
C2A C3A 1.39(2) . ?
C2A C7A 1.42(2) . ?
C3A C4A 1.44(2) . ?
C4A C5A 1.36(2) . ?
C4A C8A 1.45(2) . ?
C5A H5A 0.95 . ?
C5A C6A 1.40(3) . ?
C6A C7A 1.32(3) . ?
C7A H7A 0.95 . ?
C8A H8AA 0.99 . ?
C8A H8AB 0.99 . ?
C9A H9AA 0.99 . ?
C9A H9AB 0.99 . ?
C9A C10A 1.53(2) . ?
C10A H10A 0.99 . ?
C10A H10B 0.99 . ?
C11A H11A 0.99 . ?
C11A H11B 0.99 . ?
C11A C12A 1.48(2) . ?
C12A C13A 1.44(2) . ?
C12A C17A 1.36(2) . ?
C13A C14A 1.41(2) . ?
C14A C15A 1.42(2) . ?
C14A C18A 1.48(2) . ?
C15A H15A 0.95 . ?
C15A C16A 1.35(2) . ?
C16A C17A 1.37(2) . ?
C17A H17A 0.95 . ?
C18A H18A 0.95 . ?
C19A H19A 0.98 . ?
C19A H19B 0.98 . ?
C19A H19C 0.98 . ?
C20A H20A 0.98 . ?
C20A H20B 0.98 . ?
C20A H20C 0.98 . ?
W2B O2B 1.747(12) . ?
W2B O13B 1.772(11) . ?
W2B O14B 1.940(11) . ?
W2B O18B 1.936(13) . ?
W2B O19B 2.065(11) . ?
W2B O37B 2.186(10) . ?
W3B O3B 1.753(11) . ?
W3B O14B 1.937(10) . ?
W3B O15B 1.774(10) . ?
W3B O20B 2.087(10) . ?
W3B O21B 1.963(10) . ?
W3B O37B 2.213(10) . ?
W4B O4B 1.726(11) . ?
W4B O16B 1.771(11) . ?
W4B O22B 1.924(12) . ?
W4B O27B 1.977(10) . ?
W4B O28B 2.102(13) . ?
W4B O39B 2.299(10) . ?
W5B O5B 1.730(12) . ?
W5B O17B 1.760(13) . ?
W5B O22B 1.897(12) . ?
W5B O23B 1.961(12) . ?
W5B O29B 2.092(13) . ?
W5B O40B 2.278(11) . ?
W6B O6B 1.719(13) . ?
W6B O18B 1.877(14) . ?
W6B O23B 1.912(12) . ?
W6B O24B 1.928(11) . ?
W6B O30B 1.910(14) . ?
W6B O40B 2.275(11) . ?
W7B O7B 1.716(12) . ?
W7B O19B 1.819(12) . ?
W7B O24B 1.923(11) . ?
W7B O25B 1.925(11) . ?
W7B O31B 1.965(12) . ?
W7B O38B 2.290(10) . ?
W7B K11 3.761(13) 2_556 ?
W8B K6 3.977(6) . ?
W8B O8B 1.724(11) . ?
W8B O20B 1.814(11) . ?
W8B O25B 1.953(10) . ?
W8B O26B 1.903(11) . ?
W8B O32B 1.983(11) . ?
W8B O38B 2.300(10) . ?
W8B K10 3.971(10) 1_545 ?
W9B O9B 1.718(12) . ?
W9B O21B 1.859(10) . ?
W9B O26B 1.946(11) . ?
W9B O27B 1.905(10) . ?
W9B O33B 1.936(11) . ?
W9B O39B 2.291(10) . ?
W9B K10 4.067(10) 1_545 ?
W10B O10B 1.713(13) . ?
W10B O28B 1.834(13) . ?
W10B O33B 1.938(11) . ?
W10B O34B 1.920(13) . ?
W10B O36B 1.957(11) . ?
W10B O39B 2.313(10) . ?
W10B K10 3.915(9) 1_545 ?
W11B O11B 1.729(13) . ?
W11B O29B 1.856(13) . ?
W11B O30B 1.970(14) . ?
W11B O34B 1.903(13) . ?
W11B O35B 1.933(12) . ?
W11B O40B 2.355(12) . ?
W12B O12B 1.719(13) . ?
W12B O31B 1.915(12) . ?
W12B O32B 1.920(11) . ?
W12B O35B 1.917(12) . ?
W12B O36B 1.898(11) . ?
W12B O38B 2.279(11) . ?
W12B K10 3.782(10) 1_545 ?
Lu1B O13B 2.345(10) . ?
Lu1B O15B 2.305(10) . ?
Lu1B O16B 2.290(11) . ?
Lu1B O17B 2.290(12) . ?
Lu1B O1LB 2.416(12) . ?
Lu1B O2LB 2.255(11) . ?
Lu1B O3LB 2.294(12) . ?
Lu1B O4LB 2.322(10) . ?
Br1B C6B 1.889(19) . ?
Br2B C16B 1.890(19) . ?
Ge1B O37B 1.708(11) . ?
Ge1B O38B 1.741(10) . ?
Ge1B O39B 1.742(10) . ?
Ge1B O40B 1.727(10) . ?
K6 O8B 2.818(14) . ?
K6 O10W 2.85(3) . ?
K6 O35W 3.17(3) 1_545 ?
K6 O36W 2.54(4) 1_545 ?
K7 O7B 2.941(17) . ?
K7 W6C 3.919(11) 2_556 ?
K7 W7C 3.930(11) 2_556 ?
K7 W11C 4.029(10) 2_556 ?
K7 W12C 4.025(12) 2_556 ?
K7 O24C 2.927(14) 2_556 ?
K7 O30C 2.999(15) 2_556 ?
K7 O31C 3.062(15) 2_556 ?
K7 O35C 3.158(16) 2_556 ?
O7B K11 3.11(2) 2_556 ?
O12B K8 2.801(13) 2_556 ?
O25B K11 2.89(2) 2_556 ?
O26B K10 3.048(15) 1_545 ?
O32B K10 2.913(15) 1_545 ?
O33B K10 3.041(14) 1_545 ?
O36B K10 2.903(15) 1_545 ?
O1LB C1B 1.22(2) . ?
O2LB C3B 1.314(19) . ?
O3LB C13B 1.290(18) . ?
O4LB C18B 1.234(19) . ?
O10W K11 2.68(3) 2_556 ?
N1B H1B 1 . ?
N1B C8B 1.56(2) . ?
N1B C9B 1.48(2) . ?
N1B C19B 1.49(2) . ?
N2B H2B 1 . ?
N2B C10B 1.50(2) . ?
N2B C11B 1.50(2) . ?
N2B C20B 1.54(2) . ?
C1B H1BA 0.95 . ?
C1B C2B 1.47(2) . ?
C2B C3B 1.39(2) . ?
C2B C7B 1.43(2) . ?
C3B C4B 1.39(2) . ?
C4B C5B 1.41(3) . ?
C4B C8B 1.48(2) . ?
C5B H5B 0.95 . ?
C5B C6B 1.40(3) . ?
C6B C7B 1.32(2) . ?
C7B H7B 0.95 . ?
C8B H8BA 0.99 . ?
C8B H8BB 0.99 . ?
C9B H9BA 0.99 . ?
C9B H9BB 0.99 . ?
C9B C10B 1.46(2) . ?
C10B H10E 0.99 . ?
C10B H10F 0.99 . ?
C11B H11E 0.99 . ?
C11B H11F 0.99 . ?
C11B C12B 1.49(2) . ?
C12B C13B 1.45(2) . ?
C12B C17B 1.36(2) . ?
C13B C14B 1.42(2) . ?
C14B C15B 1.40(2) . ?
C14B C18B 1.45(2) . ?
C15B H15B 0.95 . ?
C15B C16B 1.35(2) . ?
C16B C17B 1.38(2) . ?
C17B H17B 0.95 . ?
C18B H18B 0.95 . ?
C19B H19G 0.98 . ?
C19B H19H 0.98 . ?
C19B H19I 0.98 . ?
C20B H20G 0.98 . ?
C20B H20H 0.98 . ?
C20B H20I 0.98 . ?
W2C O2C 1.763(11) . ?
W2C O13C 1.766(9) . ?
W2C O14C 1.954(10) . ?
W2C O18C 1.958(10) . ?
W2C O19C 2.094(10) . ?
W2C O37C 2.214(10) . ?
W3C O3C 1.747(10) . ?
W3C O14C 1.941(10) . ?
W3C O15C 1.768(9) . ?
W3C O20C 2.092(9) . ?
W3C O21C 1.935(10) . ?
W3C O37C 2.190(9) . ?
W4C O4C 1.732(11) . ?
W4C O16C 1.761(10) . ?
W4C O22C 1.949(11) . ?
W4C O27C 1.964(10) . ?
W4C O28C 2.094(10) . ?
W4C O39C 2.291(9) . ?
W5C O5C 1.735(10) . ?
W5C O17C 1.760(9) . ?
W5C O22C 1.882(11) . ?
W5C O23C 1.987(11) . ?
W5C O29C 2.092(10) . ?
W5C O40C 2.287(10) . ?
W6C O6C 1.698(12) . ?
W6C O18C 1.879(10) . ?
W6C O23C 1.915(10) . ?
W6C O24C 1.937(9) . ?
W6C O30C 1.949(10) . ?
W6C O40C 2.284(11) . ?
W7C O7C 1.703(11) . ?
W7C O19C 1.820(10) . ?
W7C O24C 1.907(10) . ?
W7C O25C 1.969(11) . ?
W7C O31C 1.972(10) . ?
W7C O38C 2.313(10) . ?
W8C K8 3.819(4) 2_566 ?
W8C K9 4.134(4) . ?
W8C O8C 1.724(10) . ?
W8C O20C 1.831(10) . ?
W8C O25C 1.913(11) . ?
W8C O26C 1.917(10) . ?
W8C O32C 1.978(9) . ?
W8C O38C 2.293(9) . ?
W9C K8 3.787(4) 2_566 ?
W9C K10 4.012(9) . ?
W9C O9C 1.727(11) . ?
W9C O21C 1.884(10) . ?
W9C O26C 1.932(10) . ?
W9C O27C 1.910(9) . ?
W9C O33C 1.929(10) . ?
W9C O39C 2.269(9) . ?
W10C K9 3.697(4) 2_566 ?
W10C O10C 1.713(10) . ?
W10C O28C 1.852(10) . ?
W10C O33C 1.925(11) . ?
W10C O34C 1.895(11) . ?
W10C O36C 1.947(10) . ?
W10C O39C 2.320(9) . ?
W11C O11C 1.709(10) . ?
W11C O29C 1.845(10) . ?
W11C O30C 1.904(11) . ?
W11C O34C 1.922(11) . ?
W11C O35C 1.958(10) . ?
W11C O40C 2.349(10) . ?
W12C K9 4.086(6) 2_566 ?
W12C O12C 1.726(10) . ?
W12C O31C 1.905(10) . ?
W12C O32C 1.924(10) . ?
W12C O35C 1.875(10) . ?
W12C O36C 1.901(10) . ?
W12C O38C 2.265(9) . ?
Lu1C O13C 2.318(11) . ?
Lu1C O15C 2.353(10) . ?
Lu1C O16C 2.291(11) . ?
Lu1C O17C 2.294(10) . ?
Lu1C O1LC 2.329(11) . ?
Lu1C O2LC 2.299(9) . ?
Lu1C O3LC 2.243(10) . ?
Lu1C O4LC 2.472(11) . ?
Br1C C6C 1.890(18) . ?
Br2C C16C 1.924(19) . ?
Ge1C O37C 1.718(9) . ?
Ge1C O38C 1.744(9) . ?
Ge1C O39C 1.742(9) . ?
Ge1C O40C 1.729(10) . ?
K8 O8C 3.005(12) 2_566 ?
K8 O9C 2.933(11) 2_566 ?
K8 O12C 2.718(10) . ?
K8 O26C 3.000(11) 2_566 ?
K8 O12W 3.299(11) . ?
K8 O13W 2.85(2) . ?
K9 O8C 2.762(11) . ?
K9 O10C 2.832(11) 2_566 ?
K9 O36C 3.041(11) 2_566 ?
K9 O12W 2.860(11) . ?
K9 O17W 2.75(3) . ?
K10 O9C 2.841(14) . ?
K10 O11W 2.87(2) . ?
K10 O14W 3.27(2) . ?
K10 O15W 3.42(3) . ?
K10 O16W 3.08(3) . ?
K11 O7C 2.663(17) . ?
K12 O22C 3.037(16) . ?
K12 O28C 3.092(18) . ?
K12 O29C 2.992(18) . ?
K12 O34C 3.053(16) . ?
K12 O18W 2.93(4) . ?
K12 O19W 2.89(5) . ?
O1LC C1C 1.244(19) . ?
O2LC C3C 1.291(18) . ?
O3LC C13C 1.313(18) . ?
O4LC C18C 1.210(19) . ?
N1C H1C 1 . ?
N1C C8C 1.53(2) . ?
N1C C9C 1.499(19) . ?
N1C C19C 1.48(2) . ?
N2C H2C 1 . ?
N2C C10C 1.50(2) . ?
N2C C11C 1.51(2) . ?
N2C C20C 1.47(2) . ?
C1C H1CA 0.95 . ?
C1C C2C 1.40(2) . ?
C2C C3C 1.43(2) . ?
C2C C7C 1.44(2) . ?
C3C C4C 1.45(2) . ?
C4C C5C 1.35(2) . ?
C4C C8C 1.48(2) . ?
C5C H5C 0.95 . ?
C5C C6C 1.41(2) . ?
C6C C7C 1.36(2) . ?
C7C H7C 0.95 . ?
C8C H8CA 0.99 . ?
C8C H8CB 0.99 . ?
C9C H9CA 0.99 . ?
C9C H9CB 0.99 . ?
C9C C10C 1.53(2) . ?
C10C H10C 0.99 . ?
C10C H10D 0.99 . ?
C11C H11C 0.99 . ?
C11C H11D 0.99 . ?
C11C C12C 1.49(2) . ?
C12C C13C 1.41(2) . ?
C12C C17C 1.36(2) . ?
C13C C14C 1.43(2) . ?
C14C C15C 1.41(2) . ?
C14C C18C 1.42(2) . ?
C15C H15C 0.95 . ?
C15C C16C 1.35(2) . ?
C16C C17C 1.40(2) . ?
C17C H17C 0.95 . ?
C18C H18C 0.95 . ?
C19C H19D 0.98 . ?
C19C H19E 0.98 . ?
C19C H19F 0.98 . ?
C20C H20D 0.98 . ?
C20C H20E 0.98 . ?
C20C H20F 0.98 . ?
O27W O27W 1.17(2) 2_677 ?
O35W O36W 1.44(5) . ?

loop_
_geom_torsion_atom_site_label_1
_geom_torsion_atom_site_label_2
_geom_torsion_atom_site_label_3
_geom_torsion_atom_site_label_4
_geom_torsion
_geom_torsion_site_symmetry_1
_geom_torsion_site_symmetry_2
_geom_torsion_site_symmetry_3
_geom_torsion_site_symmetry_4
_geom_torsion_publ_flag
Lu1A O1LA C1A C2A 14(3) . . . . ?
Lu1A O2LA C3A C2A -36(2) . . . . ?
Lu1A O2LA C3A C4A 144.8(12) . . . . ?
Lu1A O3LA C13A C12A 159.7(10) . . . . ?
Lu1A O3LA C13A C14A -20(2) . . . . ?
Lu1A O4LA C18A C14A 19(2) . . . . ?
Br1A C6A C7A C2A 178.4(13) . . . . ?
Br2A C16A C17A C12A -176.0(12) . . . . ?
K1 W8B O8B K6 -141.1(9) 1_445 . . . ?
K1 W8B O20B W3B 156.8(9) 1_445 . . . ?
K1 W9C O9C K8 -85.1(4) 1_455 . . 2_566 ?
K1 W9C O9C K10 96.6(6) 1_455 . . . ?
K1 W9C O21C W3C -110.6(15) 1_455 . . . ?
K3 W3C O15C Lu1C -163.9(4) 2_666 . . . ?
K3 W8C O8C K8 -93.2(5) 2_666 . . 2_566 ?
K3 W8C O8C K9 121.2(9) 2_666 . . . ?
K3 W8C O20C W3C 130.5(14) 2_666 . . . ?
K4 W3A O15A Lu1A 158.3(9) . . . . ?
K5 W4A O16A Lu1A 10.6(17) . . . . ?
K5 W5A O17A Lu1A -5.7(18) . . . . ?
K5 W10A O10A K3 125.6(10) . . . . ?
K5 W10A O10A K9 -38.6(6) . . . 2_666 ?
K5 W10A O28A W4A 108.2(8) . . . . ?
K5 W11A O11A K1 120.7(17) . . . . ?
K5 W11A O29A W5A -108.1(8) . . . . ?
K5 W10C O10C K9 -107.9(9) 1_455 . . 2_566 ?
K5 W10C O28C W4C 156.2(5) 1_455 . . . ?
K5 W10C O28C K12 43.4(5) 1_455 . . . ?
K5 W10C O34C W11C 132.5(13) 1_455 . . . ?
K5 W10C O34C K12 -73.1(4) 1_455 . . . ?
O2A W2A O13A Lu1A 171.8(7) . . . . ?
O3A W3A O15A Lu1A -166.1(7) . . . . ?
O4A W4A O16A Lu1A 94.7(14) . . . . ?
O5A W5A O17A Lu1A -90.4(15) . . . . ?
O6A W6A O18A W2A 128.0(18) . . . . ?
O7A W7A O19A W2A -120.7(17) . . . . ?
O8A W8A O20A W3A 127.1(17) . . . . ?
O8A W8A O26A W9A -125.4(13) . . . . ?
O8A W8A O26A K2 67.5(6) . . . . ?
O9A W9A O21A W3A -137.0(17) . . . . ?
O10A W10A O28A W4A -173.8(6) . . . . ?
O10A W10A O28A K5 78.0(6) . . . . ?
O11A W11A O29A W5A 171.6(7) . . . . ?
O11A W11A O29A K5 -80.3(6) . . . . ?
O12A W12A O36A W10A 122.2(15) . . . . ?
O12A W12A O36A K2 -73.3(7) . . . . ?
O14A W2A O13A Lu1A 71.0(7) . . . . ?
O14A W3A O3A K4 128.8(15) . . . . ?
O14A W3A O15A Lu1A -65.3(8) . . . . ?
O15A W3A O3A K4 -131.0(15) . . . . ?
O18A W2A O13A Lu1A -87.0(7) . . . . ?
O19A W2A O13A Lu1A -17(2) . . . . ?
O20A W3A O3A K4 43.2(16) . . . . ?
O20A W3A O15A Lu1A 34(2) . . . . ?
O20A W8A O26A W9A -21.8(13) . . . . ?
O20A W8A O26A K2 171.0(6) . . . . ?
O21A W3A O3A K4 -36.1(16) . . . . ?
O21A W3A O15A Lu1A 93.1(7) . . . . ?
O22A W4A O16A Lu1A -9.4(15) . . . . ?
O22A W5A O17A Lu1A 13.0(15) . . . . ?
O23A W5A O17A Lu1A 169.4(15) . . . . ?
O23A W6A O18A W2A -132.7(17) . . . . ?
O24A W6A O18A W2A 26.8(17) . . . . ?
O24A W7A O19A W2A -19.0(17) . . . . ?
O25A W7A O19A W2A 138.8(17) . . . . ?
O25A W8A O20A W3A -130.4(17) . . . . ?
O25A W8A O26A W9A 72(2) . . . . ?
O25A W8A O26A K2 -94.9(14) . . . . ?
O26A W8A O20A W3A 27.9(17) . . . . ?
O26A W9A O21A W3A -35.2(16) . . . . ?
O27A W4A O16A Lu1A -165.1(14) . . . . ?
O27A W9A O21A W3A 123.4(16) . . . . ?
O28A W4A O16A Lu1A -91.9(19) . . . . ?
O28A W10A O10A K3 83.6(10) . . . . ?
O28A W10A O10A K9 -80.6(7) . . . 2_666 ?
O29A W5A O17A Lu1A 92(2) . . . . ?
O29A W11A O11A K1 164.0(16) . . . . ?
O30A W6A O18A W2A -49(3) . . . . ?
O30A W11A O11A K1 -104.5(17) . . . . ?
O30A W11A O29A W5A 73.5(7) . . . . ?
O30A W11A O29A K5 -178.4(5) . . . . ?
O31A W7A O19A W2A 56(3) . . . . ?
O31A W12A O12A K11 28.6(17) . . . 2_666 ?
O31A W12A O36A W10A -50(2) . . . . ?
O31A W12A O36A K2 114.1(14) . . . . ?
O32A W8A O20A W3A -47(3) . . . . ?
O32A W8A O26A W9A 136.5(14) . . . . ?
O32A W8A O26A K2 -30.7(6) . . . . ?
O32A W12A O12A K11 120.5(16) . . . 2_666 ?
O32A W12A O36A W10A -137.0(15) . . . . ?
O32A W12A O36A K2 27.5(5) . . . . ?
O33A W9A O21A W3A 36(3) . . . . ?
O33A W10A O10A K3 -8.7(11) . . . . ?
O33A W10A O10A K9 -172.9(7) . . . 2_666 ?
O33A W10A O28A W4A -74.0(6) . . . . ?
O33A W10A O28A K5 177.8(6) . . . . ?
O34A W10A O10A K3 177.0(9) . . . . ?
O34A W10A O10A K9 12.8(8) . . . 2_666 ?
O34A W10A O28A W4A 85.5(6) . . . . ?
O34A W10A O28A K5 -22.7(6) . . . . ?
O34A W11A O11A K1 68.9(18) . . . . ?
O34A W11A O29A W5A -84.8(7) . . . . ?
O34A W11A O29A K5 23.3(5) . . . . ?
O35A W11A O11A K1 -17.6(18) . . . . ?
O35A W11A O29A W5A -4.6(17) . . . . ?
O35A W11A O29A K5 103.5(13) . . . . ?
O35A W12A O12A K11 -61.6(17) . . . 2_666 ?
O35A W12A O36A W10A 21.4(15) . . . . ?
O35A W12A O36A K2 -174.1(5) . . . . ?
O36A W10A O10A K3 -97.9(10) . . . . ?
O36A W10A O10A K9 97.9(7) . . . 2_666 ?
O36A W10A O28A W4A 10.1(16) . . . . ?
O36A W10A O28A K5 -98.1(12) . . . . ?
O36A W12A O12A K11 -148.5(15) . . . 2_666 ?
O37A W2A O13A Lu1A -2.5(7) . . . . ?
O37A W3A O15A Lu1A 7.3(7) . . . . ?
O37A Ge1A O38A W7A 57.3(8) . . . . ?
O37A Ge1A O38A W8A -57.6(8) . . . . ?
O37A Ge1A O38A W12A -179.9(7) . . . . ?
O37A Ge1A O39A W4A -58.1(7) . . . . ?
O37A Ge1A O39A W9A 58.6(7) . . . . ?
O37A Ge1A O39A W10A 179.4(6) . . . . ?
O37A Ge1A O40A W5A 58.6(7) . . . . ?
O37A Ge1A O40A W6A -58.8(7) . . . . ?
O37A Ge1A O40A W11A 179.2(6) . . . . ?
O38A W7A O19A W2A 66.3(17) . . . . ?
O38A W8A O20A W3A -57.8(16) . . . . ?
O38A W8A O26A W9A 64.9(13) . . . . ?
O38A W8A O26A K2 -102.2(5) . . . . ?
O38A W12A O36A W10A -63.8(15) . . . . ?
O38A W12A O36A K2 100.7(4) . . . . ?
O38A Ge1A O37A W2A -64.0(8) . . . . ?
O38A Ge1A O37A W3A 64.5(8) . . . . ?
O38A Ge1A O39A W4A -179.9(5) . . . . ?
O38A Ge1A O39A W9A -63.2(7) . . . . ?
O38A Ge1A O39A W10A 57.6(8) . . . . ?
O38A Ge1A O40A W5A 179.9(6) . . . . ?
O38A Ge1A O40A W6A 62.5(7) . . . . ?
O38A Ge1A O40A W11A -59.5(8) . . . . ?
O39A W4A O16A Lu1A -93.5(14) . . . . ?
O39A W9A O21A W3A 51.0(16) . . . . ?
O39A W10A O28A W4A -1.1(5) . . . . ?
O39A W10A O28A K5 -109.2(6) . . . . ?
O39A Ge1A O37A W2A 176.1(6) . . . . ?
O39A Ge1A O37A W3A -55.4(8) . . . . ?
O39A Ge1A O38A W7A 179.7(6) . . . . ?
O39A Ge1A O38A W8A 64.8(8) . . . . ?
O39A Ge1A O38A W12A -57.5(8) . . . . ?
O39A Ge1A O40A W5A -64.5(7) . . . . ?
O39A Ge1A O40A W6A 178.1(5) . . . . ?
O39A Ge1A O40A W11A 56.1(7) . . . . ?
O40A W5A O17A Lu1A 97.0(15) . . . . ?
O40A W6A O18A W2A -59.1(17) . . . . ?
O40A W11A O11A K1 -127(3) . . . . ?
O40A W11A O29A W5A 1.4(5) . . . . ?
O40A W11A O29A K5 109.5(5) . . . . ?
O40A Ge1A O37A W2A 55.0(8) . . . . ?
O40A Ge1A O37A W3A -176.4(6) . . . . ?
O40A Ge1A O38A W7A -64.3(7) . . . . ?
O40A Ge1A O38A W8A -179.2(6) . . . . ?
O40A Ge1A O38A W12A 58.5(9) . . . . ?
O40A Ge1A O39A W4A 64.9(6) . . . . ?
O40A Ge1A O39A W9A -178.4(5) . . . . ?
O40A Ge1A O39A W10A -57.7(7) . . . . ?
O1LA C1A C2A C3A 4(3) . . . . ?
O1LA C1A C2A C7A -172.2(17) . . . . ?
O2LA C3A C4A C5A 179.9(14) . . . . ?
O2LA C3A C4A C8A 2(2) . . . . ?
O3LA C13A C14A C15A -179.6(13) . . . . ?
O3LA C13A C14A C18A -10(2) . . . . ?
N1A C9A C10A N2A -95.8(17) . . . . ?
N2A C11A C12A C13A -44(2) . . . . ?
N2A C11A C12A C17A 142.6(15) . . . . ?
C1A C2A C3A O2LA 5(3) . . . . ?
C1A C2A C3A C4A -175.6(15) . . . . ?
C1A C2A C7A C6A 177.5(18) . . . . ?
C2A C3A C4A C5A 1(2) . . . . ?
C2A C3A C4A C8A -177.6(15) . . . . ?
C3A C2A C7A C6A 2(3) . . . . ?
C3A C4A C5A C6A -3(3) . . . . ?
C3A C4A C8A N1A -50(2) . . . . ?
C4A C5A C6A Br1A -177.4(13) . . . . ?
C4A C5A C6A C7A 5(3) . . . . ?
C5A C4A C8A N1A 131.6(16) . . . . ?
C5A C6A C7A C2A -4(3) . . . . ?
C7A C2A C3A O2LA -179.0(15) . . . . ?
C7A C2A C3A C4A 0(2) . . . . ?
C8A N1A C9A C10A -65.3(17) . . . . ?
C8A C4A C5A C6A 175.0(17) . . . . ?
C9A N1A C8A C4A 165.2(13) . . . . ?
C10A N2A C11A C12A -70.2(18) . . . . ?
C11A N2A C10A C9A 174.4(14) . . . . ?
C11A C12A C13A O3LA 10(2) . . . . ?
C11A C12A C13A C14A -169.6(14) . . . . ?
C11A C12A C17A C16A 168.1(15) . . . . ?
C12A C13A C14A C15A 0(2) . . . . ?
C12A C13A C14A C18A 170.2(13) . . . . ?
C13A C12A C17A C16A -5(2) . . . . ?
C13A C14A C15A C16A -4(2) . . . . ?
C13A C14A C18A O4LA 10(2) . . . . ?
C14A C15A C16A Br2A -179.4(11) . . . . ?
C14A C15A C16A C17A 3(2) . . . . ?
C15A C14A C18A O4LA -179.6(15) . . . . ?
C15A C16A C17A C12A 2(3) . . . . ?
C17A C12A C13A O3LA -176.0(13) . . . . ?
C17A C12A C13A C14A 4(2) . . . . ?
C18A C14A C15A C16A -173.8(14) . . . . ?
C19A N1A C8A C4A -70.3(18) . . . . ?
C19A N1A C9A C10A 170.7(14) . . . . ?
C20A N2A C10A C9A -63.4(18) . . . . ?
C20A N2A C11A C12A 164.2(14) . . . . ?
Lu1B O1LB C1B C2B 13(3) . . . . ?
Lu1B O2LB C3B C2B -32(3) . . . . ?
Lu1B O2LB C3B C4B 146.3(13) . . . . ?
Lu1B O3LB C13B C12B 156.7(11) . . . . ?
Lu1B O3LB C13B C14B -25(2) . . . . ?
Lu1B O4LB C18B C14B 19(3) . . . . ?
Br1B C6B C7B C2B -177.3(14) . . . . ?
Br2B C16B C17B C12B -175.5(13) . . . . ?
K6 W6A O18A W2A 31(2) 1_665 . . . ?
K6 W7A O19A W2A -22(2) 1_665 . . . ?
K6 W11A O11A K1 -60.6(17) 1_665 . . . ?
K6 W11A O29A W5A 81.5(7) 1_665 . . . ?
K6 W11A O29A K5 -170.4(3) 1_665 . . . ?
K6 W12A O12A K11 -17.1(15) 1_665 . . 2_666 ?
K6 W12A O36A W10A 30.1(17) 1_665 . . . ?
K6 W12A O36A K2 -165.4(2) 1_665 . . . ?
K6 W8B O8B K1 141.1(9) . . . 1_445 ?
K6 W8B O20B W3B 140.0(14) . . . . ?
K7 W6C O18C W2C 45.7(18) 2_556 . . . ?
K7 W7C O19C W2C -32.7(16) 2_556 . . . ?
K7 W11C O29C W5C 80.4(8) 2_556 . . . ?
K7 W11C O29C K12 -164.7(4) 2_556 . . . ?
K7 W12C O12C K8 -91.6(9) 2_556 . . . ?
K7 W12C O35C W11C 164.7(17) 2_556 . . . ?
O2B W2B O13B Lu1B 171.6(8) . . . . ?
O3B W3B O15B Lu1B -166.3(7) . . . . ?
O4B W4B O16B Lu1B 98.3(14) . . . . ?
O5B W5B O17B Lu1B -90.2(15) . . . . ?
O5B W5B O22B W4B 122.8(11) . . . . ?
O6B W6B O18B W2B 125.5(19) . . . . ?
O7B W7B O19B W2B -127.5(13) . . . . ?
O8B W8B O20B W3B 128.1(13) . . . . ?
O9B W9B O21B W3B -136.2(16) . . . . ?
O10B W10B O28B W4B -172.9(8) . . . . ?
O11B W11B O29B W5B 172.8(9) . . . . ?
O12B W12B O36B W10B 122.5(14) . . . . ?
O12B W12B O36B K10 -68.0(6) . . . 1_545 ?
O14B W2B O13B Lu1B 71.0(8) . . . . ?
O14B W3B O15B Lu1B -65.9(7) . . . . ?
O17B W5B O22B W4B 16.6(11) . . . . ?
O18B W2B O13B Lu1B -86.2(8) . . . . ?
O19B W2B O13B Lu1B -18(2) . . . . ?
O19B W7B O7B K7 152.4(7) . . . . ?
O19B W7B O7B K11 -68.3(6) . . . 2_556 ?
O20B W3B O15B Lu1B 30.2(19) . . . . ?
O20B W8B O8B K1 159.4(4) . . . 1_445 ?
O20B W8B O8B K6 18.3(8) . . . . ?
O21B W3B O15B Lu1B 92.7(7) . . . . ?
O22B W4B O16B Lu1B -5.0(14) . . . . ?
O22B W5B O17B Lu1B 11.9(15) . . . . ?
O23B W5B O17B Lu1B 168.7(15) . . . . ?
O23B W5B O22B W4B -85.8(17) . . . . ?
O23B W6B O18B W2B -134.3(19) . . . . ?
O24B W6B O18B W2B 25.6(19) . . . . ?
O24B W7B O7B K7 60.1(8) . . . . ?
O24B W7B O7B K11 -160.6(6) . . . 2_556 ?
O24B W7B O19B W2B -24.6(13) . . . . ?
O25B W7B O7B K7 -114.0(8) . . . . ?
O25B W7B O7B K11 25.3(7) . . . 2_556 ?
O25B W7B O19B W2B 134.2(13) . . . . ?
O25B W8B O8B K1 66.2(5) . . . 1_445 ?
O25B W8B O8B K6 -74.9(7) . . . . ?
O25B W8B O20B W3B -133.6(14) . . . . ?
O26B W8B O8B K1 -108.1(5) . . . 1_445 ?
O26B W8B O8B K6 110.8(6) . . . . ?
O26B W8B O20B W3B 24.9(14) . . . . ?
O26B W9B O21B W3B -36.2(16) . . . . ?
O27B W4B O16B Lu1B -161.4(14) . . . . ?
O27B W9B O21B W3B 122.7(16) . . . . ?
O28B W4B O16B Lu1B -87(2) . . . . ?
O28B W10B O10B K4 -129.5(16) . . . 1_545 ?
O29B W5B O17B Lu1B 90(2) . . . . ?
O29B W5B O22B W4B -143.8(11) . . . . ?
O30B W6B O18B W2B -47(3) . . . . ?
O30B W11B O29B W5B 72.6(8) . . . . ?
O31B W7B O7B K7 -27.5(8) . . . . ?
O31B W7B O7B K11 111.8(6) . . . 2_556 ?
O31B W7B O19B W2B 52(2) . . . . ?
O31B W12B O12B K8 -46.2(10) . . . 2_556 ?
O31B W12B O36B W10B -56(2) . . . . ?
O31B W12B O36B K10 113.8(12) . . . 1_545 ?
O32B W8B O8B K1 -20.1(5) . . . 1_445 ?
O32B W8B O8B K6 -161.2(6) . . . . ?
O32B W8B O20B W3B -53(2) . . . . ?
O32B W12B O12B K8 43.9(10) . . . 2_556 ?
O32B W12B O36B W10B -137.3(14) . . . . ?
O32B W12B O36B K10 32.2(5) . . . 1_545 ?
O33B W9B O21B W3B 31(2) . . . . ?
O33B W10B O10B K4 137.6(16) . . . 1_545 ?
O33B W10B O28B W4B -72.9(7) . . . . ?
O34B W10B O10B K4 -37.5(17) . . . 1_545 ?
O34B W10B O28B W4B 85.5(7) . . . . ?
O34B W11B O29B W5B -85.4(8) . . . . ?
O35B W11B O29B W5B -6(2) . . . . ?
O35B W12B O12B K8 -136.6(9) . . . 2_556 ?
O35B W12B O36B W10B 21.5(14) . . . . ?
O35B W12B O36B K10 -169.0(6) . . . 1_545 ?
O36B W10B O10B K4 49.6(17) . . . 1_545 ?
O36B W10B O28B W4B 9.5(19) . . . . ?
O36B W12B O12B K8 134.4(9) . . . 2_556 ?
O37B W2B O13B Lu1B -2.0(7) . . . . ?
O37B W3B O15B Lu1B 6.0(6) . . . . ?
O37B Ge1B O38B W7B 57.2(7) . . . . ?
O37B Ge1B O38B W8B -59.2(7) . . . . ?
O37B Ge1B O38B W12B 179.8(5) . . . . ?
O37B Ge1B O39B W4B -59.6(7) . . . . ?
O37B Ge1B O39B W9B 57.6(7) . . . . ?
O37B Ge1B O39B W10B 178.0(5) . . . . ?
O37B Ge1B O40B W5B 61.2(8) . . . . ?
O37B Ge1B O40B W6B -59.3(7) . . . . ?
O37B Ge1B O40B W11B -178.0(5) . . . . ?
O38B W7B O7B K7 -69(3) . . . . ?
O38B W7B O7B K11 70(3) . . . 2_556 ?
O38B W7B O19B W2B 60.8(13) . . . . ?
O38B W8B O8B K1 24(3) . . . 1_445 ?
O38B W8B O8B K6 -117(2) . . . . ?
O38B W8B O20B W3B -61.0(13) . . . . ?
O38B W12B O36B W10B -63.2(14) . . . . ?
O38B W12B O36B K10 106.3(5) . . . 1_545 ?
O38B Ge1B O37B W2B -65.4(7) . . . . ?
O38B Ge1B O37B W3B 67.3(7) . . . . ?
O38B Ge1B O39B W4B -179.9(5) . . . . ?
O38B Ge1B O39B W9B -62.6(7) . . . . ?
O38B Ge1B O39B W10B 57.7(7) . . . . ?
O38B Ge1B O40B W5B -179.6(6) . . . . ?
O38B Ge1B O40B W6B 59.9(8) . . . . ?
O38B Ge1B O40B W11B -58.8(8) . . . . ?
O39B W4B O16B Lu1B -89.5(14) . . . . ?
O39B W9B O21B W3B 49.7(16) . . . . ?
O39B W10B O28B W4B -0.5(6) . . . . ?
O39B Ge1B O37B W2B 174.7(6) . . . . ?
O39B Ge1B O37B W3B -52.6(7) . . . . ?
O39B Ge1B O38B W7B 179.8(5) . . . . ?
O39B Ge1B O38B W8B 63.4(7) . . . . ?
O39B Ge1B O38B W12B -57.6(7) . . . . ?
O39B Ge1B O40B W5B -62.7(8) . . . . ?
O39B Ge1B O40B W6B 176.9(6) . . . . ?
O39B Ge1B O40B W11B 58.2(7) . . . . ?
O40B W5B O17B Lu1B 96.7(15) . . . . ?
O40B W5B O22B W4B -71.9(11) . . . . ?
O40B W6B O18B W2B -61.6(19) . . . . ?
O40B W11B O29B W5B 0.9(6) . . . . ?
O40B Ge1B O37B W2B 53.5(8) . . . . ?
O40B Ge1B O37B W3B -173.8(6) . . . . ?
O40B Ge1B O38B W7B -63.2(7) . . . . ?
O40B Ge1B O38B W8B -179.6(6) . . . . ?
O40B Ge1B O38B W12B 59.4(7) . . . . ?
O40B Ge1B O39B W4B 63.0(7) . . . . ?
O40B Ge1B O39B W9B -179.8(5) . . . . ?
O40B Ge1B O39B W10B -59.4(7) . . . . ?
O1LB C1B C2B C3B 7(3) . . . . ?
O1LB C1B C2B C7B -175.6(17) . . . . ?
O2LB C3B C4B C5B -177.6(17) . . . . ?
O2LB C3B C4B C8B 2(3) . . . . ?
O3LB C13B C14B C15B -179.7(15) . . . . ?
O3LB C13B C14B C18B -8(2) . . . . ?
N1B C9B C10B N2B -94.1(17) . . . . ?
N2B C11B C12B C13B -44(2) . . . . ?
N2B C11B C12B C17B 141.6(16) . . . . ?
C1B C2B C3B O2LB 1(3) . . . . ?
C1B C2B C3B C4B -176.9(17) . . . . ?
C1B C2B C7B C6B 176.4(18) . . . . ?
C2B C3B C4B C5B 0(3) . . . . ?
C2B C3B C4B C8B -179.7(17) . . . . ?
C3B C2B C7B C6B -6(3) . . . . ?
C3B C4B C5B C6B -6(3) . . . . ?
C3B C4B C8B N1B -50(2) . . . . ?
C4B C5B C6B Br1B -176.6(15) . . . . ?
C4B C5B C6B C7B 6(3) . . . . ?
C5B C4B C8B N1B 130.4(18) . . . . ?
C5B C6B C7B C2B 0(3) . . . . ?
C7B C2B C3B O2LB -176.5(16) . . . . ?
C7B C2B C3B C4B 6(3) . . . . ?
C8B N1B C9B C10B -65.4(18) . . . . ?
C8B C4B C5B C6B 173.9(18) . . . . ?
C9B N1B C8B C4B 163.7(14) . . . . ?
C10B N2B C11B C12B -72.3(18) . . . . ?
C11B N2B C10B C9B 174.1(14) . . . . ?
C11B C12B C13B O3LB 10(2) . . . . ?
C11B C12B C13B C14B -168.1(15) . . . . ?
C11B C12B C17B C16B 168.3(16) . . . . ?
C12B C13B C14B C15B -2(2) . . . . ?
C12B C13B C14B C18B 170.3(14) . . . . ?
C13B C12B C17B C16B -6(3) . . . . ?
C13B C14B C15B C16B -3(3) . . . . ?
C13B C14B C18B O4LB 11(3) . . . . ?
C14B C15B C16B Br2B -179.8(13) . . . . ?
C14B C15B C16B C17B 4(3) . . . . ?
C15B C14B C18B O4LB -177.1(16) . . . . ?
C15B C16B C17B C12B 1(3) . . . . ?
C17B C12B C13B O3LB -175.7(15) . . . . ?
C17B C12B C13B C14B 6(2) . . . . ?
C18B C14B C15B C16B -175.5(16) . . . . ?
C19B N1B C8B C4B -72.0(17) . . . . ?
C19B N1B C9B C10B 171.0(15) . . . . ?
C20B N2B C10B C9B -63.4(18) . . . . ?
C20B N2B C11B C12B 164.3(15) . . . . ?
Lu1C O1LC C1C C2C -21(3) . . . . ?
Lu1C O2LC C3C C2C 27(2) . . . . ?
Lu1C O2LC C3C C4C -155.9(11) . . . . ?
Lu1C O3LC C13C C12C -145.5(12) . . . . ?
Lu1C O3LC C13C C14C 34(2) . . . . ?
Lu1C O4LC C18C C14C -11(3) . . . . ?
Br1C C6C C7C C2C 179.1(13) . . . . ?
Br2C C16C C17C C12C 179.5(13) . . . . ?
K8 W8C O8C K3 93.2(5) 2_566 . . 2_666 ?
K8 W8C O8C K9 -145.6(9) 2_566 . . . ?
K8 W8C O20C K3 -55.2(4) 2_566 . . 2_666 ?
K8 W8C O20C W3C 75.3(12) 2_566 . . . ?
K8 W9C O9C K1 85.1(4) 2_566 . . 1_455 ?
K8 W9C O9C K10 -178.2(8) 2_566 . . . ?
K8 W9C O21C W3C -82.4(16) 2_566 . . . ?
K9 W10A O10A K3 164.2(15) 2_666 . . . ?
K9 W10A O28A W4A 145.4(5) 2_666 . . . ?
K9 W10A O28A K5 37.2(5) 2_666 . . . ?
K9 W8C O8C K3 -121.2(9) . . . 2_666 ?
K9 W8C O8C K8 145.6(9) . . . 2_566 ?
K9 W8C O20C K3 21.6(5) . . . 2_666 ?
K9 W8C O20C W3C 152.1(10) . . . . ?
K9 W10C O10C K5 107.9(9) 2_566 . . 1_455 ?
K9 W10C O28C W4C -146.6(3) 2_566 . . . ?
K9 W10C O28C K12 100.6(6) 2_566 . . . ?
K9 W10C O34C W11C 82.6(12) 2_566 . . . ?
K9 W10C O34C K12 -123.0(4) 2_566 . . . ?
K9 W12C O12C K8 120.5(10) 2_566 . . . ?
K9 W12C O35C K7 132.7(3) 2_566 . . 2_556 ?
K9 W12C O35C W11C -62.6(15) 2_566 . . . ?
K10 W8B O8B K1 -63.0(4) 1_545 . . 1_445 ?
K10 W8B O8B K6 156.0(6) 1_545 . . . ?
K10 W8B O20B W3B 29.3(17) 1_545 . . . ?
K10 W9B O21B W3B -40.5(18) 1_545 . . . ?
K10 W10B O10B K4 91.0(16) 1_545 . . 1_545 ?
K10 W10B O28B W4B -82.4(9) 1_545 . . . ?
K10 W12B O12B K8 89.8(9) 1_545 . . 2_556 ?
K10 W12B O36B W10B -169.5(17) 1_545 . . . ?
K10 W9C O9C K1 -96.6(6) . . . 1_455 ?
K10 W9C O9C K8 178.2(8) . . . 2_566 ?
K10 W9C O21C W3C -169.2(15) . . . . ?
K11 W7B O7B K7 -139.3(10) 2_556 . . . ?
K11 W7B O19B W2B -177.7(14) 2_556 . . . ?
O2C W2C O13C Lu1C 166.0(7) . . . . ?
O3C W3C O15C Lu1C -171.4(7) . . . . ?
O4C W4C O16C Lu1C 90.9(15) . . . . ?
O5C W5C O17C Lu1C -93.0(13) . . . . ?
O5C W5C O22C W4C 123.1(9) . . . . ?
O5C W5C O22C K12 -63.0(6) . . . . ?
O6C W6C O18C W2C 136.9(15) . . . . ?
O7C W7C O19C W2C -125.8(13) . . . . ?
O8C W8C O20C K3 -5.1(6) . . . 2_666 ?
O8C W8C O20C W3C 125.4(12) . . . . ?
O9C W9C O21C W3C -130.7(16) . . . . ?
O10C W10C O28C W4C -172.8(6) . . . . ?
O10C W10C O28C K12 74.4(6) . . . . ?
O10C W10C O34C W11C 131.2(12) . . . . ?
O10C W10C O34C K12 -74.4(5) . . . . ?
O11C W11C O29C W5C 173.5(7) . . . . ?
O11C W11C O29C K12 -71.5(6) . . . . ?
O12C W12C O35C K7 73.1(5) . . . 2_556 ?
O12C W12C O35C W11C -122.1(14) . . . . ?
O14C W2C O13C Lu1C 65.8(7) . . . . ?
O14C W3C O3C K3 75.9(6) . . . 2_666 ?
O14C W3C O15C Lu1C -71.6(7) . . . . ?
O15C W3C O3C K3 173.2(6) . . . 2_666 ?
O17C W5C O22C W4C 16.8(9) . . . . ?
O17C W5C O22C K12 -169.3(5) . . . . ?
O18C W2C O13C Lu1C -93.0(7) . . . . ?
O19C W2C O13C Lu1C -31.9(19) . . . . ?
O20C W3C O3C K3 -7.9(6) . . . 2_666 ?
O20C W3C O15C Lu1C 13(2) . . . . ?
O20C W8C O8C K3 4.9(6) . . . 2_666 ?
O20C W8C O8C K8 -88.3(4) . . . 2_566 ?
O20C W8C O8C K9 126.2(7) . . . . ?
O21C W3C O3C K3 -88.9(6) . . . 2_666 ?
O21C W3C O15C Lu1C 87.1(7) . . . . ?
O21C W9C O9C K1 170.3(4) . . . 1_455 ?
O21C W9C O9C K8 85.2(5) . . . 2_566 ?
O21C W9C O9C K10 -93.0(6) . . . . ?
O22C W4C O16C Lu1C -12.4(14) . . . . ?
O22C W5C O17C Lu1C 10.4(13) . . . . ?
O23C W5C O17C Lu1C 167.5(13) . . . . ?
O23C W5C O22C W4C -87.6(13) . . . . ?
O23C W5C O22C K12 86.3(11) . . . . ?
O23C W6C O18C W2C -124.1(16) . . . . ?
O24C W6C O18C W2C 35.0(15) . . . . ?
O24C W7C O19C W2C -22.7(13) . . . . ?
O25C W7C O19C W2C 135.1(13) . . . . ?
O25C W8C O8C K3 -89.8(5) . . . 2_666 ?
O25C W8C O8C K8 177.0(4) . . . 2_566 ?
O25C W8C O8C K9 31.4(8) . . . . ?
O25C W8C O20C K3 95.6(5) . . . 2_666 ?
O25C W8C O20C W3C -133.9(12) . . . . ?
O26C W8C O8C K3 96.1(5) . . . 2_666 ?
O26C W8C O8C K8 2.9(5) . . . 2_566 ?
O26C W8C O8C K9 -142.7(7) . . . . ?
O26C W8C O20C K3 -105.4(5) . . . 2_666 ?
O26C W8C O20C W3C 25.1(12) . . . . ?
O26C W9C O9C K1 82.3(4) . . . 1_455 ?
O26C W9C O9C K8 -2.9(5) . . . 2_566 ?
O26C W9C O9C K10 178.9(6) . . . . ?
O26C W9C O21C W3C -31.6(16) . . . . ?
O27C W4C O16C Lu1C -168.6(14) . . . . ?
O27C W9C O9C K1 -96.4(4) . . . 1_455 ?
O27C W9C O9C K8 178.5(4) . . . 2_566 ?
O27C W9C O9C K10 0.3(6) . . . . ?
O27C W9C O21C W3C 128.8(16) . . . . ?
O28C W4C O16C Lu1C -89.5(19) . . . . ?
O28C W10C O10C K5 -92.3(8) . . . 1_455 ?
O28C W10C O10C K9 159.7(5) . . . 2_566 ?
O28C W10C O34C W11C -126.1(13) . . . . ?
O28C W10C O34C K12 28.3(5) . . . . ?
O29C W5C O17C Lu1C 94.0(19) . . . . ?
O29C W5C O22C W4C -143.6(9) . . . . ?
O29C W5C O22C K12 30.3(5) . . . . ?
O30C W6C O18C W2C -34(2) . . . . ?
O30C W11C O29C W5C 72.8(7) . . . . ?
O30C W11C O29C K12 -172.3(5) . . . . ?
O31C W7C O19C W2C 57.2(19) . . . . ?
O31C W12C O12C K8 -47.0(10) . . . . ?
O31C W12C O35C K7 -28.2(4) . . . 2_556 ?
O31C W12C O35C W11C 136.6(15) . . . . ?
O32C W8C O8C K3 -176.5(4) . . . 2_666 ?
O32C W8C O8C K8 90.3(4) . . . 2_566 ?
O32C W8C O8C K9 -55.3(7) . . . . ?
O32C W8C O20C K3 178.8(10) . . . 2_666 ?
O32C W8C O20C W3C -50.7(19) . . . . ?
O32C W12C O12C K8 42.2(10) . . . . ?
O32C W12C O35C K7 -109.5(11) . . . 2_556 ?
O32C W12C O35C W11C 55(2) . . . . ?
O33C W9C O9C K1 -6.6(5) . . . 1_455 ?
O33C W9C O9C K8 -91.8(5) . . . 2_566 ?
O33C W9C O9C K10 90.0(6) . . . . ?
O33C W9C O21C W3C 42(2) . . . . ?
O33C W10C O10C K5 175.5(7) . . . 1_455 ?
O33C W10C O10C K9 67.6(5) . . . 2_566 ?
O33C W10C O28C W4C -73.3(6) . . . . ?
O33C W10C O28C K12 173.9(5) . . . . ?
O33C W10C O34C W11C -31(2) . . . . ?
O33C W10C O34C K12 123.9(11) . . . . ?
O34C W10C O10C K5 2.3(8) . . . 1_455 ?
O34C W10C O10C K9 -105.6(5) . . . 2_566 ?
O34C W10C O28C W4C 84.9(6) . . . . ?
O34C W10C O28C K12 -27.9(5) . . . . ?
O34C W11C O29C W5C -84.8(7) . . . . ?
O34C W11C O29C K12 30.1(5) . . . . ?
O35C W11C O29C W5C -12.1(17) . . . . ?
O35C W11C O29C K12 102.8(12) . . . . ?
O35C W12C O12C K8 -138.8(9) . . . . ?
O36C W10C O10C K5 89.2(8) . . . 1_455 ?
O36C W10C O10C K9 -18.8(6) . . . 2_566 ?
O36C W10C O28C W4C 3.3(17) . . . . ?
O36C W10C O28C K12 -109.5(12) . . . . ?
O36C W10C O34C W11C 32.2(12) . . . . ?
O36C W10C O34C K12 -173.4(5) . . . . ?
O36C W12C O12C K8 133.0(9) . . . . ?
O36C W12C O35C K7 173.2(5) . . . 2_556 ?
O36C W12C O35C W11C -22.1(15) . . . . ?
O37C W2C O13C Lu1C -6.2(6) . . . . ?
O37C W3C O15C Lu1C 1.8(7) . . . . ?
O37C Ge1C O38C W7C 59.0(6) . . . . ?
O37C Ge1C O38C W8C -55.7(7) . . . . ?
O37C Ge1C O38C W12C -179.4(5) . . . . ?
O37C Ge1C O39C W4C -59.3(6) . . . . ?
O37C Ge1C O39C W9C 58.7(6) . . . . ?
O37C Ge1C O39C W10C 178.9(5) . . . . ?
O37C Ge1C O40C W5C 59.7(7) . . . . ?
O37C Ge1C O40C W6C -59.6(7) . . . . ?
O37C Ge1C O40C W11C -178.7(5) . . . . ?
O38C W7C O19C W2C 62.3(13) . . . . ?
O38C W8C O8C K3 -146(2) . . . 2_666 ?
O38C W8C O8C K8 121(2) . . . 2_566 ?
O38C W8C O8C K9 -25(3) . . . . ?
O38C W8C O20C K3 169.7(5) . . . 2_666 ?
O38C W8C O20C W3C -59.8(12) . . . . ?
O38C W12C O35C K7 -101.2(4) . . . 2_556 ?
O38C W12C O35C W11C 63.5(14) . . . . ?
O38C Ge1C O37C W2C -66.2(7) . . . . ?
O38C Ge1C O37C W3C 65.3(7) . . . . ?
O38C Ge1C O39C W4C -179.8(5) . . . . ?
O38C Ge1C O39C W9C -61.8(6) . . . . ?
O38C Ge1C O39C W10C 58.3(6) . . . . ?
O38C Ge1C O40C W5C -178.8(5) . . . . ?
O38C Ge1C O40C W6C 61.9(7) . . . . ?
O38C Ge1C O40C W11C -57.3(7) . . . . ?
O39C W4C O16C Lu1C -96.5(14) . . . . ?
O39C W9C O9C K1 -47(2) . . . 1_455 ?
O39C W9C O9C K8 -132(2) . . . 2_566 ?
O39C W9C O9C K10 50(3) . . . . ?
O39C W9C O21C W3C 55.4(16) . . . . ?
O39C W10C O28C W4C -1.4(5) . . . . ?
O39C W10C O28C K12 -114.2(5) . . . . ?
O39C W10C O34C W11C -52.1(12) . . . . ?
O39C W10C O34C K12 102.3(4) . . . . ?
O39C Ge1C O37C W2C 174.8(5) . . . . ?
O39C Ge1C O37C W3C -53.7(7) . . . . ?
O39C Ge1C O38C W7C -179.9(5) . . . . ?
O39C Ge1C O38C W8C 65.4(6) . . . . ?
O39C Ge1C O38C W12C -58.2(7) . . . . ?
O39C Ge1C O40C W5C -62.7(7) . . . . ?
O39C Ge1C O40C W6C 178.0(5) . . . . ?
O39C Ge1C O40C W11C 58.9(7) . . . . ?
O40C W5C O17C Lu1C 95.2(13) . . . . ?
O40C W5C O22C W4C -72.3(9) . . . . ?
O40C W5C O22C K12 101.6(5) . . . . ?
O40C W6C O18C W2C -50.8(15) . . . . ?
O40C W11C O29C W5C 0.8(6) . . . . ?
O40C W11C O29C K12 115.7(5) . . . . ?
O40C Ge1C O37C W2C 54.3(7) . . . . ?
O40C Ge1C O37C W3C -174.2(6) . . . . ?
O40C Ge1C O38C W7C -63.5(6) . . . . ?
O40C Ge1C O38C W8C -178.2(5) . . . . ?
O40C Ge1C O38C W12C 58.2(7) . . . . ?
O40C Ge1C O39C W4C 63.5(6) . . . . ?
O40C Ge1C O39C W9C -178.5(5) . . . . ?
O40C Ge1C O39C W10C -58.4(6) . . . . ?
O1LC C1C C2C C3C -8(3) . . . . ?
O1LC C1C C2C C7C 178.3(16) . . . . ?
O2LC C3C C4C C5C 177.2(16) . . . . ?
O2LC C3C C4C C8C -11(2) . . . . ?
O3LC C13C C14C C15C 176.9(14) . . . . ?
O3LC C13C C14C C18C -2(2) . . . . ?
N1C C9C C10C N2C 95.7(16) . . . . ?
N2C C11C C12C C13C 48(2) . . . . ?
N2C C11C C12C C17C -134.3(16) . . . . ?
C1C C2C C3C O2LC 5(3) . . . . ?
C1C C2C C3C C4C -171.5(16) . . . . ?
C1C C2C C7C C6C 176.3(17) . . . . ?
C2C C3C C4C C5C -6(2) . . . . ?
C2C C3C C4C C8C 166.3(15) . . . . ?
C3C C2C C7C C6C 3(3) . . . . ?
C3C C4C C5C C6C 5(3) . . . . ?
C3C C4C C8C N1C 47(2) . . . . ?
C4C C5C C6C Br1C 177.0(14) . . . . ?
C4C C5C C6C C7C 0(3) . . . . ?
C5C C4C C8C N1C -141.2(16) . . . . ?
C5C C6C C7C C2C -4(3) . . . . ?
C7C C2C C3C O2LC 178.7(15) . . . . ?
C7C C2C C3C C4C 2(2) . . . . ?
C8C N1C C9C C10C -172.7(12) . . . . ?
C8C C4C C5C C6C -166.9(17) . . . . ?
C9C N1C C8C C4C 69.5(16) . . . . ?
C10C N2C C11C C12C -165.4(14) . . . . ?
C11C N2C C10C C9C 66.2(17) . . . . ?
C11C C12C C13C O3LC -1(2) . . . . ?
C11C C12C C13C C14C 179.4(14) . . . . ?
C11C C12C C17C C16C -177.3(15) . . . . ?
C12C C13C C14C C15C -4(2) . . . . ?
C12C C13C C14C C18C 177.1(15) . . . . ?
C13C C12C C17C C16C 0(3) . . . . ?
C13C C14C C15C C16C 3(2) . . . . ?
C13C C14C C18C O4LC -7(3) . . . . ?
C14C C15C C16C Br2C 179.1(13) . . . . ?
C14C C15C C16C C17C -1(3) . . . . ?
C15C C14C C18C O4LC 173.8(17) . . . . ?
C15C C16C C17C C12C -1(3) . . . . ?
C17C C12C C13C O3LC -178.2(15) . . . . ?
C17C C12C C13C C14C 2(2) . . . . ?
C18C C14C C15C C16C -177.8(16) . . . . ?
C19C N1C C8C C4C -165.8(13) . . . . ?
C19C N1C C9C C10C 62.9(17) . . . . ?
C20C N2C C10C C9C -170.4(14) . . . . ?
C20C N2C C11C C12C 70.7(17) . . . . ?
